data_7118720
loop_
_publ_author_name
'Chandramouli, Nagula'
'Ferrand, Yann'
'Kauffmann, Brice'
'Huc, Ivan'

_publ_section_title
;
 Citric acid encapsulation by a double helical foldamer in competitive
 solvents.
;
_journal_issue 20
_journal_name_full 'Chemical communications (Cambridge, England)'
_journal_page_first 3939
_journal_page_last 3942
_journal_paper_doi 10.1039/c6cc00190d
_journal_volume 52
_journal_year 2016
_chemical_formula_sum 'C428 H413 N84 O92'
_chemical_formula_weight 8205.40
_chemical_properties_physical 'Air-sensitive, Heat-sensitive'
_space_group_crystal_system triclinic
_space_group_IT_number 2
_space_group_name_Hall '-P 1'
_space_group_name_H-M_alt 'P -1'
_symmetry_space_group_name_Hall '-P 1'
_symmetry_space_group_name_H-M 'P -1'
_atom_sites_solution_hydrogens geom
_audit_creation_method SHELXL-2014/7
_audit_update_record
;
2016-01-07 deposited with the CCDC.
2016-02-05 downloaded from the CCDC.
;
_cell_angle_alpha 69.22(3)
_cell_angle_beta 80.81(3)
_cell_angle_gamma 88.35(3)
_cell_formula_units_Z 2
_cell_length_a 28.125(6)
_cell_length_b 30.271(6)
_cell_length_c 35.821(7)
_cell_measurement_reflns_used 23530
_cell_measurement_temperature 150(2)
_cell_measurement_theta_max 72.4
_cell_measurement_theta_min 1.6
_cell_volume 28134(12)
_computing_cell_refinement
;
CrystalClear-SM Expert 2.0 r4 (Rigaku, 2009)
;
_computing_data_collection
;
CrystalClear-SM Expert 2.0 r4 (Rigaku, 2009)
;
_computing_data_reduction
;
CrystalClear-SM Expert 2.0 r4 (Rigaku, 2009)
;
_computing_molecular_graphics SHELXLE
_computing_structure_refinement 'SHELXL-2014/7 (Sheldrick, 2014)'
_computing_structure_solution SUPERFLIP
_diffrn_ambient_temperature 150(2)
_diffrn_detector 'IP SPIDER'
_diffrn_detector_area_resol_mean 10.0000
_diffrn_measured_fraction_theta_full 0.996
_diffrn_measured_fraction_theta_max 0.996
_diffrn_measurement_device
;
Crystal Goniometer
;
_diffrn_measurement_device_type
;
Rigaku RAXIS conversion
;
_diffrn_measurement_method 'profile data from \w-scans'
_diffrn_radiation_type CuK\a
_diffrn_radiation_wavelength 1.54178
_diffrn_reflns_av_R_equivalents 0.1420
_diffrn_reflns_av_unetI/netI 0.1108
_diffrn_reflns_laue_measured_fraction_full 0.996
_diffrn_reflns_laue_measured_fraction_max 0.996
_diffrn_reflns_limit_h_max 26
_diffrn_reflns_limit_h_min -26
_diffrn_reflns_limit_k_max 28
_diffrn_reflns_limit_k_min -28
_diffrn_reflns_limit_l_max 34
_diffrn_reflns_limit_l_min -33
_diffrn_reflns_number 272720
_diffrn_reflns_point_group_measured_fraction_full 0.996
_diffrn_reflns_point_group_measured_fraction_max 0.996
_diffrn_reflns_theta_full 47.237
_diffrn_reflns_theta_max 47.237
_diffrn_reflns_theta_min 1.336
_diffrn_source 'RIGAU MM007 rotating anode'
_exptl_absorpt_coefficient_mu 0.578
_exptl_absorpt_correction_T_max 1.000
_exptl_absorpt_correction_T_min 0.474
_exptl_absorpt_correction_type multi-scan
_exptl_crystal_colour yellow
_exptl_crystal_density_diffrn 0.969
_exptl_crystal_description prism
_exptl_crystal_F_000 8610
_exptl_crystal_recrystallization_method 'Re-crystallisation from solvent: chloroform nHexane'
_exptl_crystal_size_max 0.2
_exptl_crystal_size_mid 0.2
_exptl_crystal_size_min 0.1
_refine_diff_density_max 0.485
_refine_diff_density_min -0.396
_refine_diff_density_rms 0.079
_refine_ls_extinction_coef 0.000000(6)
_refine_ls_extinction_expression Fc^*^=kFc[1+0.001xFc^2^\l^3^/sin(2\q)]^-1/4^
_refine_ls_extinction_method 'SHELXL-2014/7 (Sheldrick 2014'
_refine_ls_goodness_of_fit_ref 1.961
_refine_ls_hydrogen_treatment constr
_refine_ls_matrix_type full
_refine_ls_number_parameters 4050
_refine_ls_number_reflns 50700
_refine_ls_number_restraints 323
_refine_ls_restrained_S_all 12.322
_refine_ls_R_factor_all 0.2712
_refine_ls_R_factor_gt 0.1928
_refine_ls_shift/su_max 3.307
_refine_ls_shift/su_mean 0.034
_refine_ls_structure_factor_coef Fsqd
_refine_ls_weighting_details 'w=1/[\s^2^(Fo^2^)+(0.1000P)^2^] where P=(Fo^2^+2Fc^2^)/3'
_refine_ls_weighting_scheme calc
_refine_ls_wR_factor_gt 0.4322
_refine_ls_wR_factor_ref 0.4585
_reflns_Friedel_coverage 0.000
_reflns_number_gt 23025
_reflns_number_total 50700
_reflns_threshold_expression 'I > 2\s(I)'
_cod_data_source_file c6cc00190d2.cif
_cod_data_source_block platon2_sq
_cod_depositor_comments
;
The following automatic conversions were performed:

'_exptl_absorpt_correction_type' value 'Multi-scan' changed to
'multi-scan' according to
/usr/data/users/saulius/crontab/automatic-downloads/rss-feeds/RSC/lib/dictionaries/cif_core.dic
dictionary named 'cif_core.dic' version 2.4.2 from 2011-04-26.

Automatic conversion script
Id: cif_fix_values 4268 2015-11-12 08:31:59Z antanas 

 Adding full bibliography for 7118719--7118720.cif.
;
_cod_original_cell_volume 28134(11)
_cod_database_code 7118720
_shelx_shelxl_version_number 2014/7
_shelx_space_group_comment
;
The symmetry employed for this shelxl refinement is uniquely defined
by the following loop, which should always be used as a source of
symmetry information in preference to the above space-group names.
They are only intended as comments.
;

loop_
_space_group_symop_operation_xyz
'x, y, z'
'-x, -y, -z'

loop_
_atom_site_label
_atom_site_type_symbol
_atom_site_fract_x
_atom_site_fract_y
_atom_site_fract_z
_atom_site_U_iso_or_equiv
_atom_site_adp_type
_atom_site_occupancy
_atom_site_site_symmetry_order
_atom_site_calc_flag
_atom_site_refinement_flags_posn
_atom_site_refinement_flags_adp
_atom_site_refinement_flags_occupancy
N1 N 0.6310(7) -0.1736(4) 0.1891(4) 0.130(6) Uani 1 1 d . . .
H1 H 0.6112 -0.1575 0.1738 0.156 Uiso 1 1 calc R U .
O1 O 0.6296(4) 0.2594(4) 0.2558(3) 0.121(4) Uani 1 1 d . . .
C1 C 0.7928(9) 0.7350(7) 0.2814(8) 0.167(12) Uani 1 1 d . . .
C2 C -0.1308(9) 0.4865(6) 0.0991(5) 0.137(9) Uani 1 1 d . . .
N2 N -0.0909(6) 0.4697(6) 0.0909(5) 0.167(9) Uani 1 1 d . . .
H2 H -0.0868 0.4399 0.1020 0.200 Uiso 1 1 calc DR U .
O2 O 0.6404(6) -0.2429(6) 0.2391(5) 0.199(8) Uani 1 1 d . . .
C4A C 0.6673(8) 0.1367(7) -0.0428(7) 0.271(9) Uani 1 1 d D U .
H4A1 H 0.6655 0.1028 -0.0332 0.406 Uiso 1 1 calc R U .
H4A2 H 0.6361 0.1489 -0.0477 0.406 Uiso 1 1 calc R U .
H4A3 H 0.6899 0.1482 -0.0675 0.406 Uiso 1 1 calc R U .
C1A C 0.6843(10) 0.1533(10) -0.0102(7) 0.230(8) Uani 1 1 d D U .
O3 O 0.5310(7) -0.2549(6) 0.3380(6) 0.183(7) Uani 1 1 d . . .
N3 N 0.6030(5) 0.1942(5) 0.3108(4) 0.111(4) Uani 1 1 d . . .
H3 H 0.5771 0.1830 0.3275 0.134 Uiso 1 1 calc R U .
C4 C -0.1793(8) 0.2843(9) 0.2112(6) 0.129(7) Uani 1 1 d . . .
N4 N 0.5012(7) 0.0660(5) 0.4024(4) 0.135(5) Uani 1 1 d . . .
H4 H 0.5067 0.0901 0.3803 0.162 Uiso 1 1 calc R U .
O4 O 0.0736(5) 0.3911(6) 0.1820(4) 0.167(6) Uani 1 1 d . . .
O5 O 0.3715(6) 0.1812(6) 0.2767(5) 0.197(7) Uani 1 1 d . . .
C5 C 0.0345(12) 0.3998(6) 0.1709(6) 0.148(11) Uani 1 1 d . . .
N5 N -0.0355(8) 0.3459(8) 0.1075(7) 0.171(8) Uani 1 1 d . . .
C6 C 0.5982(9) 0.2375(9) 0.2791(6) 0.136(8) Uani 1 1 d . . .
O6 O -0.0171(7) 0.3458(6) 0.0738(7) 0.245(9) Uani 1 1 d . . .
N6 N 0.7833(5) 0.6841(4) 0.3152(4) 0.122(4) Uani 1 1 d . . .
H6 H 0.8051 0.6707 0.3295 0.146 Uiso 1 1 calc R U .
O7 O 0.8369(5) -0.0546(5) 0.2344(4) 0.150(5) Uani 1 1 d . . .
N7 N 0.8532(7) 0.5564(6) 0.4089(6) 0.151(8) Uani 1 1 d . . .
H7 H 0.8544 0.5832 0.3893 0.182 Uiso 1 1 calc R U .
O8 O 0.6834(5) 0.2293(4) 0.0632(3) 0.164(4) Uani 1 1 d D . .
C8 C 0.5351(9) 0.0435(6) 0.4184(7) 0.133(8) Uani 1 1 d . . .
N8 N 0.9407(8) 0.6567(6) 0.2862(4) 0.170(8) Uani 1 1 d . . .
H8 H 0.9153 0.6400 0.2999 0.203 Uiso 1 1 calc R U .
C9 C 0.4003(11) 0.1597(8) 0.2971(7) 0.153(11) Uani 1 1 d . . .
O9 O 0.0709(9) 0.6149(10) 0.2090(9) 0.256(15) Uani 1 1 d . . .
N9 N 0.8272(6) 0.7081(5) 0.1979(4) 0.120(5) Uani 1 1 d . . .
H9 H 0.8084 0.6853 0.2144 0.144 Uiso 1 1 calc R U .
C10 C -0.1620(6) 0.2729(10) 0.3160(8) 0.148(9) Uani 1 1 d . . .
N10 N 0.6443(6) 0.5411(6) 0.2860(4) 0.127(5) Uani 1 1 d . . .
H10 H 0.6706 0.5342 0.2959 0.153 Uiso 1 1 calc R U .
C11 C 0.6325(10) 0.2395(9) 0.1728(7) 0.128(8) Uani 1 1 d . . .
O11 O 0.5379(4) 0.0103(4) 0.4458(4) 0.142(4) Uani 1 1 d . . .
N11 N 0.8216(5) 0.3838(6) 0.3504(5) 0.152(7) Uani 1 1 d . . .
H11 H 0.8356 0.4106 0.3358 0.182 Uiso 1 1 calc R U .
N12 N -0.1904(5) 0.3267(5) 0.1875(4) 0.123(5) Uani 1 1 d . . .
H12 H -0.1651 0.3432 0.1733 0.148 Uiso 1 1 calc R U .
O12 O -0.0639(6) 0.3713(4) 0.1168(4) 0.174(6) Uani 1 1 d . . .
O13 O -0.2134(4) 0.2580(4) 0.2368(4) 0.141(4) Uani 1 1 d . . .
N13 N 1.0306(6) 0.4850(5) 0.2106(4) 0.140(5) Uani 1 1 d . . .
H13 H 1.0067 0.4964 0.1982 0.168 Uiso 1 1 calc R U .
O14 O 0.6066(4) 0.0352(4) 0.0949(3) 0.144(4) Uani 1 1 d . . .
O15 O 0.3630(10) -0.0989(9) 0.1854(7) 0.227(12) Uani 1 1 d . . .
N15 N 0.5683(6) -0.0280(6) 0.0901(5) 0.146(7) Uani 1 1 d . . .
H15 H 0.5664 -0.0583 0.0981 0.176 Uiso 1 1 calc R U .
C15 C 0.6000(8) -0.0093(7) 0.0993(6) 0.137(8) Uani 1 1 d . . .
O16 O 0.6250(4) 0.2734(4) 0.1420(4) 0.144(4) Uani 1 1 d . . .
N16 N 0.9210(6) 0.6233(5) 0.0528(5) 0.137(6) Uani 1 1 d . . .
H16 H 0.9002 0.6073 0.0732 0.164 Uiso 1 1 calc R U .
N17 N -0.0076(6) 0.3839(5) 0.1880(4) 0.161(7) Uani 1 1 d . . .
H17 H -0.0313 0.3954 0.1754 0.193 Uiso 1 1 calc R U .
C17 C 0.8123(11) 0.5350(8) 0.4221(8) 0.147(11) Uani 1 1 d . . .
O17 O 0.7774(7) 0.7548(7) 0.2578(5) 0.233(11) Uani 1 1 d . . .
N18 N 0.4475(7) 0.1645(5) 0.2832(5) 0.132(6) Uani 1 1 d . . .
H18 H 0.4671 0.1463 0.2973 0.158 Uiso 1 1 calc R U .
C18 C -0.3848(15) 0.4602(14) 0.2279(8) 0.26(3) Uani 1 1 d . . .
O18 O -0.1360(3) 0.5352(4) 0.0960(3) 0.128(3) Uani 1 1 d . . .
C20 C 0.402(2) -0.0906(11) 0.1726(10) 0.30(3) Uani 1 1 d . . .
O20 O -0.1491(6) 0.2381(4) 0.3383(5) 0.199(8) Uani 1 1 d . . .
N20 N -0.1316(5) 0.3133(4) 0.2838(4) 0.142(5) Uani 1 1 d . . .
H20 H -0.1460 0.3372 0.2693 0.170 Uiso 1 1 calc R U .
C21 C 0.5537(10) -0.2194(19) 0.3147(16) 0.30(4) Uani 1 1 d . . .
N21 N 0.4439(6) -0.1059(5) 0.1908(4) 0.149(6) Uani 1 1 d . . .
H21 H 0.4713 -0.0926 0.1778 0.179 Uiso 1 1 calc R U .
O21 O 0.7991(5) 0.5002(4) 0.4538(4) 0.157(5) Uani 1 1 d . . .
C23 C 0.6604(7) 0.1924(8) 0.0894(8) 0.28(2) Uani 1 1 d D . .
O23 O -0.2042(7) 0.7254(5) 0.0619(5) 0.196(8) Uani 1 1 d . . .
N23 N -0.3359(6) 0.4443(4) 0.2351(4) 0.140(6) Uani 1 1 d . . .
H23 H -0.3108 0.4627 0.2242 0.168 Uiso 1 1 calc R U .
C24 C 0.3919(11) 0.1062(10) 0.2233(8) 0.167(10) Uani 1 1 d . . .
N24 N 0.5937(7) 0.2148(5) 0.1973(5) 0.133(5) Uani 1 1 d . . .
H24 H 0.6020 0.1876 0.2125 0.160 Uiso 1 1 calc R U .
O24 O -0.0981(5) 0.3803(5) 0.4613(4) 0.165(5) Uani 1 1 d . . .
C25 C 0.4673(7) -0.0903(6) 0.4395(6) 0.128(7) Uani 1 1 d D U .
N25 N -0.2138(6) 0.6545(5) 0.1166(4) 0.143(5) Uani 1 1 d . . .
H25 H -0.1975 0.6365 0.1343 0.172 Uiso 1 1 calc R U .
N27 N 0.6711(7) 0.1545(5) 0.1152(4) 0.187(10) Uani 1 1 d D . .
H27 H 0.6492 0.1348 0.1317 0.224 Uiso 1 1 calc R U .
O27 O 0.5152(5) -0.0898(3) 0.4414(4) 0.138(4) Uani 1 1 d D U .
C27 C 0.5777(8) -0.1030(6) 0.4742(5) 0.156(7) Uani 1 1 d . . .
H27A H 0.5771 -0.0698 0.4698 0.234 Uiso 1 1 calc R U .
H27B H 0.5922 -0.1193 0.4977 0.234 Uiso 1 1 calc R U .
H27C H 0.5962 -0.1077 0.4510 0.234 Uiso 1 1 calc R U .
N26 N 0.7512(6) -0.0562(6) 0.2319(5) 0.147(6) Uani 1 1 d . . .
H26 H 0.7308 -0.0402 0.2173 0.177 Uiso 1 1 calc R U .
O26 O 0.4292(5) -0.1128(4) 0.4563(4) 0.163(5) Uani 1 1 d D U .
C26 C 0.4984(7) -0.1051(5) 0.5131(5) 0.181(8) Uani 1 1 d . . .
H26A H 0.5056 -0.0720 0.5056 0.272 Uiso 1 1 calc R U .
H26B H 0.4644 -0.1101 0.5155 0.272 Uiso 1 1 calc R U .
H26C H 0.5087 -0.1222 0.5385 0.272 Uiso 1 1 calc R U .
C28 C 0.7837(11) 0.0113(8) 0.2984(7) 0.140(10) Uani 1 1 d . . .
O28 O -0.1725(8) 0.3995(7) 0.4441(7) 0.170(7) Uani 1 1 d . . .
N28 N -0.0101(6) 0.6046(4) 0.2124(4) 0.136(5) Uani 1 1 d . . .
H28 H -0.0329 0.5864 0.2292 0.163 Uiso 1 1 calc R U .
C32 C 0.8492(13) 0.3442(9) 0.3652(10) 0.27(2) Uani 1 1 d . . .
O32 O 0.8256(5) 0.0172(6) 0.2924(5) 0.154(7) Uani 1 1 d . . .
C33 C 1.0787(12) 0.5044(8) 0.1920(7) 0.146(11) Uani 1 1 d . . .
O33 O 0.3155(6) 0.0085(6) 0.2054(5) 0.201(7) Uani 1 1 d . . .
N33 N 0.5570(7) -0.1127(6) 0.3513(5) 0.164(8) Uani 1 1 d . . .
H33 H 0.5483 -0.0870 0.3343 0.197 Uiso 1 1 calc R U .
C34 C 0.3609(11) 0.0181(8) 0.1916(7) 0.141(8) Uani 1 1 d . . .
O34 O 0.5228(2) 0.9568(2) 0.24381(18) 0.0601(19) Uiso 1 1 d . . .
N34 N 0.3980(5) -0.0079(5) 0.2139(5) 0.126(5) Uani 1 1 d . . .
H34 H 0.4276 -0.0009 0.2026 0.152 Uiso 1 1 calc R U .
C36 C -0.1886(11) 0.6964(9) 0.0880(9) 0.22(2) Uani 1 1 d . . .
O36 O 0.5795(6) 0.1805(5) -0.0127(4) 0.196(6) Uani 1 1 d . . .
N36 N 0.5635(6) 0.1241(5) 0.0516(5) 0.157(7) Uani 1 1 d . . .
H36 H 0.5756 0.1031 0.0706 0.188 Uiso 1 1 calc R U .
C37 C 0.9052(17) 0.6462(13) 0.0177(16) 0.31(3) Uani 1 1 d . . .
O37 O 1.0236(6) 0.6722(6) 0.2806(5) 0.203(8) Uani 1 1 d . . .
C38 C 0.5953(13) 0.1529(13) 0.0174(7) 0.22(2) Uani 1 1 d . . .
O38 O 0.6371(6) 0.1394(6) 0.0225(6) 0.188(7) Uani 1 1 d . U .
C42 C 0.8225(9) 0.6454(6) -0.0083(6) 0.176(11) Uani 1 1 d D . .
O42 O 0.9260(9) 0.6790(7) -0.0108(6) 0.254(12) Uani 1 1 d . . .
C43 C -0.120(2) 0.4054(11) 0.4367(13) 0.25(2) Uani 1 1 d . . .
O43 O 0.8361(3) 0.4056(3) 0.2281(3) 0.134(3) Uiso 1 1 d . . .
C44 C 0.8228(9) 0.7026(8) -0.0275(8) 0.290(13) Uani 1 1 d . . .
H44A H 0.8011 0.7123 -0.0469 0.434 Uiso 1 1 calc R U .
H44B H 0.8128 0.7149 -0.0064 0.434 Uiso 1 1 calc R U .
H44C H 0.8548 0.7144 -0.0407 0.434 Uiso 1 1 calc R U .
O44 O 0.8920(2) 0.4513(2) 0.24415(19) 0.065(2) Uiso 1 1 d . . .
C48 C 0.8570(8) 0.6266(8) -0.0427(7) 0.248(12) Uani 1 1 d . . .
H48A H 0.8398 0.6297 -0.0645 0.372 Uiso 1 1 calc R U .
H48B H 0.8864 0.6454 -0.0530 0.372 Uiso 1 1 calc R U .
H48C H 0.8644 0.5941 -0.0300 0.372 Uiso 1 1 calc R U .
C51 C -0.2021(11) 0.3703(8) 0.4828(8) 0.144(8) Uani 1 1 d . . .
C52 C -0.1935(7) 0.3864(7) 0.5148(6) 0.200(8) Uani 1 1 d . . .
H52A H -0.2008 0.4193 0.5077 0.299 Uiso 1 1 calc R U .
H52B H -0.2138 0.3684 0.5396 0.299 Uiso 1 1 calc R U .
H52C H -0.1603 0.3823 0.5183 0.299 Uiso 1 1 calc R U .
C53 C -0.2513(6) 0.3831(6) 0.4736(5) 0.144(6) Uani 1 1 d . . .
H53A H -0.2560 0.4159 0.4697 0.216 Uiso 1 1 calc R U .
H53B H -0.2552 0.3777 0.4494 0.216 Uiso 1 1 calc R U .
H53C H -0.2747 0.3641 0.4957 0.216 Uiso 1 1 calc R U .
O25 O 0.9262(3) 0.4885(3) 0.1718(3) 0.132(3) Uiso 1 1 d D . .
N29 N -0.1058(6) 0.4391(5) 0.4007(5) 0.129(5) Uani 1 1 d . . .
H29 H -0.1285 0.4533 0.3879 0.154 Uiso 1 1 calc R U .
O29 O 0.5868(3) 0.9119(3) 0.2256(3) 0.138(3) Uiso 1 1 d . . .
C29 C 0.9842(11) 0.6520(8) 0.2993(8) 0.149(9) Uani 1 1 d . . .
C31 C 0.8083(11) 0.7415(11) 0.1592(15) 0.23(2) Uani 1 1 d . . .
N31 N 0.4366(8) 0.1124(6) 0.2131(6) 0.171(8) Uani 1 1 d . . .
H31 H 0.4566 0.0972 0.2286 0.205 Uiso 1 1 calc R U .
O31 O 0.5289(7) -0.1850(5) 0.3904(6) 0.171(7) Uani 1 1 d . . .
C45 C 0.7723(8) 0.6209(9) 0.0048(7) 0.297(17) Uani 1 1 d D . .
H45A H 0.7549 0.6308 -0.0177 0.446 Uiso 1 1 calc R U .
H45B H 0.7757 0.5872 0.0137 0.446 Uiso 1 1 calc R U .
H45C H 0.7549 0.6293 0.0265 0.446 Uiso 1 1 calc R U .
O47 O -0.0504(5) 0.1816(4) 0.2723(4) 0.172(5) Uiso 1 1 d . . .
C2A C 0.7238(7) 0.1204(7) 0.0078(6) 0.216(8) Uani 1 1 d D U .
H2A1 H 0.7121 0.0882 0.0176 0.323 Uiso 1 1 calc R U .
H2A2 H 0.7516 0.1244 -0.0127 0.323 Uiso 1 1 calc R U .
H2A3 H 0.7325 0.1279 0.0297 0.323 Uiso 1 1 calc R U .
C58 C 0.6133(8) -0.2172(12) 0.2184(11) 0.212(19) Uani 1 1 d . . .
O140 O 0.9247(5) 0.6485(4) 0.4217(5) 0.180(6) Uani 1 1 d . . .
O19 O 0.3563(6) 0.1234(5) 0.2089(4) 0.192(6) Uani 1 1 d . . .
O22 O -0.4245(7) 0.4453(8) 0.2376(8) 0.249(11) Uani 1 1 d . . .
N22 N 0.5355(7) -0.1802(6) 0.2840(6) 0.159(8) Uani 1 1 d . . .
H22 H 0.5538 -0.1561 0.2691 0.190 Uiso 1 1 calc R U .
C22 C 0.7989(11) -0.0371(5) 0.2246(6) 0.155(12) Uani 1 1 d . . .
O35 O 0.8171(8) 0.7725(6) 0.1423(6) 0.179(8) Uani 1 1 d . . .
N35 N 0.4668(7) -0.0553(7) 0.4030(6) 0.180(9) Uani 1 1 d . . .
H35 H 0.4945 -0.0446 0.3889 0.216 Uiso 1 1 calc R U .
C35 C 0.5250(8) -0.1227(6) 0.4807(5) 0.125(6) Uani 1 1 d D . .
C41 C 0.0394(16) 0.6030(12) 0.2183(11) 0.20(2) Uani 1 1 d . . .
O41 O 0.8366(5) 0.3118(5) 0.3908(4) 0.154(4) Uani 1 1 d . . .
O46 O 0.8570(6) 0.6367(3) 0.0200(3) 0.143(4) Uani 1 1 d . . .
C55 C -0.1934(9) 0.3249(9) 0.4886(6) 0.248(12) Uani 1 1 d . . .
H55A H -0.2002 0.3179 0.4658 0.372 Uiso 1 1 calc R U .
H55B H -0.1602 0.3191 0.4914 0.372 Uiso 1 1 calc R U .
H55C H -0.2136 0.3052 0.5127 0.372 Uiso 1 1 calc R U .
O30 O 1.1159(7) 0.4962(7) 0.2042(6) 0.207(10) Uani 1 1 d . . .
N30 N 0.7535(6) 0.0420(6) 0.2833(4) 0.147(6) Uani 1 1 d . . .
H30 H 0.7238 0.0344 0.2932 0.176 Uiso 1 1 calc R U .
C30 C 0.5270(10) -0.1505(10) 0.3714(8) 0.142(9) Uani 1 1 d . . .
O40 O 0.5685(6) 0.5157(4) 0.2956(4) 0.152(5) Uani 1 1 d . . .
C39 C 0.5176(5) -0.1723(5) 0.4878(4) 0.132(5) Uani 1 1 d . . .
H39A H 0.5248 -0.1909 0.5140 0.198 Uiso 1 1 calc R U .
H39B H 0.4847 -0.1782 0.4865 0.198 Uiso 1 1 calc R U .
H39C H 0.5385 -0.1806 0.4675 0.198 Uiso 1 1 calc R U .
O39 O 0.5113(3) 0.9903(3) 0.1725(3) 0.147(4) Uiso 1 1 d . . .
C3A C 0.6854(8) 0.2004(7) -0.0270(6) 0.238(9) Uani 1 1 d D U .
H3A1 H 0.6549 0.2107 -0.0354 0.357 Uiso 1 1 calc R U .
H3A2 H 0.6915 0.2139 -0.0076 0.357 Uiso 1 1 calc R U .
H3A3 H 0.7105 0.2105 -0.0501 0.357 Uiso 1 1 calc R U .
C100 C 0.6080(8) 0.5083(8) 0.3008(6) 0.119(7) Uani 1 1 d . . .
C1_1 C 0.9333(5) 0.7137(4) 0.3622(3) 0.247(18) Uani 1 1 d G . .
C2_1 C 0.9788(5) 0.7289(5) 0.3641(4) 0.191(10) Uani 1 1 d DG . .
H2_1 H 0.9937 0.7133 0.3864 0.229 Uiso 1 1 calc R U .
C3_1 C 1.0019(4) 0.7673(5) 0.3325(5) 0.247(16) Uani 1 1 d DG . .
H3_1 H 1.0323 0.7775 0.3337 0.296 Uiso 1 1 calc R U .
C4_1 C 0.9797(4) 0.7906(4) 0.2992(4) 0.227(13) Uani 1 1 d G . .
H4_1 H 0.9952 0.8163 0.2781 0.273 Uiso 1 1 calc R U .
C5_1 C 0.9342(4) 0.7754(3) 0.2974(3) 0.175(10) Uani 1 1 d G . .
C6_1 C 0.9110(4) 0.7369(3) 0.3289(2) 0.147(9) Uani 1 1 d G . .
N7_1 N 0.8656(4) 0.7217(3) 0.3271(3) 0.149(6) Uani 1 1 d G . .
C8_1 C 0.8433(4) 0.7449(4) 0.2937(4) 0.144(8) Uani 1 1 d G . .
C9_1 C 0.8665(5) 0.7834(4) 0.2622(3) 0.139(7) Uani 1 1 d G . .
H9_1 H 0.8516 0.7989 0.2399 0.166 Uiso 1 1 calc R U .
C10_1 C 0.9120(5) 0.7986(3) 0.2640(3) 0.171(10) Uani 1 1 d G . .
O11_1 O 0.9360(4) 0.8369(4) 0.2355(3) 0.153(4) Uiso 1 1 d . . .
N16_1 N 0.9028(10) 0.6763(11) 0.3982(7) 0.208(12) Uani 1 1 d . . .
O17_1 O 0.8637(8) 0.6850(6) 0.4096(5) 0.221(9) Uani 1 1 d . . .
C1_2 C 0.7383(4) 0.6611(3) 0.3214(2) 0.121(6) Uani 1 1 d G . .
C2_2 C 0.6991(5) 0.6801(3) 0.3026(2) 0.106(5) Uani 1 1 d DG . .
H2_2 H 0.7018 0.7101 0.2826 0.127 Uiso 1 1 calc R U .
C3_2 C 0.6557(4) 0.6544(4) 0.3135(3) 0.147(7) Uani 1 1 d DG . .
H3_2 H 0.6294 0.6671 0.3009 0.176 Uiso 1 1 calc R U .
C4_2 C 0.6516(3) 0.6097(4) 0.3434(3) 0.144(7) Uani 1 1 d G . .
H4_2 H 0.6226 0.5925 0.3507 0.173 Uiso 1 1 calc R U .
C5_2 C 0.6908(3) 0.5906(3) 0.3622(2) 0.227(15) Uani 1 1 d G . .
C6_2 C 0.7342(3) 0.6164(3) 0.3513(2) 0.163(9) Uani 1 1 d G . .
N7_2 N 0.7734(3) 0.5973(4) 0.3701(3) 0.129(5) Uani 1 1 d G . .
C8_2 C 0.7693(4) 0.5526(4) 0.3999(3) 0.140(7) Uani 1 1 d G . .
C9_2 C 0.7260(5) 0.5269(3) 0.4109(2) 0.165(8) Uani 1 1 d G . .
H9_2 H 0.7232 0.4969 0.4309 0.198 Uiso 1 1 calc R U .
C10_2 C 0.6867(4) 0.5459(3) 0.3920(3) 0.119(5) Uani 1 1 d G . .
O11_2 O 0.6428(4) 0.5213(4) 0.4004(3) 0.149(4) Uiso 1 1 d . . .
C1_3 C 0.8945(3) 0.5413(4) 0.4225(4) 0.137(7) Uani 1 1 d G . .
C2_3 C 0.8948(5) 0.5072(4) 0.4606(4) 0.134(7) Uani 1 1 d DG . .
H2_3 H 0.8658 0.4943 0.4771 0.161 Uiso 1 1 calc R U .
C3_3 C 0.9383(7) 0.4923(3) 0.4740(3) 0.210(12) Uani 1 1 d DG . .
H3_3 H 0.9385 0.4695 0.4995 0.252 Uiso 1 1 calc R U .
C4_3 C 0.9815(5) 0.5116(3) 0.4493(3) 0.208(12) Uani 1 1 d G . .
H4_3 H 1.0106 0.5016 0.4582 0.250 Uiso 1 1 calc R U .
C5_3 C 0.9812(3) 0.5457(3) 0.4112(3) 0.127(6) Uani 1 1 d G . .
C6_3 C 0.9377(3) 0.5606(3) 0.3978(3) 0.116(6) Uiso 1 1 d G . .
N7_3 N 0.9374(5) 0.5947(3) 0.3597(3) 0.170(7) Uani 1 1 d G . .
C8_3 C 0.9806(6) 0.6140(3) 0.3350(3) 0.148(9) Uani 1 1 d G . .
C9_3 C 1.0241(5) 0.5991(4) 0.3484(4) 0.158(7) Uani 1 1 d G . .
H9_3 H 1.0530 0.6120 0.3318 0.189 Uiso 1 1 calc R U .
C10_3 C 1.0244(3) 0.5649(4) 0.3864(4) 0.152(7) Uani 1 1 d G . .
O11_3 O 1.0662(6) 0.5490(4) 0.4024(4) 0.186(5) Uiso 1 1 d . . .
C1_4 C 0.9418(6) 0.6926(4) 0.2471(4) 0.26(2) Uani 1 1 d G . .
C2_4 C 0.9703(4) 0.7287(5) 0.2172(5) 0.182(11) Uani 1 1 d DG . .
H2_4 H 1.0017 0.7340 0.2201 0.219 Uiso 1 1 calc R U .
C3_4 C 0.9519(6) 0.7570(3) 0.1831(4) 0.170(10) Uani 1 1 d DG . .
H3_4 H 0.9710 0.7812 0.1631 0.204 Uiso 1 1 calc R U .
C4_4 C 0.9050(6) 0.7492(4) 0.1787(3) 0.185(12) Uani 1 1 d G . .
H4_4 H 0.8927 0.7681 0.1559 0.221 Uiso 1 1 calc R U .
C5_4 C 0.8765(4) 0.7130(4) 0.2086(4) 0.178(14) Uani 1 1 d G . .
N6_4 N 0.8949(5) 0.6847(3) 0.2428(3) 0.153(8) Uani 1 1 d G . .
N1_5 N 0.7454(6) 0.6714(5) 0.2087(5) 0.119(5) Uani 1 1 d . . .
C2_5 C 0.7607(12) 0.7154(8) 0.1784(5) 0.198(15) Uani 1 1 d D . .
C3_5 C 0.7170(9) 0.7368(5) 0.1567(5) 0.110(5) Uani 1 1 d D . .
H3_5 H 0.7228 0.7657 0.1356 0.132 Uiso 1 1 calc R U .
C4_5 C 0.6745(7) 0.7194(8) 0.1644(6) 0.108(7) Uani 1 1 d . . .
C5_5 C 0.6622(9) 0.6779(8) 0.1956(7) 0.111(6) Uani 1 1 d . . .
C6_5 C 0.6970(11) 0.6512(8) 0.2169(6) 0.132(10) Uani 1 1 d . . .
N7_5 N 0.6843(8) 0.6082(6) 0.2481(5) 0.148(7) Uani 1 1 d . . .
C8_5 C 0.6424(10) 0.5857(9) 0.2558(8) 0.169(11) Uani 1 1 d . . .
C9_5 C 0.6091(10) 0.6116(10) 0.2348(8) 0.183(12) Uani 1 1 d . . .
H9_5 H 0.5777 0.5994 0.2403 0.219 Uiso 1 1 calc R U .
C10_5 C 0.6196(9) 0.6541(9) 0.2065(7) 0.135(7) Uani 1 1 d . . .
H10_5 H 0.5948 0.6689 0.1928 0.162 Uiso 1 1 calc R U .
O11_5 O 0.6384(4) 0.7406(4) 0.1428(3) 0.142(4) Uiso 1 1 d . . .
N1_6 N 0.6772(4) 0.4609(3) 0.3224(2) 0.133(5) Uani 1 1 d G . .
C2_6 C 0.6271(4) 0.4619(4) 0.3287(3) 0.182(12) Uani 1 1 d DG . .
C3_6 C 0.6002(4) 0.4229(5) 0.3565(3) 0.258(17) Uani 1 1 d DG . .
H3_6 H 0.5668 0.4236 0.3607 0.310 Uiso 1 1 calc R U .
C4_6 C 0.6234(4) 0.3830(4) 0.3780(3) 0.175(11) Uani 1 1 d G . .
C5_6 C 0.6734(4) 0.3820(3) 0.37165(18) 0.148(8) Uani 1 1 d G . .
C6_6 C 0.7003(4) 0.4209(2) 0.34386(17) 0.123(7) Uani 1 1 d G . .
N7_6 N 0.7503(4) 0.4200(3) 0.3375(3) 0.126(5) Uani 1 1 d G . .
C8_6 C 0.7734(4) 0.3800(4) 0.3590(3) 0.140(8) Uani 1 1 d G . .
C9_6 C 0.7465(6) 0.3410(3) 0.3868(3) 0.132(7) Uani 1 1 d G . .
H9_6 H 0.7620 0.3143 0.4012 0.158 Uiso 1 1 calc R U .
C10_6 C 0.6965(6) 0.3420(3) 0.3931(2) 0.141(8) Uani 1 1 d G . .
H10_6 H 0.6785 0.3160 0.4117 0.169 Uiso 1 1 calc R U .
O11_6 O 0.5941(4) 0.3476(4) 0.3976(3) 0.140(3) Uiso 1 1 d . . .
N1_7 N 0.9109(3) 0.3936(4) 0.3176(3) 0.143(6) Uani 1 1 d G . .
C2_7 C 0.8970(4) 0.3585(4) 0.3551(4) 0.212(17) Uani 1 1 d DG . .
C3_7 C 0.9316(5) 0.3330(3) 0.3770(3) 0.124(6) Uani 1 1 d DG . .
H3_7 H 0.9223 0.3096 0.4021 0.148 Uiso 1 1 calc R U .
C4_7 C 0.9803(5) 0.3426(3) 0.3613(3) 0.154(7) Uani 1 1 d G . .
C5_7 C 0.9942(3) 0.3776(3) 0.3237(3) 0.157(9) Uani 1 1 d G . .
C6_7 C 0.9595(3) 0.4032(2) 0.3019(3) 0.140(9) Uani 1 1 d G . .
N7_7 N 0.9735(4) 0.4382(3) 0.2643(3) 0.126(5) Uani 1 1 d G . .
C8_7 C 1.0221(5) 0.4478(3) 0.2486(3) 0.159(10) Uani 1 1 d G . .
C9_7 C 1.0568(4) 0.4223(4) 0.2705(4) 0.129(6) Uani 1 1 d G . .
H9_7 H 1.0893 0.4287 0.2600 0.154 Uiso 1 1 calc R U .
C10_7 C 1.0428(3) 0.3872(4) 0.3080(4) 0.165(8) Uani 1 1 d G . .
H10_7 H 1.0660 0.3701 0.3227 0.198 Uiso 1 1 calc R U .
O11_7 O 1.0213(5) 0.3189(4) 0.3796(4) 0.184(5) Uiso 1 1 d . . .
N1_8 N 1.0230(5) 0.5495(3) 0.1438(3) 0.166(8) Uani 1 1 d G . .
C2_8 C 1.0682(6) 0.5429(4) 0.1556(4) 0.173(10) Uani 1 1 d DG . .
C3_8 C 1.1076(5) 0.5701(5) 0.1303(5) 0.179(9) Uani 1 1 d DG . .
H3_8 H 1.1379 0.5657 0.1382 0.215 Uiso 1 1 calc R U .
C4_8 C 1.1018(4) 0.6040(4) 0.0932(4) 0.184(10) Uani 1 1 d G . .
C5_8 C 1.0566(4) 0.6105(3) 0.0815(3) 0.154(8) Uani 1 1 d G . .
C6_8 C 1.0172(4) 0.5833(2) 0.1067(3) 0.152(11) Uani 1 1 d G . .
N7_8 N 0.9720(4) 0.5899(3) 0.0950(3) 0.137(6) Uani 1 1 d G . .
C8_8 C 0.9662(5) 0.6237(4) 0.0579(4) 0.146(10) Uani 1 1 d G . .
C9_8 C 1.0056(6) 0.6510(3) 0.0326(3) 0.129(7) Uani 1 1 d G . .
H9_8 H 1.0017 0.6736 0.0078 0.155 Uiso 1 1 calc R U .
C10_8 C 1.0508(5) 0.6444(3) 0.0444(3) 0.164(9) Uani 1 1 d G . .
H10_8 H 1.0772 0.6626 0.0275 0.197 Uiso 1 1 calc R U .
O11_8 O 1.1355(6) 0.6356(5) 0.0690(4) 0.191(5) Uiso 1 1 d . . .
C1_9 C 0.8308(9) 0.5263(6) 0.3240(6) 0.128(7) Uani 1 1 d . U .
O1_9 O 0.8709(5) 0.5455(4) 0.3154(3) 0.143(4) Uani 1 1 d . . .
C2_9 C 0.7942(6) 0.5414(5) 0.2980(4) 0.141(5) Uani 1 1 d D U .
H2A_9 H 0.7912 0.5754 0.2891 0.169 Uiso 1 1 calc R U .
H2B_9 H 0.7632 0.5266 0.3123 0.169 Uiso 1 1 calc R U .
O2_9 O 0.8210(5) 0.4890(4) 0.3555(3) 0.142(4) Uani 1 1 d . . .
H2_9 H 0.8226 0.4953 0.3757 0.212 Uiso 1 1 calc R U .
C3_9 C 0.8115(7) 0.5256(6) 0.2610(5) 0.139(5) Uani 1 1 d D U .
O3_9 O 0.8557(5) 0.5984(4) 0.2234(3) 0.151(4) Uani 1 1 d . . .
H1D_9 H 0.8525 0.6074 0.1995 0.226 Uiso 1 1 calc R U .
C4_9 C 0.8598(9) 0.5526(8) 0.2371(6) 0.134(6) Uani 1 1 d . U .
O4_9 O 0.8959(5) 0.5310(4) 0.2342(3) 0.141(4) Uani 1 1 d . . .
C5_9 C 0.7760(6) 0.5363(5) 0.2296(5) 0.142(5) Uani 1 1 d . U .
H5A_9 H 0.7468 0.5169 0.2420 0.171 Uiso 1 1 calc R U .
H5B_9 H 0.7671 0.5692 0.2221 0.171 Uiso 1 1 calc R U .
O5_9 O 0.8201(5) 0.4759(3) 0.2757(3) 0.138(4) Uani 1 1 d . . .
H1B_9 H 0.8347 0.4684 0.2572 0.207 Uiso 1 1 calc R U .
C6_9 C 0.7984(9) 0.5265(7) 0.1918(7) 0.154(8) Uani 1 1 d . U .
O6_9 O 0.8284(5) 0.5505(4) 0.1667(3) 0.160(5) Uani 1 1 d . . .
O7_9 O 0.7735(4) 0.4858(4) 0.1933(4) 0.158(4) Uani 1 1 d . . .
H1C_9 H 0.7911 0.4631 0.1990 0.237 Uiso 1 1 calc R U .
C1_10 C 0.5533(9) 1.0278(10) 0.3215(8) 0.152(8) Uani 1 1 d . U .
O1_10 O 0.5172(5) 1.0552(4) 0.3106(3) 0.148(4) Uani 1 1 d . . .
H1A_10 H 0.4922 1.0428 0.3254 0.222 Uiso 1 1 calc R U .
C2_10 C 0.5993(6) 1.0500(5) 0.2922(5) 0.142(5) Uani 1 1 d D U .
H2A_10 H 0.6278 1.0400 0.3047 0.171 Uiso 1 1 calc R U .
H2B_10 H 0.5986 1.0843 0.2821 0.171 Uiso 1 1 calc R U .
O2_10 O 0.5517(5) 0.9973(4) 0.3534(3) 0.150(5) Uani 1 1 d . . .
C3_10 C 0.5972(6) 1.0301(6) 0.2580(5) 0.134(5) Uani 1 1 d D U .
O3_10 O 0.5857(5) 0.9802(3) 0.2746(3) 0.137(4) Uani 1 1 d . . .
H5_10 H 0.5650 0.9743 0.2632 0.206 Uiso 1 1 calc R U .
C4_10 C 0.5587(8) 1.0606(8) 0.2339(5) 0.133(6) Uani 1 1 d D U .
O4_10 O 0.5197(4) 1.0384(4) 0.2324(3) 0.134(4) Uani 1 1 d . . .
H14_10 H 0.5254 1.0277 0.2141 0.201 Uiso 1 1 calc R U .
C5_10 C 0.6443(7) 1.0432(6) 0.2263(6) 0.176(7) Uani 1 1 d . U .
H5A_10 H 0.6499 1.0772 0.2162 0.212 Uiso 1 1 calc R U .
H5B_10 H 0.6714 1.0286 0.2393 0.212 Uiso 1 1 calc R U .
O5_10 O 0.5638(4) 1.1054(4) 0.2172(3) 0.147(4) Uani 1 1 d . . .
C6_10 C 0.6414(7) 1.0274(6) 0.1918(6) 0.130(6) Uani 1 1 d . U .
O6_10 O 0.6165(4) 1.0532(3) 0.1627(3) 0.140(4) Uani 1 1 d . . .
O7_10 O 0.6613(4) 0.9917(4) 0.1890(4) 0.150(4) Uani 1 1 d . . .
H19_10 H 0.6472 0.9813 0.1753 0.225 Uiso 1 1 calc R U .
C1_11 C -0.0171(3) 0.3068(3) 0.1426(3) 0.247(19) Uani 1 1 d G . .
C2_11 C 0.0310(3) 0.2945(3) 0.1389(3) 0.29(2) Uani 1 1 d DG . .
H2_11 H 0.0528 0.3119 0.1163 0.351 Uiso 1 1 calc R U .
C3_11 C 0.0465(3) 0.2562(3) 0.1690(4) 0.31(2) Uani 1 1 d DG . .
H3_11 H 0.0786 0.2479 0.1666 0.371 Uiso 1 1 calc R U .
C4_11 C 0.0140(3) 0.2302(3) 0.2028(3) 0.30(2) Uani 1 1 d G . .
H4_11 H 0.0243 0.2045 0.2229 0.366 Uiso 1 1 calc R U .
C5_11 C -0.0341(3) 0.2425(2) 0.2064(3) 0.181(11) Uani 1 1 d G . .
C6_11 C -0.0496(3) 0.2809(2) 0.1763(2) 0.185(12) Uani 1 1 d G . .
N7_11 N -0.0976(3) 0.2932(2) 0.1800(2) 0.159(6) Uani 1 1 d G . .
C8_11 C -0.1302(3) 0.26724(19) 0.21378(19) 0.113(6) Uani 1 1 d G . .
C9_11 C -0.1147(4) 0.2289(2) 0.2439(2) 0.159(8) Uani 1 1 d G . .
H9_11 H -0.1365 0.2115 0.2665 0.191 Uiso 1 1 calc R U .
C10_11 C -0.0666(4) 0.2166(2) 0.2402(3) 0.202(11) Uani 1 1 d G . .
C1_12 C -0.2311(3) 0.3507(2) 0.17996(16) 0.108(5) Uani 1 1 d G . .
C2_12 C -0.2753(3) 0.3266(3) 0.1956(2) 0.125(6) Uani 1 1 d DG . .
H2_12 H -0.2766 0.2950 0.2125 0.151 Uiso 1 1 calc R U .
C3_12 C -0.3176(3) 0.3496(3) 0.1860(3) 0.152(8) Uani 1 1 d DG . .
H3_12 H -0.3472 0.3335 0.1965 0.182 Uiso 1 1 calc R U .
C4_12 C -0.3157(3) 0.3968(3) 0.1608(2) 0.166(8) Uani 1 1 d G . .
H4_12 H -0.3440 0.4122 0.1544 0.199 Uiso 1 1 calc R U .
C5_12 C -0.2715(3) 0.4209(3) 0.1451(2) 0.128(7) Uani 1 1 d G . .
C6_12 C -0.2292(3) 0.3979(2) 0.15472(16) 0.159(9) Uani 1 1 d G . .
N7_12 N -0.1850(3) 0.4220(2) 0.13907(16) 0.155(6) Uani 1 1 d G . .
C8_12 C -0.1831(3) 0.4692(2) 0.1138(2) 0.142(7) Uani 1 1 d G . .
C9_12 C -0.2254(4) 0.4922(2) 0.1042(2) 0.141(7) Uani 1 1 d G . .
H9_12 H -0.2241 0.5238 0.0874 0.169 Uiso 1 1 calc R U .
C10_12 C -0.2696(3) 0.4681(3) 0.1199(2) 0.129(6) Uani 1 1 d G . .
O11_12 O -0.3092(4) 0.4882(4) 0.1083(3) 0.144(4) Uiso 1 1 d . . .
C1_13 C -0.0536(3) 0.4979(3) 0.0645(3) 0.147(10) Uani 1 1 d G . .
C2_13 C -0.0529(4) 0.5337(3) 0.0270(3) 0.225(15) Uani 1 1 d DG . .
H2_13 H -0.0814 0.5428 0.0168 0.270 Uiso 1 1 calc R U .
C3_13 C -0.0094(5) 0.5560(3) 0.0050(2) 0.178(11) Uani 1 1 d DG . .
H3_13 H -0.0089 0.5800 -0.0201 0.214 Uiso 1 1 calc R U .
C4_13 C 0.0333(4) 0.5424(3) 0.0203(3) 0.175(10) Uani 1 1 d G . .
H4_13 H 0.0623 0.5573 0.0055 0.210 Uiso 1 1 calc R U .
C5_13 C 0.0325(3) 0.5066(3) 0.0577(3) 0.178(12) Uani 1 1 d G . .
C6_13 C -0.0109(3) 0.4844(2) 0.0798(2) 0.117(7) Uani 1 1 d G . .
N7_13 N -0.0117(4) 0.4486(3) 0.1172(2) 0.154(7) Uani 1 1 d G . .
C8_13 C 0.0310(5) 0.4350(3) 0.1325(3) 0.216(16) Uani 1 1 d G . .
C9_13 C 0.0744(4) 0.4573(4) 0.1104(4) 0.142(8) Uani 1 1 d G . .
H9_13 H 0.1030 0.4482 0.1206 0.170 Uiso 1 1 calc R U .
C10_13 C 0.0752(3) 0.4931(4) 0.0730(4) 0.135(8) Uani 1 1 d G . .
O11_13 O 0.1171(4) 0.5202(4) 0.0438(3) 0.144(4) Uiso 1 1 d . . .
C1_14 C -0.01720(19) 0.3505(2) 0.2243(2) 0.143(6) Uani 1 1 d G U .
C2_14 C 0.01447(19) 0.3204(2) 0.2467(2) 0.157(6) Uani 1 1 d DG U .
H2_14 H 0.0472 0.3227 0.2366 0.189 Uiso 1 1 calc R U .
C3_14 C -0.0028(2) 0.2867(2) 0.2843(2) 0.137(5) Uani 1 1 d DG U .
H3_14 H 0.0183 0.2666 0.2993 0.165 Uiso 1 1 calc R U .
C4_14 C -0.0518(2) 0.28319(19) 0.29944(19) 0.111(5) Uani 1 1 d G U .
H4_14 H -0.0634 0.2607 0.3246 0.133 Uiso 1 1 calc R U .
C5_14 C -0.08350(19) 0.31330(16) 0.27701(16) 0.115(5) Uani 1 1 d G U .
N6_14 N -0.06619(19) 0.34695(18) 0.23944(17) 0.117(4) Uani 1 1 d G U .
N1_15 N -0.22814(19) 0.32884(15) 0.29173(12) 0.126(4) Uani 1 1 d G U .
C2_15 C -0.2184(2) 0.28476(15) 0.31852(13) 0.134(5) Uani 1 1 d DG U .
C3_15 C -0.2560(2) 0.25398(18) 0.34274(17) 0.122(5) Uani 1 1 d DG U .
H3_15 H -0.2495 0.2245 0.3607 0.146 Uiso 1 1 calc R U .
C4_15 C -0.3035(2) 0.2673(2) 0.34016(18) 0.153(6) Uani 1 1 d G U .
C5_15 C -0.31322(19) 0.3114(2) 0.31337(17) 0.119(5) Uani 1 1 d G U .
C6_15 C -0.27557(19) 0.34216(18) 0.28915(14) 0.119(5) Uani 1 1 d G U .
N7_15 N -0.28533(19) 0.3862(2) 0.26235(17) 0.121(5) Uani 1 1 d G . .
C8_15 C -0.3328(2) 0.3996(2) 0.2598(2) 0.154(8) Uani 1 1 d G . .
C9_15 C -0.37042(19) 0.3688(3) 0.2840(2) 0.122(6) Uani 1 1 d G . .
H9_15 H -0.4021 0.3777 0.2823 0.146 Uiso 1 1 calc R U .
C10_15 C -0.36065(19) 0.3247(3) 0.3108(2) 0.120(5) Uani 1 1 d G . .
H10_15 H -0.3858 0.3041 0.3270 0.144 Uiso 1 1 calc R U .
O11_15 O -0.3356(3) 0.2371(3) 0.3683(3) 0.132(3) Uiso 1 1 d . . .
N1_16 N -0.3299(5) 0.5311(3) 0.1886(2) 0.148(6) Uani 1 1 d G . .
C2_16 C -0.3766(5) 0.5121(3) 0.1981(3) 0.163(9) Uani 1 1 d DG . .
C3_16 C -0.4125(4) 0.5376(5) 0.1778(4) 0.124(6) Uani 1 1 d DG . .
H3_16 H -0.4437 0.5249 0.1841 0.149 Uiso 1 1 calc R U .
C4_16 C -0.4017(4) 0.5819(4) 0.1481(3) 0.175(8) Uani 1 1 d G . .
C5_16 C -0.3550(4) 0.6008(3) 0.1387(2) 0.144(8) Uani 1 1 d G . .
C6_16 C -0.3191(4) 0.5754(3) 0.1590(2) 0.142(7) Uani 1 1 d G . .
N7_16 N -0.2723(4) 0.5943(4) 0.1495(3) 0.130(5) Uani 1 1 d G . .
C8_16 C -0.2615(4) 0.6386(4) 0.1198(3) 0.129(7) Uani 1 1 d G . .
C9_16 C -0.2975(6) 0.6641(3) 0.0996(3) 0.144(7) Uani 1 1 d G . .
H9_16 H -0.2902 0.6937 0.0797 0.173 Uiso 1 1 calc R U .
C10_16 C -0.3442(5) 0.6452(3) 0.1090(2) 0.165(8) Uani 1 1 d G . .
H10_16 H -0.3682 0.6622 0.0954 0.198 Uiso 1 1 calc R U .
O11_16 O -0.4397(6) 0.6108(5) 0.1287(5) 0.222(6) Uiso 1 1 d . . .
N1_17 N -0.1268(4) 0.6641(3) 0.1318(3) 0.173(8) Uani 1 1 d G . .
C2_17 C -0.1419(4) 0.6943(4) 0.0967(4) 0.162(10) Uani 1 1 d DG . .
C3_17 C -0.1094(5) 0.7267(3) 0.0669(3) 0.177(9) Uani 1 1 d DG . .
H3_17 H -0.1195 0.7469 0.0434 0.213 Uiso 1 1 calc R U .
C4_17 C -0.0617(5) 0.7287(3) 0.0722(2) 0.194(11) Uani 1 1 d G . .
C5_17 C -0.0466(4) 0.6985(2) 0.1073(2) 0.198(8) Uani 1 1 d G U .
C6_17 C -0.0791(4) 0.6661(2) 0.1371(2) 0.172(7) Uani 1 1 d G U .
N7_17 N -0.0639(4) 0.6359(2) 0.1722(2) 0.176(6) Uani 1 1 d G U .
C8_17 C -0.0163(5) 0.6380(3) 0.1775(3) 0.201(8) Uani 1 1 d G U .
C9_17 C 0.0162(4) 0.6703(4) 0.1477(4) 0.197(7) Uani 1 1 d G U .
H9_17 H 0.0481 0.6717 0.1512 0.236 Uiso 1 1 calc R U .
C10_17 C 0.0011(4) 0.7006(3) 0.1126(3) 0.188(7) Uani 1 1 d G U .
H10_17 H 0.0229 0.7222 0.0927 0.226 Uiso 1 1 calc R U .
O11_17 O -0.0277(5) 0.7625(4) 0.0436(4) 0.184(5) Uiso 1 1 d . . .
N1_18 N -0.0135(5) 0.5428(3) 0.2860(3) 0.142(6) Uani 1 1 d G . .
C2_18 C 0.0313(6) 0.5594(4) 0.2629(3) 0.213(14) Uani 1 1 d DG . .
C3_18 C 0.0730(5) 0.5393(5) 0.2770(4) 0.172(8) Uani 1 1 d DG . .
H3_18 H 0.1030 0.5504 0.2616 0.207 Uiso 1 1 calc R U .
C4_18 C 0.0700(4) 0.5026(5) 0.3141(4) 0.180(10) Uani 1 1 d G . .
C5_18 C 0.0251(4) 0.4859(3) 0.3372(3) 0.193(13) Uani 1 1 d G . .
C6_18 C -0.0166(4) 0.5060(3) 0.3231(3) 0.158(11) Uani 1 1 d G . .
N7_18 N -0.0614(4) 0.4894(4) 0.3461(4) 0.152(6) Uani 1 1 d G . .
C8_18 C -0.0645(5) 0.4527(4) 0.3832(4) 0.181(12) Uani 1 1 d G . .
C9_18 C -0.0228(6) 0.4326(3) 0.3973(3) 0.181(10) Uani 1 1 d G . .
H9_18 H -0.0248 0.4080 0.4222 0.217 Uiso 1 1 calc R U .
C10_18 C 0.0221(5) 0.4492(3) 0.3743(4) 0.173(8) Uani 1 1 d G . .
H10_18 H 0.0500 0.4357 0.3837 0.207 Uiso 1 1 calc R U .
O11_18 O 0.1080(6) 0.4810(5) 0.3267(5) 0.220(6) Uiso 1 1 d . . .
C1_19 C 0.4351(5) 0.2290(3) 0.3491(3) 0.127(7) Uani 1 1 d G . .
C2_19 C 0.3880(5) 0.2442(5) 0.3506(4) 0.188(10) Uani 1 1 d DG . .
H2_19 H 0.3649 0.2288 0.3728 0.225 Uiso 1 1 calc R U .
C3_19 C 0.3754(4) 0.2824(5) 0.3188(5) 0.176(8) Uani 1 1 d DG . .
H3_19 H 0.3439 0.2926 0.3197 0.211 Uiso 1 1 calc R U .
C4_19 C 0.4100(5) 0.3055(4) 0.2855(4) 0.202(13) Uani 1 1 d G . .
H4_19 H 0.4016 0.3311 0.2642 0.242 Uiso 1 1 calc R U .
C5_19 C 0.4572(4) 0.2902(2) 0.2840(3) 0.160(10) Uani 1 1 d G . .
C6_19 C 0.4697(4) 0.2520(2) 0.3158(2) 0.141(8) Uani 1 1 d G . .
N7_19 N 0.5168(5) 0.2368(4) 0.3143(4) 0.144(5) Uani 1 1 d G . .
C8_19 C 0.5514(4) 0.2598(5) 0.2811(5) 0.150(8) Uani 1 1 d G . .
C9_19 C 0.5389(5) 0.2980(5) 0.2492(4) 0.218(16) Uani 1 1 d G . .
H9_19 H 0.5620 0.3134 0.2270 0.262 Uiso 1 1 calc R U .
C10_19 C 0.4917(6) 0.3133(3) 0.2507(3) 0.203(14) Uani 1 1 d G . .
O11_19 O 0.4801(4) 0.3501(4) 0.2233(4) 0.154(4) Uiso 1 1 d . . .
N16_19 N 0.4428(9) 0.1902(6) 0.3903(7) 0.167(8) Uani 1 1 d . . .
O17_19 O 0.4108(8) 0.1819(7) 0.4186(5) 0.306(14) Uani 1 1 d . . .
O18_19 O 0.4824(6) 0.1697(6) 0.3877(5) 0.199(6) Uani 1 1 d . . .
C1_20 C 0.6416(5) 0.1685(3) 0.3184(3) 0.130(7) Uani 1 1 d G . .
C2_20 C 0.6871(6) 0.1873(3) 0.2984(3) 0.125(6) Uani 1 1 d DG . .
H2_20 H 0.6904 0.2179 0.2794 0.151 Uiso 1 1 calc R U .
C3_20 C 0.7276(4) 0.1603(5) 0.3066(3) 0.158(7) Uani 1 1 d DG . .
H3_20 H 0.7580 0.1729 0.2932 0.189 Uiso 1 1 calc R U .
C4_20 C 0.7226(3) 0.1146(4) 0.3349(3) 0.193(10) Uani 1 1 d G . .
H4_20 H 0.7497 0.0966 0.3404 0.232 Uiso 1 1 calc R U .
C5_20 C 0.6771(3) 0.0958(3) 0.3549(2) 0.142(8) Uani 1 1 d G . .
C6_20 C 0.6366(3) 0.1228(3) 0.3467(2) 0.158(10) Uani 1 1 d G . .
N7_20 N 0.5912(3) 0.1040(4) 0.3667(3) 0.127(5) Uani 1 1 d G . .
C8_20 C 0.5862(4) 0.0583(4) 0.3950(3) 0.135(7) Uani 1 1 d G . .
C9_20 C 0.6267(5) 0.0314(3) 0.4033(2) 0.128(7) Uani 1 1 d G . .
H9_20 H 0.6234 0.0008 0.4222 0.154 Uiso 1 1 calc R U .
C10_20 C 0.6721(4) 0.0501(3) 0.3832(3) 0.103(5) Uani 1 1 d G . .
O11_20 O 0.7128(3) 0.0261(3) 0.3909(3) 0.121(3) Uiso 1 1 d . . .
C1_21 C 0.4504(4) 0.0500(4) 0.4229(4) 0.130(6) Uani 1 1 d G . .
C2_21 C 0.4378(6) 0.0177(3) 0.4620(4) 0.186(10) Uani 1 1 d DG . .
H2_21 H 0.4616 0.0039 0.4774 0.223 Uiso 1 1 calc R U .
C3_21 C 0.3895(6) 0.0061(3) 0.4781(3) 0.162(8) Uani 1 1 d DG . .
H3_21 H 0.3810 -0.0154 0.5043 0.194 Uiso 1 1 calc R U .
C4_21 C 0.3539(5) 0.0268(3) 0.4551(3) 0.129(7) Uani 1 1 d G . .
H4_21 H 0.3216 0.0190 0.4659 0.154 Uiso 1 1 calc R U .
C5_21 C 0.3666(3) 0.0590(3) 0.4160(3) 0.188(13) Uani 1 1 d G . .
C6_21 C 0.4149(3) 0.0706(2) 0.3999(3) 0.121(7) Uani 1 1 d G . .
N7_21 N 0.4275(4) 0.1028(3) 0.3608(3) 0.121(5) Uani 1 1 d G . .
C8_21 C 0.3919(5) 0.1235(3) 0.3378(3) 0.133(7) Uani 1 1 d G . .
C9_21 C 0.3437(5) 0.1119(4) 0.3539(4) 0.169(8) Uani 1 1 d G . .
H9_21 H 0.3199 0.1257 0.3385 0.202 Uiso 1 1 calc R U .
C10_21 C 0.3310(3) 0.0796(4) 0.3930(4) 0.172(9) Uani 1 1 d G . .
O11_21 O 0.2834(6) 0.0636(5) 0.4109(4) 0.203(5) Uiso 1 1 d . . .
C1_22 C 0.4650(7) 0.1983(5) 0.2462(4) 0.176(14) Uani 1 1 d G . .
C2_22 C 0.4448(5) 0.2329(6) 0.2163(7) 0.175(11) Uani 1 1 d DG . .
H2_22 H 0.4118 0.2374 0.2198 0.210 Uiso 1 1 calc R U .
C3_22 C 0.4740(8) 0.2608(4) 0.1811(5) 0.162(8) Uani 1 1 d DG . .
H3_22 H 0.4605 0.2840 0.1610 0.195 Uiso 1 1 calc R U .
C4_22 C 0.5234(8) 0.2542(4) 0.1758(3) 0.142(8) Uani 1 1 d G . .
H4_22 H 0.5430 0.2729 0.1523 0.170 Uiso 1 1 calc R U .
C5_22 C 0.5436(5) 0.2196(6) 0.2058(5) 0.152(12) Uani 1 1 d G . .
N6_22 N 0.5144(7) 0.1916(4) 0.2410(4) 0.155(8) Uani 1 1 d G . .
N1_23 N 0.6742(6) 0.1755(8) 0.2038(6) 0.128(7) Uani 1 1 d . . .
C2_23 C 0.6737(9) 0.2167(10) 0.1782(7) 0.116(6) Uani 1 1 d D . .
C3_23 C 0.7189(10) 0.2446(5) 0.1544(5) 0.134(7) Uani 1 1 d D . .
H3_23 H 0.7178 0.2745 0.1349 0.161 Uiso 1 1 calc R U .
C4_23 C 0.7611(7) 0.2243(7) 0.1627(5) 0.110(6) Uani 1 1 d . . .
C5_23 C 0.7626(11) 0.1786(6) 0.1931(6) 0.117(8) Uani 1 1 d . . .
C6_23 C 0.7141(13) 0.1558(9) 0.2132(6) 0.140(10) Uani 1 1 d . . .
N7_23 N 0.7195(7) 0.1098(7) 0.2421(4) 0.131(5) Uani 1 1 d . . .
C8_23 C 0.7627(11) 0.0889(9) 0.2508(8) 0.143(8) Uani 1 1 d . . .
C9_23 C 0.8056(7) 0.1131(8) 0.2325(5) 0.122(7) Uani 1 1 d . . .
H9_23 H 0.8345 0.0997 0.2395 0.146 Uiso 1 1 calc R U .
C10_23 C 0.8054(8) 0.1581(9) 0.2031(7) 0.129(6) Uani 1 1 d . . .
H10_23 H 0.8344 0.1744 0.1902 0.155 Uiso 1 1 calc R U .
O11_23 O 0.8070(5) 0.2475(4) 0.1410(4) 0.151(4) Uiso 1 1 d . . .
N1_24 N 0.7079(5) -0.0344(3) 0.3186(2) 0.132(5) Uani 1 1 d G . .
C2_24 C 0.7561(5) -0.0312(4) 0.3222(3) 0.145(8) Uani 1 1 d DG . .
C3_24 C 0.7770(4) -0.0689(5) 0.3490(3) 0.162(8) Uani 1 1 d DG . .
H3_24 H 0.8092 -0.0667 0.3514 0.195 Uiso 1 1 calc R U .
C4_24 C 0.7498(4) -0.1098(4) 0.3721(3) 0.138(7) Uani 1 1 d G . .
C5_24 C 0.7016(4) -0.1131(3) 0.36842(19) 0.122(6) Uani 1 1 d G . .
C6_24 C 0.6807(4) -0.0754(2) 0.34167(18) 0.129(7) Uani 1 1 d G . .
N7_24 N 0.6326(4) -0.0786(4) 0.3380(3) 0.131(5) Uani 1 1 d G . .
C8_24 C 0.6054(4) -0.1196(5) 0.3611(4) 0.206(15) Uani 1 1 d G . .
C9_24 C 0.6263(5) -0.1573(4) 0.3879(3) 0.178(11) Uani 1 1 d G . .
H9_24 H 0.6081 -0.1847 0.4033 0.214 Uiso 1 1 calc R U .
C10_24 C 0.6744(5) -0.1540(3) 0.3915(2) 0.161(8) Uani 1 1 d G . .
H10_24 H 0.6884 -0.1793 0.4094 0.193 Uiso 1 1 calc R U .
O11_24 O 0.7678(4) -0.1489(4) 0.3963(4) 0.171(4) Uiso 1 1 d . . .
N1_25 N 0.4796(3) -0.0978(3) 0.3177(3) 0.127(5) Uani 1 1 d G . .
C2_25 C 0.4817(5) -0.1316(4) 0.3556(4) 0.161(11) Uani 1 1 d DG . .
C3_25 C 0.4399(6) -0.1553(3) 0.3798(3) 0.176(11) Uani 1 1 d DG . .
H3_25 H 0.4413 -0.1780 0.4052 0.212 Uiso 1 1 calc R U .
C4_25 C 0.3959(5) -0.1451(3) 0.3662(3) 0.196(12) Uani 1 1 d G . .
C5_25 C 0.3937(3) -0.1112(3) 0.3283(3) 0.177(12) Uani 1 1 d G . .
C6_25 C 0.4356(3) -0.0876(2) 0.3041(2) 0.109(5) Uani 1 1 d G . .
N7_25 N 0.4334(4) -0.0537(3) 0.2662(2) 0.112(4) Uani 1 1 d G . .
C8_25 C 0.3894(5) -0.0435(3) 0.2525(3) 0.129(7) Uani 1 1 d G . .
C9_25 C 0.3475(4) -0.0672(4) 0.2767(4) 0.154(9) Uani 1 1 d G . .
H9_25 H 0.3181 -0.0603 0.2675 0.184 Uiso 1 1 calc R U .
C10_25 C 0.3497(3) -0.1010(4) 0.3146(4) 0.156(8) Uani 1 1 d G . .
H10_25 H 0.3217 -0.1169 0.3308 0.187 Uiso 1 1 calc R U .
O11_25 O 0.3497(5) -0.1614(4) 0.3858(4) 0.175(5) Uiso 1 1 d . . .
N1_26 N 0.4253(6) 0.0556(3) 0.1430(3) 0.173(9) Uani 1 1 d G . .
C2_26 C 0.3757(6) 0.0502(4) 0.1554(3) 0.145(9) Uani 1 1 d DG . .
C3_26 C 0.3449(5) 0.0784(5) 0.1306(5) 0.243(15) Uani 1 1 d DG . .
H3_26 H 0.3117 0.0748 0.1389 0.291 Uiso 1 1 calc R U .
C4_26 C 0.3636(4) 0.1120(4) 0.0934(4) 0.180(11) Uani 1 1 d G . .
C5_26 C 0.4132(4) 0.1174(3) 0.0810(3) 0.115(6) Uani 1 1 d G . .
C6_26 C 0.4440(4) 0.0892(2) 0.1058(3) 0.112(6) Uani 1 1 d G . .
N7_26 N 0.4936(4) 0.0946(3) 0.0933(3) 0.133(5) Uani 1 1 d G . .
C8_26 C 0.5124(5) 0.1282(4) 0.0561(4) 0.161(11) Uani 1 1 d G . .
C9_26 C 0.4815(6) 0.1563(3) 0.0314(3) 0.157(10) Uani 1 1 d G . .
H9_26 H 0.4941 0.1788 0.0065 0.188 Uiso 1 1 calc R U .
C10_26 C 0.4320(6) 0.1509(3) 0.0438(3) 0.206(12) Uani 1 1 d G . .
H10_26 H 0.4113 0.1698 0.0272 0.247 Uiso 1 1 calc R U .
O11_26 O 0.3352(6) 0.1422(5) 0.0663(4) 0.198(5) Uiso 1 1 d . . .
C1_27 C 0.4749(5) -0.1887(4) 0.1493(3) 0.251(17) Uani 1 1 d G . .
C2_27 C 0.4278(6) -0.1987(5) 0.1471(4) 0.221(12) Uani 1 1 d DG . .
H2_27 H 0.4139 -0.1807 0.1248 0.265 Uiso 1 1 calc R U .
C3_27 C 0.4013(4) -0.2354(6) 0.1781(5) 0.219(12) Uani 1 1 d DG . .
H3_27 H 0.3698 -0.2420 0.1766 0.263 Uiso 1 1 calc R U .
C4_27 C 0.4221(4) -0.2621(4) 0.2115(5) 0.248(16) Uani 1 1 d G . .
H4_27 H 0.4044 -0.2867 0.2323 0.297 Uiso 1 1 calc R U .
C5_27 C 0.4692(4) -0.2522(3) 0.2138(3) 0.172(10) Uani 1 1 d G . .
C6_27 C 0.4957(4) -0.2155(3) 0.1827(3) 0.155(9) Uani 1 1 d G . .
N7_27 N 0.5428(4) -0.2056(3) 0.1849(4) 0.130(5) Uani 1 1 d G . .
C8_27 C 0.5636(4) -0.2324(4) 0.2183(4) 0.137(8) Uani 1 1 d G . .
C9_27 C 0.5371(5) -0.2691(4) 0.2494(3) 0.208(11) Uani 1 1 d G . .
H9_27 H 0.5510 -0.2870 0.2717 0.249 Uiso 1 1 calc R U .
C10_27 C 0.4900(5) -0.2790(3) 0.2471(3) 0.30(2) Uani 1 1 d G . .
O11_27 O 0.4635(6) -0.3177(5) 0.2832(5) 0.215(6) Uiso 1 1 d . . .
N16_27 N 0.4935(8) -0.1493(6) 0.1122(8) 0.167(8) Uani 1 1 d . . .
O17_27 O 0.5281(6) -0.1277(4) 0.1198(4) 0.177(5) Uani 1 1 d . . .
O18_27 O 0.4893(8) -0.1459(6) 0.0792(5) 0.251(11) Uani 1 1 d . . .
C1_28 C 0.6766(5) -0.1540(3) 0.1822(2) 0.108(5) Uani 1 1 d G . .
C2_28 C 0.7171(6) -0.1767(3) 0.1967(2) 0.157(9) Uani 1 1 d DG . .
H2_28 H 0.7146 -0.2081 0.2141 0.188 Uiso 1 1 calc R U .
C3_28 C 0.7614(5) -0.1525(5) 0.1853(3) 0.210(13) Uani 1 1 d DG . .
H3_28 H 0.7885 -0.1677 0.1950 0.252 Uiso 1 1 calc R U .
C4_28 C 0.7652(4) -0.1056(5) 0.1593(3) 0.174(9) Uani 1 1 d G . .
H4_28 H 0.7948 -0.0894 0.1516 0.209 Uiso 1 1 calc R U .
C5_28 C 0.7247(3) -0.0829(3) 0.1447(2) 0.152(9) Uani 1 1 d G . .
C6_28 C 0.6804(3) -0.1071(3) 0.15616(19) 0.147(8) Uani 1 1 d G . .
N7_28 N 0.6399(3) -0.0844(4) 0.1416(3) 0.136(5) Uani 1 1 d G . .
C8_28 C 0.6436(4) -0.0375(4) 0.1156(3) 0.162(9) Uani 1 1 d G . .
C9_28 C 0.6879(5) -0.0134(3) 0.1041(2) 0.168(10) Uani 1 1 d G . .
H9_28 H 0.6905 0.0180 0.0867 0.202 Uiso 1 1 calc R U .
C10_28 C 0.7284(4) -0.0360(3) 0.1187(3) 0.128(7) Uani 1 1 d G . .
O11_28 O 0.7753(4) -0.0192(4) 0.1078(3) 0.144(4) Uiso 1 1 d . . .
C1_29 C 0.5336(4) -0.0003(4) 0.0660(4) 0.113(6) Uani 1 1 d G . .
C2_29 C 0.5471(5) 0.0339(4) 0.0279(4) 0.217(14) Uani 1 1 d DG . .
H2_29 H 0.5796 0.0414 0.0177 0.260 Uiso 1 1 calc R U .
C3_29 C 0.5122(6) 0.0568(3) 0.0050(3) 0.36(3) Uani 1 1 d DG . .
H3_29 H 0.5212 0.0796 -0.0204 0.432 Uiso 1 1 calc R U .
C4_29 C 0.4637(5) 0.0455(3) 0.0203(3) 0.235(15) Uani 1 1 d G . .
H4_29 H 0.4403 0.0608 0.0050 0.282 Uiso 1 1 calc R U .
C5_29 C 0.4501(4) 0.0113(3) 0.0584(3) 0.131(7) Uani 1 1 d G . .
C6_29 C 0.4851(4) -0.0116(3) 0.0812(3) 0.119(6) Uani 1 1 d G . .
N7_29 N 0.4716(5) -0.0458(3) 0.1193(3) 0.129(6) Uani 1 1 d G . .
C8_29 C 0.4231(5) -0.0571(3) 0.1345(3) 0.176(10) Uani 1 1 d G . .
C9_29 C 0.3881(4) -0.0342(4) 0.1117(4) 0.174(9) Uani 1 1 d G . .
H9_29 H 0.3556 -0.0418 0.1219 0.209 Uiso 1 1 calc R U .
C10_29 C 0.4016(4) 0.0000(4) 0.0736(4) 0.130(7) Uani 1 1 d G . .
O11_29 O 0.3726(4) 0.0211(3) 0.0470(3) 0.126(3) Uiso 1 1 d . . .
C1_30 C 0.4430(6) -0.1407(3) 0.2283(3) 0.117(6) Uani 1 1 d G . .
C2_30 C 0.4024(4) -0.1673(5) 0.2519(5) 0.148(8) Uani 1 1 d DG . .
H2_30 H 0.3729 -0.1623 0.2427 0.177 Uiso 1 1 calc R U .
C3_30 C 0.4058(5) -0.2015(4) 0.2894(5) 0.157(8) Uani 1 1 d DG . .
H3_30 H 0.3786 -0.2193 0.3052 0.188 Uiso 1 1 calc R U .
C4_30 C 0.4498(7) -0.2090(4) 0.3033(3) 0.149(7) Uani 1 1 d G . .
H4_30 H 0.4521 -0.2319 0.3284 0.178 Uiso 1 1 calc R U .
C5_30 C 0.4905(5) -0.1824(5) 0.2796(4) 0.179(12) Uani 1 1 d G . .
N6_30 N 0.4871(5) -0.1482(4) 0.2422(4) 0.140(5) Uiso 1 1 d G . .
N1_31 N 0.6252(6) -0.1657(8) 0.2888(6) 0.135(7) Uani 1 1 d . . .
C2_31 C 0.6029(10) -0.2066(6) 0.3149(5) 0.150(11) Uani 1 1 d D . .
C3_31 C 0.6360(7) -0.2401(6) 0.3406(5) 0.111(5) Uani 1 1 d D . .
H3_31 H 0.6244 -0.2699 0.3581 0.134 Uiso 1 1 calc R U .
C4_31 C 0.6833(9) -0.2266(8) 0.3380(6) 0.121(7) Uani 1 1 d . . .
C5_31 C 0.7065(13) -0.1853(8) 0.3114(6) 0.157(12) Uani 1 1 d . . .
C6_31 C 0.6720(12) -0.1535(7) 0.2870(5) 0.135(10) Uani 1 1 d . . .
N7_31 N 0.6950(8) -0.1104(6) 0.2617(5) 0.129(5) Uani 1 1 d . . .
C8_31 C 0.7367(14) -0.0977(11) 0.2605(8) 0.198(14) Uani 1 1 d . . .
C9_31 C 0.7715(8) -0.1299(11) 0.2818(9) 0.140(8) Uani 1 1 d . . .
H9_31 H 0.8042 -0.1222 0.2778 0.168 Uiso 1 1 calc R U .
C10_31 C 0.7518(9) -0.1720(8) 0.3081(6) 0.110(6) Uani 1 1 d . . .
H10_31 H 0.7712 -0.1927 0.3247 0.132 Uiso 1 1 calc R U .
O11_31 O 0.7131(4) -0.2581(4) 0.3662(3) 0.141(3) Uiso 1 1 d . . .
N1_32 N 0.7589(5) 0.0330(3) 0.1846(2) 0.138(5) Uani 1 1 d G . .
C2_32 C 0.8013(6) 0.0110(3) 0.1951(3) 0.137(8) Uani 1 1 d DG . .
C3_32 C 0.8455(5) 0.0341(5) 0.1767(4) 0.227(13) Uani 1 1 d DG . .
H3_32 H 0.8739 0.0194 0.1837 0.273 Uiso 1 1 calc R U .
C4_32 C 0.8472(3) 0.0793(5) 0.1477(4) 0.191(11) Uani 1 1 d G . .
C5_32 C 0.8048(3) 0.1014(3) 0.1371(2) 0.113(5) Uani 1 1 d G . .
C6_32 C 0.7606(3) 0.0782(3) 0.1556(2) 0.131(7) Uani 1 1 d G . .
N7_32 N 0.7182(3) 0.1003(4) 0.1450(3) 0.122(5) Uani 1 1 d G . .
C8_32 C 0.7199(4) 0.1455(4) 0.1161(3) 0.222(15) Uani 1 1 d DG . .
C9_32 C 0.7641(5) 0.1686(3) 0.0976(3) 0.151(9) Uani 1 1 d G . .
H9_32 H 0.7653 0.1989 0.0782 0.181 Uiso 1 1 calc R U .
C10_32 C 0.8066(4) 0.1466(3) 0.1082(3) 0.211(12) Uani 1 1 d G . .
H10_32 H 0.8361 0.1621 0.0958 0.254 Uiso 1 1 calc R U .
O11_32 O 0.8896(5) 0.1088(4) 0.1249(4) 0.173(4) Uiso 1 1 d . . .
N1_33 N 0.5791(4) 0.1722(3) 0.1277(3) 0.125(5) Uani 1 1 d G . .
C2_33 C 0.6065(4) 0.2017(4) 0.0922(4) 0.144(9) Uani 1 1 d DG . .
C3_33 C 0.5840(5) 0.2332(3) 0.0620(3) 0.143(8) Uani 1 1 d DG . .
H3_33 H 0.6023 0.2530 0.0383 0.171 Uiso 1 1 calc R U .
C4_33 C 0.5340(5) 0.2351(3) 0.0674(3) 0.180(12) Uani 1 1 d G . .
C5_33 C 0.5066(4) 0.2056(2) 0.1029(3) 0.211(14) Uani 1 1 d G . .
C6_33 C 0.5291(4) 0.1741(2) 0.1330(2) 0.132(8) Uani 1 1 d G . .
N7_33 N 0.5017(5) 0.1445(3) 0.1685(3) 0.144(6) Uani 1 1 d G . .
C8_33 C 0.4517(5) 0.1464(4) 0.1739(3) 0.176(12) Uani 1 1 d G . .
C9_33 C 0.4292(4) 0.1779(4) 0.1437(4) 0.161(9) Uani 1 1 d G . .
H9_33 H 0.3958 0.1792 0.1472 0.193 Uiso 1 1 calc R U .
C10_33 C 0.4566(4) 0.2075(4) 0.1082(4) 0.195(13) Uani 1 1 d G . .
H10_33 H 0.4415 0.2285 0.0880 0.234 Uiso 1 1 calc R U .
O11_33 O 0.5077(5) 0.2688(5) 0.0410(4) 0.182(5) Uiso 1 1 d . . .
N1_34 N 0.4107(4) 0.0503(3) 0.2881(3) 0.146(6) Uani 1 1 d G . .
C2_34 C 0.3734(6) 0.0666(3) 0.2659(3) 0.146(7) Uani 1 1 d DG . .
C3_34 C 0.3269(5) 0.0481(4) 0.2819(4) 0.177(10) Uani 1 1 d DG . .
H3_34 H 0.3019 0.0590 0.2671 0.212 Uiso 1 1 calc R U .
C4_34 C 0.3176(3) 0.0133(4) 0.3202(4) 0.180(10) Uani 1 1 d G . .
C5_34 C 0.3548(3) -0.0030(3) 0.3424(3) 0.203(14) Uani 1 1 d G . .
C6_34 C 0.4014(3) 0.0155(3) 0.3263(3) 0.146(11) Uani 1 1 d G . .
N7_34 N 0.4386(3) -0.0009(4) 0.3485(4) 0.132(6) Uani 1 1 d G . .
C8_34 C 0.4293(5) -0.0357(4) 0.3868(4) 0.26(3) Uani 1 1 d G . .
C9_34 C 0.3828(6) -0.0542(3) 0.4028(3) 0.155(8) Uani 1 1 d G . .
H9_34 H 0.3765 -0.0774 0.4284 0.186 Uiso 1 1 calc R U .
C10_34 C 0.3455(5) -0.0378(4) 0.3806(3) 0.139(7) Uani 1 1 d G . .
H10_34 H 0.3143 -0.0502 0.3913 0.167 Uiso 1 1 calc R U .
O11_34 O 0.2705(5) -0.0040(4) 0.3304(4) 0.173(5) Uiso 1 1 d . . .
C1_47 C 0.4903(10) -0.3409(10) 0.3118(8) 0.279(13) Uiso 1 1 d . . .
H1A_47 H 0.5214 -0.3245 0.3052 0.335 Uiso 1 1 calc R U .
H1B_47 H 0.4747 -0.3395 0.3375 0.335 Uiso 1 1 calc R U .
C2_47 C 0.4966(12) -0.3794(11) 0.3155(8) 0.337(17) Uiso 1 1 d D . .
H2_47 H 0.5290 -0.3789 0.3005 0.405 Uiso 1 1 calc R U .
C3_47 C 0.5013(8) -0.4100(8) 0.3597(7) 0.249(10) Uiso 1 1 d D . .
H3A_47 H 0.5065 -0.4422 0.3617 0.373 Uiso 1 1 calc R U .
H3B_47 H 0.5280 -0.3983 0.3675 0.373 Uiso 1 1 calc R U .
H3C_47 H 0.4722 -0.4085 0.3773 0.373 Uiso 1 1 calc R U .
C4_47 C 0.4652(8) -0.4091(7) 0.2998(6) 0.237(9) Uiso 1 1 d D . .
H4A_47 H 0.4770 -0.4406 0.3063 0.356 Uiso 1 1 calc R U .
H4B_47 H 0.4322 -0.4103 0.3124 0.356 Uiso 1 1 calc R U .
H4C_47 H 0.4673 -0.3945 0.2710 0.356 Uiso 1 1 calc R U .
C1_48 C 0.7864(5) 0.0309(5) 0.0726(4) 0.126(5) Uiso 1 1 d . . .
H1A_48 H 0.7748 0.0320 0.0481 0.152 Uiso 1 1 calc R U .
H1B_48 H 0.7730 0.0565 0.0808 0.152 Uiso 1 1 calc R U .
C2_48 C 0.8397(6) 0.0313(6) 0.0677(5) 0.164(6) Uiso 1 1 d D . .
H2_48 H 0.8533 0.0282 0.0920 0.197 Uiso 1 1 calc R U .
C3_48 C 0.8605(6) -0.0002(6) 0.0453(5) 0.198(8) Uiso 1 1 d D . .
H3A_48 H 0.8950 0.0008 0.0426 0.297 Uiso 1 1 calc R U .
H3B_48 H 0.8486 -0.0321 0.0600 0.297 Uiso 1 1 calc R U .
H3C_48 H 0.8512 0.0104 0.0189 0.297 Uiso 1 1 calc R U .
C4_48 C 0.8457(8) 0.0798(8) 0.0348(7) 0.261(11) Uiso 1 1 d . . .
H4A_48 H 0.8794 0.0882 0.0263 0.391 Uiso 1 1 calc R U .
H4B_48 H 0.8317 0.0793 0.0122 0.391 Uiso 1 1 calc R U .
H4C_48 H 0.8299 0.1026 0.0451 0.391 Uiso 1 1 calc R U .
C1_49 C 0.3191(5) 0.0159(5) 0.0587(4) 0.124(5) Uiso 1 1 d . . .
H1A_49 H 0.3082 0.0266 0.0811 0.149 Uiso 1 1 calc R U .
H1B_49 H 0.3083 -0.0167 0.0662 0.149 Uiso 1 1 calc R U .
C2_49 C 0.3004(7) 0.0483(7) 0.0194(5) 0.177(7) Uiso 1 1 d D . .
H2_49 H 0.3096 0.0817 0.0115 0.212 Uiso 1 1 calc R U .
C3_49 C 0.3091(5) 0.0303(5) -0.0156(4) 0.153(6) Uiso 1 1 d D . .
H3A_49 H 0.3422 0.0363 -0.0282 0.229 Uiso 1 1 calc R U .
H3B_49 H 0.3019 -0.0031 -0.0056 0.229 Uiso 1 1 calc R U .
H3C_49 H 0.2886 0.0463 -0.0350 0.229 Uiso 1 1 calc R U .
C4_49 C 0.2501(10) 0.0379(9) 0.0366(8) 0.300(13) Uiso 1 1 d . . .
H4A_49 H 0.2426 0.0487 0.0590 0.450 Uiso 1 1 calc R U .
H4B_49 H 0.2306 0.0538 0.0164 0.450 Uiso 1 1 calc R U .
H4C_49 H 0.2439 0.0045 0.0457 0.450 Uiso 1 1 calc R U .
C1_50 C 0.6853(5) -0.3003(4) 0.3993(4) 0.112(5) Uiso 1 1 d . . .
H1A_50 H 0.6597 -0.2902 0.4158 0.134 Uiso 1 1 calc R U .
H1B_50 H 0.6719 -0.3210 0.3880 0.134 Uiso 1 1 calc R U .
C2_50 C 0.7239(7) -0.3236(6) 0.4227(5) 0.172(7) Uiso 1 1 d D . .
H2_50 H 0.7526 -0.3278 0.4049 0.207 Uiso 1 1 calc R U .
C3_50 C 0.7053(6) -0.3701(6) 0.4548(5) 0.190(7) Uiso 1 1 d D . .
H3A_50 H 0.7306 -0.3847 0.4697 0.285 Uiso 1 1 calc R U .
H3B_50 H 0.6787 -0.3646 0.4729 0.285 Uiso 1 1 calc R U .
H3C_50 H 0.6948 -0.3905 0.4423 0.285 Uiso 1 1 calc R U .
C4_50 C 0.7355(8) -0.2913(7) 0.4458(6) 0.241(10) Uiso 1 1 d . . .
H4A_50 H 0.7605 -0.3050 0.4615 0.361 Uiso 1 1 calc R U .
H4B_50 H 0.7462 -0.2606 0.4268 0.361 Uiso 1 1 calc R U .
H4C_50 H 0.7071 -0.2884 0.4635 0.361 Uiso 1 1 calc R U .
C1_51 C 0.9327(7) 0.0905(6) 0.1348(5) 0.177(7) Uiso 1 1 d D . .
H1A_51 H 0.9576 0.1054 0.1119 0.212 Uiso 1 1 calc R U .
H1B_51 H 0.9316 0.0571 0.1387 0.212 Uiso 1 1 calc R U .
C2_51 C 0.9471(8) 0.0951(7) 0.1698(6) 0.209(8) Uiso 1 1 d D . .
H2_51 H 0.9253 0.0778 0.1948 0.250 Uiso 1 1 calc R U .
C3_51 C 0.9994(9) 0.0845(9) 0.1734(8) 0.309(13) Uiso 1 1 d D . .
H3A_51 H 1.0065 0.0883 0.1975 0.463 Uiso 1 1 calc R U .
H3B_51 H 1.0053 0.0526 0.1748 0.463 Uiso 1 1 calc R U .
H3C_51 H 1.0196 0.1059 0.1502 0.463 Uiso 1 1 calc R U .
C4_51 C 0.9514(7) 0.1540(6) 0.1617(6) 0.206(8) Uiso 1 1 d . . .
H4A_51 H 0.9611 0.1582 0.1847 0.310 Uiso 1 1 calc R U .
H4B_51 H 0.9749 0.1690 0.1381 0.310 Uiso 1 1 calc R U .
H4C_51 H 0.9207 0.1678 0.1575 0.310 Uiso 1 1 calc R U .
C1_52 C 0.5424(8) 0.2936(7) 0.0064(7) 0.221(9) Uiso 1 1 d D . .
H1A_52 H 0.5724 0.2770 0.0087 0.265 Uiso 1 1 calc R U .
H1B_52 H 0.5483 0.3248 0.0069 0.265 Uiso 1 1 calc R U .
C2_52 C 0.528(3) 0.299(2) -0.0349(16) 1.14(13) Uiso 1 1 d D . .
H2_52 H 0.5555 0.3051 -0.0569 1.363 Uiso 1 1 calc R U .
C3_52 C 0.484(3) 0.274(2) -0.041(2) 0.85(7) Uiso 1 1 d D . .
H3A_52 H 0.4929 0.2436 -0.0419 1.281 Uiso 1 1 calc R U .
H3B_52 H 0.4583 0.2697 -0.0182 1.281 Uiso 1 1 calc R U .
H3C_52 H 0.4728 0.2928 -0.0653 1.281 Uiso 1 1 calc R U .
C4_52 C 0.5019(16) 0.3432(14) -0.0342(13) 0.56(3) Uiso 1 1 d D . .
H4A_52 H 0.4876 0.3565 -0.0583 0.837 Uiso 1 1 calc R U .
H4B_52 H 0.4771 0.3352 -0.0109 0.837 Uiso 1 1 calc R U .
H4C_52 H 0.5242 0.3659 -0.0330 0.837 Uiso 1 1 calc R U .
C1_53 C 0.2338(7) 0.0129(7) 0.3065(6) 0.209(8) Uiso 1 1 d . . .
H1A_53 H 0.2433 0.0129 0.2792 0.251 Uiso 1 1 calc R U .
H1B_53 H 0.2242 0.0443 0.3054 0.251 Uiso 1 1 calc R U .
C2_53 C 0.1941(12) -0.0251(12) 0.3312(10) 0.315(14) Uiso 1 1 d D . .
H2_53 H 0.1756 -0.0243 0.3566 0.378 Uiso 1 1 calc R U .
C3_53 C 0.171(2) -0.013(2) 0.2931(15) 0.77(6) Uiso 1 1 d D . .
H3A_53 H 0.1563 0.0175 0.2876 1.160 Uiso 1 1 calc R U .
H3B_53 H 0.1947 -0.0120 0.2706 1.160 Uiso 1 1 calc R U .
H3C_53 H 0.1462 -0.0364 0.2972 1.160 Uiso 1 1 calc R U .
C4_53 C 0.2102(10) -0.0729(9) 0.3267(8) 0.310(13) Uiso 1 1 d . . .
H4A_53 H 0.2275 -0.0901 0.3482 0.466 Uiso 1 1 calc R U .
H4B_53 H 0.1824 -0.0912 0.3279 0.466 Uiso 1 1 calc R U .
H4C_53 H 0.2308 -0.0668 0.3012 0.466 Uiso 1 1 calc R U .
C1_54 C 0.5177(5) 0.3796(5) 0.1899(4) 0.118(5) Uiso 1 1 d . . .
H1A_54 H 0.5401 0.3939 0.2007 0.142 Uiso 1 1 calc R U .
H1B_54 H 0.5357 0.3603 0.1764 0.142 Uiso 1 1 calc R U .
C2_54 C 0.4935(7) 0.4155(7) 0.1621(6) 0.191(7) Uiso 1 1 d D . .
C3X_54 C 0.4693(10) 0.3986(10) 0.1405(9) 0.138(11) Uiso 0.5 1 d . . P
H3X1_54 H 0.4537 0.4240 0.1224 0.207 Uiso 0.5 1 calc R U P
H3X2_54 H 0.4913 0.3841 0.1252 0.207 Uiso 0.5 1 calc R U P
H3X3_54 H 0.4455 0.3755 0.1585 0.207 Uiso 0.5 1 calc R U P
C3Y_54 C 0.4548(14) 0.4527(13) 0.1788(11) 0.213(17) Uiso 0.5 1 d . . P
H3Y1_54 H 0.4705 0.4658 0.1945 0.320 Uiso 0.5 1 calc R U P
H3Y2_54 H 0.4460 0.4778 0.1559 0.320 Uiso 0.5 1 calc R U P
H3Y3_54 H 0.4263 0.4351 0.1952 0.320 Uiso 0.5 1 calc R U P
C5_54 C 0.5348(6) 0.4525(6) 0.1299(5) 0.182(7) Uiso 1 1 d D . .
H5A_54 H 0.5531 0.4656 0.1442 0.274 Uiso 1 1 calc R U .
H5B_54 H 0.5558 0.4362 0.1156 0.274 Uiso 1 1 calc R U .
H5C_54 H 0.5197 0.4775 0.1110 0.274 Uiso 1 1 calc R U .
C1_55 C 0.7105(6) -0.0222(6) 0.4282(5) 0.158(6) Uiso 1 1 d . . .
H1A_55 H 0.6868 -0.0211 0.4507 0.189 Uiso 1 1 calc R U .
H1B_55 H 0.7022 -0.0484 0.4207 0.189 Uiso 1 1 calc R U .
C2_55 C 0.7550(9) -0.0267(8) 0.4382(7) 0.228(9) Uiso 1 1 d D . .
H2_55 H 0.7762 -0.0276 0.4140 0.274 Uiso 1 1 calc R U .
C3_55 C 0.7534(8) -0.0789(7) 0.4695(7) 0.253(10) Uiso 1 1 d D . .
H3A_55 H 0.7839 -0.0858 0.4787 0.380 Uiso 1 1 calc R U .
H3B_55 H 0.7286 -0.0822 0.4922 0.380 Uiso 1 1 calc R U .
H3C_55 H 0.7465 -0.1006 0.4568 0.380 Uiso 1 1 calc R U .
C4_55 C 0.7769(7) 0.0068(6) 0.4494(6) 0.200(8) Uiso 1 1 d . . .
H4A_55 H 0.8084 -0.0033 0.4552 0.300 Uiso 1 1 calc R U .
H4B_55 H 0.7796 0.0368 0.4276 0.300 Uiso 1 1 calc R U .
H4C_55 H 0.7576 0.0098 0.4730 0.300 Uiso 1 1 calc R U .
C1_56 C 0.2455(9) 0.0816(9) 0.3865(8) 0.265(11) Uiso 1 1 d D . .
H1A_56 H 0.2525 0.0779 0.3604 0.318 Uiso 1 1 calc R U .
H1B_56 H 0.2387 0.1143 0.3829 0.318 Uiso 1 1 calc R U .
C2_56 C 0.2033(10) 0.0457(10) 0.4167(9) 0.328(15) Uiso 1 1 d D . .
H2_56 H 0.2071 0.0115 0.4245 0.393 Uiso 1 1 calc R U .
C3_56 C 0.1778(13) 0.0666(12) 0.4476(10) 0.42(2) Uiso 1 1 d D . .
H3A_56 H 0.1944 0.0580 0.4704 0.635 Uiso 1 1 calc R U .
H3B_56 H 0.1778 0.1004 0.4353 0.635 Uiso 1 1 calc R U .
H3C_56 H 0.1451 0.0544 0.4563 0.635 Uiso 1 1 calc R U .
C4_56 C 0.1616(10) 0.0709(10) 0.3912(8) 0.336(15) Uiso 1 1 d D . .
H4A_56 H 0.1659 0.0651 0.3662 0.504 Uiso 1 1 calc R U .
H4B_56 H 0.1307 0.0583 0.4066 0.504 Uiso 1 1 calc R U .
H4C_56 H 0.1633 0.1043 0.3856 0.504 Uiso 1 1 calc R U .
C1_57 C 0.8067(6) 0.2929(5) 0.1046(5) 0.145(6) Uiso 1 1 d . . .
H1A_57 H 0.7910 0.2880 0.0842 0.174 Uiso 1 1 calc R U .
H1B_57 H 0.7909 0.3179 0.1125 0.174 Uiso 1 1 calc R U .
C2_57 C 0.8547(6) 0.3029(5) 0.0914(5) 0.130(5) Uiso 1 1 d D . .
H2_57 H 0.8703 0.3073 0.1125 0.156 Uiso 1 1 calc R U .
C3_57 C 0.8541(7) 0.3493(6) 0.0563(5) 0.205(8) Uiso 1 1 d D . .
H3A_57 H 0.8866 0.3603 0.0441 0.307 Uiso 1 1 calc R U .
H3B_57 H 0.8375 0.3446 0.0365 0.307 Uiso 1 1 calc R U .
H3C_57 H 0.8379 0.3724 0.0660 0.307 Uiso 1 1 calc R U .
C4_57 C 0.8833(5) 0.2710(5) 0.0732(4) 0.134(5) Uiso 1 1 d . . .
H4A_57 H 0.9163 0.2821 0.0652 0.201 Uiso 1 1 calc R U .
H4B_57 H 0.8815 0.2395 0.0927 0.201 Uiso 1 1 calc R U .
H4C_57 H 0.8705 0.2711 0.0499 0.201 Uiso 1 1 calc R U .
C1_58 C 0.8233(7) -0.1442(6) 0.3988(6) 0.188(7) Uiso 1 1 d . . .
H1A_58 H 0.8283 -0.1220 0.4119 0.225 Uiso 1 1 calc R U .
H1B_58 H 0.8426 -0.1337 0.3721 0.225 Uiso 1 1 calc R U .
C2_58 C 0.8372(7) -0.1973(7) 0.4257(6) 0.182(7) Uiso 1 1 d D . .
H2_58 H 0.8263 -0.2200 0.4147 0.218 Uiso 1 1 calc R U .
C3_58 C 0.8081(8) -0.2048(7) 0.4666(6) 0.244(10) Uiso 1 1 d D . .
H3A_58 H 0.7744 -0.2031 0.4645 0.367 Uiso 1 1 calc R U .
H3B_58 H 0.8144 -0.2354 0.4851 0.367 Uiso 1 1 calc R U .
H3C_58 H 0.8168 -0.1808 0.4762 0.367 Uiso 1 1 calc R U .
C4_58 C 0.8936(8) -0.1990(8) 0.4235(7) 0.266(11) Uiso 1 1 d . . .
H4A_58 H 0.9086 -0.1938 0.3962 0.400 Uiso 1 1 calc R U .
H4B_58 H 0.9045 -0.1748 0.4320 0.400 Uiso 1 1 calc R U .
H4C_58 H 0.9021 -0.2294 0.4409 0.400 Uiso 1 1 calc R U .
C1_59 C 0.3544(7) -0.1965(7) 0.4302(7) 0.219(9) Uiso 1 1 d D . .
H1A_59 H 0.3819 -0.2164 0.4290 0.263 Uiso 1 1 calc R U .
H1B_59 H 0.3595 -0.1785 0.4469 0.263 Uiso 1 1 calc R U .
C2_59 C 0.3091(12) -0.2269(16) 0.448(4) 1.18(10) Uiso 1 1 d D . .
H2_59 H 0.3124 -0.2416 0.4769 1.421 Uiso 1 1 calc R U .
C3_59 C 0.2725(8) -0.1864(11) 0.4484(11) 0.42(2) Uiso 1 1 d D . .
H3A_59 H 0.2406 -0.2000 0.4594 0.625 Uiso 1 1 calc R U .
H3B_59 H 0.2817 -0.1698 0.4646 0.625 Uiso 1 1 calc R U .
H3C_59 H 0.2730 -0.1648 0.4212 0.625 Uiso 1 1 calc R U .
C4_59 C 0.3349(19) -0.2634(13) 0.4287(18) 0.70(5) Uiso 1 1 d D . .
H4A_59 H 0.3137 -0.2902 0.4349 1.057 Uiso 1 1 calc R U .
H4B_59 H 0.3424 -0.2480 0.3998 1.057 Uiso 1 1 calc R U .
H4C_59 H 0.3641 -0.2737 0.4395 1.057 Uiso 1 1 calc R U .
C1_60 C 0.2837(8) 0.1419(7) 0.0805(7) 0.225(9) Uiso 1 1 d . . .
H1A_60 H 0.2779 0.1413 0.1081 0.270 Uiso 1 1 calc R U .
H1B_60 H 0.2680 0.1142 0.0797 0.270 Uiso 1 1 calc R U .
C2_60 C 0.2618(13) 0.1928(13) 0.0486(10) 0.372(17) Uiso 1 1 d D . .
H2_60 H 0.2273 0.1987 0.0531 0.447 Uiso 1 1 calc R U .
C3_60 C 0.283(2) 0.1769(18) 0.0126(15) 0.73(5) Uiso 1 1 d D . .
H3A_60 H 0.2643 0.1500 0.0139 1.099 Uiso 1 1 calc R U .
H3B_60 H 0.2808 0.2023 -0.0125 1.099 Uiso 1 1 calc R U .
H3C_60 H 0.3156 0.1686 0.0140 1.099 Uiso 1 1 calc R U .
C4_60 C 0.3014(13) 0.2376(11) 0.0360(11) 0.407(19) Uiso 1 1 d D . .
H4A_60 H 0.2949 0.2534 0.0552 0.611 Uiso 1 1 calc R U .
H4B_60 H 0.3334 0.2258 0.0360 0.611 Uiso 1 1 calc R U .
H4C_60 H 0.2985 0.2596 0.0095 0.611 Uiso 1 1 calc R U .
C1_61 C 0.9103(6) 0.8671(6) 0.1999(5) 0.164(6) Uiso 1 1 d . . .
H1A_61 H 0.8983 0.8469 0.1875 0.197 Uiso 1 1 calc R U .
H1B_61 H 0.8832 0.8826 0.2099 0.197 Uiso 1 1 calc R U .
C2_61 C 0.9460(7) 0.9041(7) 0.1687(6) 0.184(7) Uiso 1 1 d D . .
H2_61 H 0.9553 0.9228 0.1840 0.221 Uiso 1 1 calc R U .
C3_61 C 0.9953(9) 0.8834(10) 0.1553(9) 0.363(16) Uiso 1 1 d D . .
H3A_61 H 1.0064 0.8613 0.1787 0.544 Uiso 1 1 calc R U .
H3B_61 H 0.9905 0.8675 0.1372 0.544 Uiso 1 1 calc R U .
H3C_61 H 1.0188 0.9087 0.1419 0.544 Uiso 1 1 calc R U .
C4_61 C 0.9233(6) 0.9384(5) 0.1372(5) 0.165(6) Uiso 1 1 d . . .
H4A_61 H 0.9473 0.9607 0.1185 0.248 Uiso 1 1 calc R U .
H4B_61 H 0.9083 0.9223 0.1231 0.248 Uiso 1 1 calc R U .
H4C_61 H 0.8993 0.9547 0.1492 0.248 Uiso 1 1 calc R U .
C1_63 C 1.1077(8) 0.5674(9) 0.3754(8) 0.283(12) Uiso 1 1 d D . .
H1A_63 H 1.1128 0.6006 0.3707 0.339 Uiso 1 1 calc R U .
H1B_63 H 1.1074 0.5632 0.3499 0.339 Uiso 1 1 calc R U .
C2_63 C 1.1456(13) 0.5368(10) 0.3986(9) 0.51(3) Uiso 1 1 d D . .
H2_63 H 1.1402 0.5024 0.4105 0.609 Uiso 1 1 calc R U .
C3_63 C 1.1952(10) 0.5573(17) 0.3716(14) 0.57(3) Uiso 1 1 d D . .
H3A_63 H 1.2209 0.5398 0.3843 0.859 Uiso 1 1 calc R U .
H3B_63 H 1.1962 0.5548 0.3455 0.859 Uiso 1 1 calc R U .
H3C_63 H 1.1988 0.5899 0.3685 0.859 Uiso 1 1 calc R U .
C4_63 C 1.1564(10) 0.5636(10) 0.4257(8) 0.330(14) Uiso 1 1 d D . .
H4A_63 H 1.1801 0.5472 0.4417 0.494 Uiso 1 1 calc R U .
H4B_63 H 1.1685 0.5949 0.4091 0.494 Uiso 1 1 calc R U .
H4C_63 H 1.1274 0.5655 0.4432 0.494 Uiso 1 1 calc R U .
C1_64 C 0.6347(6) 0.4768(5) 0.4312(5) 0.144(6) Uiso 1 1 d . . .
H1A_64 H 0.6442 0.4773 0.4559 0.173 Uiso 1 1 calc R U .
H1B_64 H 0.6527 0.4529 0.4232 0.173 Uiso 1 1 calc R U .
C2_64 C 0.5832(8) 0.4670(7) 0.4371(7) 0.222(9) Uiso 1 1 d D . .
H2_64 H 0.5736 0.4658 0.4123 0.267 Uiso 1 1 calc R U .
C3_64 C 0.5758(8) 0.4148(7) 0.4732(6) 0.258(10) Uiso 1 1 d D . .
H3A_64 H 0.5423 0.4052 0.4793 0.387 Uiso 1 1 calc R U .
H3B_64 H 0.5945 0.3922 0.4645 0.387 Uiso 1 1 calc R U .
H3C_64 H 0.5861 0.4165 0.4970 0.387 Uiso 1 1 calc R U .
C4_64 C 0.5488(7) 0.5017(7) 0.4542(6) 0.223(9) Uiso 1 1 d . . .
H4A_64 H 0.5157 0.4925 0.4570 0.335 Uiso 1 1 calc R U .
H4B_64 H 0.5561 0.4996 0.4800 0.335 Uiso 1 1 calc R U .
H4C_64 H 0.5543 0.5337 0.4356 0.335 Uiso 1 1 calc R U .
C1_65 C 0.6508(6) 0.7897(5) 0.1040(5) 0.154(6) Uiso 1 1 d . . .
H1A_65 H 0.6639 0.8138 0.1118 0.185 Uiso 1 1 calc R U .
H1B_65 H 0.6737 0.7846 0.0827 0.185 Uiso 1 1 calc R U .
C2_65 C 0.6057(6) 0.8025(5) 0.0913(5) 0.139(5) Uiso 1 1 d D . .
H2_65 H 0.5807 0.8061 0.1124 0.167 Uiso 1 1 calc R U .
C3_65 C 0.5918(5) 0.7686(5) 0.0719(4) 0.146(6) Uiso 1 1 d D . .
H3A_65 H 0.5612 0.7769 0.0631 0.219 Uiso 1 1 calc R U .
H3B_65 H 0.6158 0.7705 0.0490 0.219 Uiso 1 1 calc R U .
H3C_65 H 0.5897 0.7369 0.0912 0.219 Uiso 1 1 calc R U .
C4_65 C 0.6193(7) 0.8473(7) 0.0559(6) 0.221(9) Uiso 1 1 d . . .
H4A_65 H 0.5911 0.8599 0.0443 0.332 Uiso 1 1 calc R U .
H4B_65 H 0.6329 0.8699 0.0646 0.332 Uiso 1 1 calc R U .
H4C_65 H 0.6426 0.8407 0.0359 0.332 Uiso 1 1 calc R U .
C1_66 C 0.5428(6) 0.3466(6) 0.3997(5) 0.161(6) Uiso 1 1 d . . .
H1A_66 H 0.5349 0.3555 0.3727 0.193 Uiso 1 1 calc R U .
H1B_66 H 0.5287 0.3692 0.4115 0.193 Uiso 1 1 calc R U .
C2_66 C 0.5218(6) 0.2970(6) 0.4254(5) 0.162(6) Uiso 1 1 d D . .
H2_66 H 0.5317 0.2849 0.4522 0.195 Uiso 1 1 calc R U .
C3_66 C 0.5359(7) 0.2642(6) 0.4006(5) 0.201(8) Uiso 1 1 d D . .
H3A_66 H 0.5698 0.2588 0.3989 0.302 Uiso 1 1 calc R U .
H3B_66 H 0.5183 0.2346 0.4137 0.302 Uiso 1 1 calc R U .
H3C_66 H 0.5282 0.2791 0.3738 0.302 Uiso 1 1 calc R U .
C4_66 C 0.4681(6) 0.3049(6) 0.4276(5) 0.188(7) Uiso 1 1 d D . .
H4A_66 H 0.4508 0.2756 0.4433 0.282 Uiso 1 1 calc R U .
H4B_66 H 0.4594 0.3279 0.4401 0.282 Uiso 1 1 calc R U .
H4C_66 H 0.4601 0.3161 0.4008 0.282 Uiso 1 1 calc R U .
C1_67 C 1.0060(6) 0.2806(6) 0.4235(5) 0.161(6) Uiso 1 1 d . . .
H1A_67 H 0.9967 0.2954 0.4434 0.193 Uiso 1 1 calc R U .
H1B_67 H 0.9796 0.2603 0.4241 0.193 Uiso 1 1 calc R U .
C2_67 C 1.0535(7) 0.2520(7) 0.4311(6) 0.186(7) Uiso 1 1 d D . .
H2_67 H 1.0720 0.2420 0.4100 0.223 Uiso 1 1 calc R U .
C3_67 C 1.0734(11) 0.2912(9) 0.4427(9) 0.365(17) Uiso 1 1 d D . .
H3A_67 H 1.1050 0.2833 0.4496 0.547 Uiso 1 1 calc R U .
H3B_67 H 1.0753 0.3206 0.4203 0.547 Uiso 1 1 calc R U .
H3C_67 H 1.0525 0.2942 0.4655 0.547 Uiso 1 1 calc R U .
C4_67 C 1.0381(9) 0.2139(9) 0.4777(8) 0.314(13) Uiso 1 1 d . . .
H4A_67 H 1.0243 0.1857 0.4768 0.472 Uiso 1 1 calc R U .
H4B_67 H 1.0662 0.2061 0.4906 0.472 Uiso 1 1 calc R U .
H4C_67 H 1.0150 0.2277 0.4927 0.472 Uiso 1 1 calc R U .
C1_68 C 1.1799(11) 0.6356(9) 0.0777(8) 0.290(13) Uiso 1 1 d D . .
H1A_68 H 1.1921 0.6041 0.0820 0.348 Uiso 1 1 calc R U .
H1B_68 H 1.1771 0.6405 0.1033 0.348 Uiso 1 1 calc R U .
C2_68 C 1.2193(12) 0.6720(14) 0.0468(11) 0.40(2) Uiso 1 1 d D . .
H2_68 H 1.2235 0.6676 0.0207 0.475 Uiso 1 1 calc R U .
C3_68 C 1.2694(12) 0.6665(11) 0.0627(10) 0.380(18) Uiso 1 1 d D . .
H3A_68 H 1.2825 0.6366 0.0635 0.570 Uiso 1 1 calc R U .
H3B_68 H 1.2913 0.6916 0.0448 0.570 Uiso 1 1 calc R U .
H3C_68 H 1.2646 0.6679 0.0894 0.570 Uiso 1 1 calc R U .
C4_68 C 1.1939(13) 0.7162(13) 0.0437(11) 0.41(2) Uiso 1 1 d . . .
H4A_68 H 1.2138 0.7427 0.0253 0.619 Uiso 1 1 calc R U .
H4B_68 H 1.1642 0.7157 0.0338 0.619 Uiso 1 1 calc R U .
H4C_68 H 1.1872 0.7190 0.0699 0.619 Uiso 1 1 calc R U .
C1_69 C -0.0813(8) 0.1582(7) 0.3075(6) 0.202(8) Uiso 1 1 d . . .
H1A_69 H -0.1021 0.1809 0.3147 0.242 Uiso 1 1 calc R U .
H1B_69 H -0.0624 0.1443 0.3291 0.242 Uiso 1 1 calc R U .
C2_69 C -0.1102(9) 0.1221(9) 0.3051(8) 0.255(10) Uiso 1 1 d D . .
H2_69 H -0.1330 0.1322 0.2858 0.306 Uiso 1 1 calc R U .
C3_69 C -0.0743(7) 0.0832(7) 0.3003(6) 0.229(9) Uiso 1 1 d D . .
H3A_69 H -0.0919 0.0575 0.2984 0.343 Uiso 1 1 calc R U .
H3B_69 H -0.0512 0.0965 0.2762 0.343 Uiso 1 1 calc R U .
H3C_69 H -0.0580 0.0718 0.3233 0.343 Uiso 1 1 calc R U .
C4_69 C -0.1320(7) 0.0909(6) 0.3503(6) 0.206(8) Uiso 1 1 d . . .
H4A_69 H -0.1521 0.0658 0.3502 0.309 Uiso 1 1 calc R U .
H4B_69 H -0.1063 0.0778 0.3651 0.309 Uiso 1 1 calc R U .
H4C_69 H -0.1509 0.1103 0.3628 0.309 Uiso 1 1 calc R U .
C1_70 C -0.3076(6) 0.5383(6) 0.0723(5) 0.174(7) Uiso 1 1 d . . .
H1A_70 H -0.3016 0.5641 0.0813 0.209 Uiso 1 1 calc R U .
H1B_70 H -0.2832 0.5395 0.0495 0.209 Uiso 1 1 calc R U .
C2_70 C -0.3566(6) 0.5396(5) 0.0621(5) 0.151(6) Uiso 1 1 d D . .
H2_70 H -0.3819 0.5385 0.0847 0.182 Uiso 1 1 calc R U .
C3_70 C -0.3645(6) 0.5029(6) 0.0437(5) 0.182(7) Uiso 1 1 d D . .
H3A_70 H -0.3966 0.5049 0.0375 0.273 Uiso 1 1 calc R U .
H3B_70 H -0.3417 0.5086 0.0194 0.273 Uiso 1 1 calc R U .
H3C_70 H -0.3601 0.4719 0.0626 0.273 Uiso 1 1 calc R U .
C4_70 C -0.3507(6) 0.5881(6) 0.0284(5) 0.196(8) Uiso 1 1 d . . .
H4A_70 H -0.3802 0.5957 0.0174 0.294 Uiso 1 1 calc R U .
H4B_70 H -0.3434 0.6115 0.0392 0.294 Uiso 1 1 calc R U .
H4C_70 H -0.3250 0.5876 0.0075 0.294 Uiso 1 1 calc R U .
C1_71 C 0.1630(5) 0.5090(5) 0.0583(4) 0.130(5) Uiso 1 1 d . . .
H1A_71 H 0.1696 0.4757 0.0650 0.155 Uiso 1 1 calc R U .
H1B_71 H 0.1642 0.5178 0.0816 0.155 Uiso 1 1 calc R U .
C2_71 C 0.1975(5) 0.5392(5) 0.0220(5) 0.127(5) Uiso 1 1 d D . .
H2_71 H 0.1896 0.5724 0.0167 0.152 Uiso 1 1 calc R U .
C3_71 C 0.2455(8) 0.5307(8) 0.0369(7) 0.283(12) Uiso 1 1 d D . .
H3A_71 H 0.2429 0.5359 0.0621 0.425 Uiso 1 1 calc R U .
H3B_71 H 0.2546 0.4987 0.0408 0.425 Uiso 1 1 calc R U .
H3C_71 H 0.2696 0.5521 0.0173 0.425 Uiso 1 1 calc R U .
C4_71 C 0.2031(6) 0.5308(5) -0.0168(5) 0.160(6) Uiso 1 1 d . . .
H4A_71 H 0.2264 0.5531 -0.0364 0.240 Uiso 1 1 calc R U .
H4B_71 H 0.2139 0.4993 -0.0127 0.240 Uiso 1 1 calc R U .
H4C_71 H 0.1727 0.5345 -0.0263 0.240 Uiso 1 1 calc R U .
C1_72 C -0.3192(6) 0.1922(5) 0.4017(5) 0.163(6) Uiso 1 1 d . . .
H1A_72 H -0.3029 0.1705 0.3897 0.195 Uiso 1 1 calc R U .
H1B_72 H -0.2978 0.2009 0.4168 0.195 Uiso 1 1 calc R U .
C2_72 C -0.3669(6) 0.1698(5) 0.4291(5) 0.153(6) Uiso 1 1 d D . .
H2_72 H -0.3936 0.1670 0.4155 0.183 Uiso 1 1 calc R U .
C3_72 C -0.3477(6) 0.1252(6) 0.4545(5) 0.181(7) Uiso 1 1 d D . .
H3A_72 H -0.3735 0.1063 0.4740 0.272 Uiso 1 1 calc R U .
H3B_72 H -0.3331 0.1082 0.4377 0.272 Uiso 1 1 calc R U .
H3C_72 H -0.3240 0.1322 0.4683 0.272 Uiso 1 1 calc R U .
C4_72 C -0.3761(7) 0.1994(7) 0.4584(6) 0.228(9) Uiso 1 1 d D . .
H4A_72 H -0.3888 0.2295 0.4444 0.341 Uiso 1 1 calc R U .
H4B_72 H -0.3988 0.1823 0.4819 0.341 Uiso 1 1 calc R U .
H4C_72 H -0.3463 0.2042 0.4664 0.341 Uiso 1 1 calc R U .
C1_73 C -0.4843(7) 0.5931(7) 0.1529(7) 0.236(10) Uiso 1 1 d D . .
H1A_73 H -0.4757 0.5662 0.1750 0.283 Uiso 1 1 calc R U .
H1B_73 H -0.4997 0.5797 0.1368 0.283 Uiso 1 1 calc R U .
C2_73 C -0.5057(6) 0.6639(5) 0.1653(6) 0.202(8) Uiso 1 1 d D . .
H2A_73 H -0.5299 0.6801 0.1772 0.303 Uiso 1 1 calc R U .
H2B_73 H -0.4772 0.6617 0.1773 0.303 Uiso 1 1 calc R U .
H2C_73 H -0.4982 0.6810 0.1367 0.303 Uiso 1 1 calc R U .
C3_73 C -0.5249(10) 0.6135(9) 0.1728(12) 0.44(2) Uiso 1 1 d D . .
H3_73 H -0.5132 0.6008 0.1988 0.530 Uiso 1 1 calc R U .
C4_73 C -0.5689(7) 0.5772(8) 0.1887(7) 0.299(13) Uiso 1 1 d D . .
H4A_73 H -0.5954 0.5901 0.2016 0.448 Uiso 1 1 calc R U .
H4B_73 H -0.5785 0.5711 0.1664 0.448 Uiso 1 1 calc R U .
H4C_73 H -0.5598 0.5482 0.2079 0.448 Uiso 1 1 calc R U .
C1_74 C -0.0424(7) 0.7953(7) 0.0051(6) 0.213(8) Uiso 1 1 d D . .
H1A_74 H -0.0571 0.8236 0.0079 0.255 Uiso 1 1 calc R U .
H1B_74 H -0.0631 0.7799 -0.0061 0.255 Uiso 1 1 calc R U .
C2_74 C -0.0013(19) 0.8571(12) -0.0266(18) 0.73(5) Uiso 1 1 d D . .
H2A_74 H 0.0264 0.8764 -0.0425 1.094 Uiso 1 1 calc R U .
H2B_74 H -0.0282 0.8654 -0.0409 1.094 Uiso 1 1 calc R U .
H2C_74 H -0.0089 0.8621 -0.0013 1.094 Uiso 1 1 calc R U .
C3_74 C 0.0098(13) 0.8046(17) -0.0184(17) 0.66(4) Uiso 1 1 d D . .
H3_74 H 0.0329 0.7943 0.0005 0.791 Uiso 1 1 calc R U .
C4_74 C 0.0160(18) 0.7761(18) -0.0476(14) 0.60(4) Uiso 1 1 d D . .
H4A_74 H 0.0227 0.7439 -0.0328 0.898 Uiso 1 1 calc R U .
H4B_74 H -0.0131 0.7771 -0.0586 0.898 Uiso 1 1 calc R U .
H4C_74 H 0.0422 0.7898 -0.0691 0.898 Uiso 1 1 calc R U .
C1_75 C 0.1574(8) 0.4883(7) 0.3007(6) 0.209(8) Uiso 1 1 d D . .
H1A_75 H 0.1558 0.4790 0.2776 0.251 Uiso 1 1 calc R U .
H1B_75 H 0.1666 0.5217 0.2905 0.251 Uiso 1 1 calc R U .
C2_75 C 0.1946(11) 0.4606(10) 0.3236(10) 0.326(15) Uiso 1 1 d D . .
H2_75 H 0.1946 0.4634 0.3500 0.391 Uiso 1 1 calc R U .
C3_75 C 0.2414(13) 0.4796(14) 0.2927(12) 0.51(3) Uiso 1 1 d D . .
H3A_75 H 0.2686 0.4641 0.3043 0.758 Uiso 1 1 calc R U .
H3B_75 H 0.2395 0.4735 0.2685 0.758 Uiso 1 1 calc R U .
H3C_75 H 0.2450 0.5131 0.2864 0.758 Uiso 1 1 calc R U .
C4_75 C 0.1803(10) 0.4115(10) 0.3252(9) 0.330(14) Uiso 1 1 d D . .
H4A_75 H 0.2016 0.3886 0.3395 0.495 Uiso 1 1 calc R U .
H4B_75 H 0.1478 0.4036 0.3390 0.495 Uiso 1 1 calc R U .
H4C_75 H 0.1826 0.4114 0.2982 0.495 Uiso 1 1 calc R U .

loop_
_atom_site_aniso_label
_atom_site_aniso_U_11
_atom_site_aniso_U_22
_atom_site_aniso_U_33
_atom_site_aniso_U_23
_atom_site_aniso_U_13
_atom_site_aniso_U_12
N1 0.186(17) 0.068(9) 0.152(12) -0.042(8) -0.061(12) -0.022(9)
O1 0.138(11) 0.122(9) 0.087(9) -0.031(7) 0.017(7) -0.017(7)
C1 0.19(2) 0.115(16) 0.20(3) -0.115(17) 0.131(19) -0.145(18)
C2 0.18(2) 0.063(13) 0.134(16) 0.038(11) -0.077(16) -0.092(14)
N2 0.115(15) 0.181(17) 0.25(2) -0.145(16) -0.018(13) 0.071(13)
O2 0.155(16) 0.253(16) 0.179(13) -0.080(11) -0.001(11) 0.046(12)
C4A 0.27(2) 0.30(2) 0.243(17) -0.078(15) -0.069(15) -0.031(16)
C1A 0.233(17) 0.226(16) 0.195(17) -0.027(13) -0.034(12) -0.061(13)
O3 0.19(2) 0.149(12) 0.215(14) -0.059(10) -0.071(15) 0.003(11)
N3 0.098(11) 0.136(12) 0.095(10) -0.039(9) 0.004(9) -0.043(9)
C4 0.15(2) 0.15(2) 0.079(14) -0.030(14) -0.010(14) -0.038(18)
N4 0.190(18) 0.109(13) 0.106(12) -0.046(10) -0.010(12) 0.004(12)
O4 0.159(14) 0.203(14) 0.123(12) -0.040(10) -0.016(9) -0.001(10)
O5 0.233(19) 0.200(15) 0.160(15) -0.070(12) -0.025(12) 0.007(12)
C5 0.28(4) 0.075(13) 0.039(13) 0.033(9) 0.011(19) -0.04(2)
N5 0.18(2) 0.160(19) 0.19(2) -0.105(19) 0.032(17) -0.007(15)
C6 0.18(3) 0.15(2) 0.069(17) -0.047(15) 0.013(15) 0.025(18)
O6 0.26(2) 0.142(12) 0.29(2) -0.043(16) 0.011(17) 0.026(11)
N6 0.130(12) 0.115(11) 0.128(11) -0.058(9) -0.010(10) -0.005(9)
O7 0.166(13) 0.127(11) 0.145(10) -0.042(9) 0.000(9) 0.006(8)
N7 0.167(19) 0.113(13) 0.190(16) -0.052(11) -0.074(15) -0.021(12)
O8 0.238(13) 0.123(8) 0.123(9) -0.028(7) -0.037(9) -0.046(8)
C8 0.18(2) 0.036(12) 0.14(2) 0.004(11) 0.004(17) 0.017(13)
N8 0.23(2) 0.141(14) 0.121(13) -0.004(10) -0.059(14) -0.057(14)
C9 0.19(3) 0.131(19) 0.094(19) 0.012(13) 0.008(19) -0.11(2)
O9 0.30(3) 0.234(19) 0.24(2) -0.123(15) 0.03(2) -0.043(18)
N9 0.111(13) 0.110(11) 0.139(12) -0.068(10) 0.043(10) -0.053(10)
C10 0.066(14) 0.23(3) 0.23(3) -0.19(2) 0.004(16) -0.028(17)
N10 0.196(17) 0.095(11) 0.091(11) -0.030(9) -0.033(11) 0.011(12)
C11 0.11(2) 0.18(3) 0.090(18) -0.035(17) -0.032(16) 0.038(19)
O11 0.188(11) 0.064(7) 0.145(10) -0.007(7) -0.015(8) 0.001(7)
N11 0.128(15) 0.118(13) 0.182(15) -0.024(12) -0.005(12) -0.045(12)
N12 0.182(16) 0.079(9) 0.098(11) -0.036(9) 0.019(11) 0.005(10)
O12 0.216(15) 0.129(10) 0.163(12) -0.069(9) 0.050(10) -0.008(9)
O13 0.148(11) 0.093(8) 0.174(12) -0.048(8) -0.005(9) 0.013(7)
N13 0.161(15) 0.112(11) 0.101(11) 0.014(8) -0.015(11) 0.009(11)
O14 0.163(10) 0.102(8) 0.128(9) 0.007(7) -0.018(7) -0.007(8)
O15 0.32(2) 0.195(18) 0.188(19) -0.102(14) -0.018(15) 0.005(15)
N15 0.127(15) 0.147(15) 0.169(14) -0.059(11) -0.009(11) -0.093(12)
C15 0.14(2) 0.069(14) 0.140(17) 0.026(13) 0.015(14) 0.012(14)
O16 0.159(11) 0.157(10) 0.129(10) -0.054(8) -0.049(9) 0.005(8)
N16 0.117(13) 0.134(12) 0.187(16) -0.093(12) -0.024(12) 0.008(10)
N17 0.230(19) 0.107(11) 0.072(11) 0.025(8) 0.057(11) -0.030(11)
C17 0.24(3) 0.082(17) 0.18(2) -0.069(16) -0.16(3) 0.099(18)
O17 0.252(18) 0.32(2) 0.161(15) -0.100(13) -0.110(14) 0.138(16)
N18 0.21(2) 0.078(11) 0.107(14) -0.035(9) -0.026(14) -0.017(13)
C18 0.38(5) 0.35(5) 0.14(2) -0.16(3) -0.18(3) 0.33(5)
O18 0.127(9) 0.136(9) 0.095(7) -0.012(7) -0.004(6) -0.031(7)
C20 0.72(10) 0.10(2) 0.15(3) -0.05(2) -0.28(5) 0.16(4)
O20 0.244(18) 0.107(10) 0.217(15) -0.023(10) -0.043(12) 0.032(10)
N20 0.139(13) 0.113(10) 0.159(13) -0.031(9) -0.013(11) -0.031(10)
C21 0.046(19) 0.52(10) 0.53(10) -0.40(9) -0.07(4) 0.04(4)
N21 0.258(18) 0.084(10) 0.069(10) 0.009(8) -0.001(12) -0.038(11)
O21 0.190(12) 0.119(10) 0.142(11) -0.006(8) -0.063(9) 0.015(9)
C23 0.23(3) 0.25(3) 0.34(4) -0.19(3) 0.23(3) -0.22(3)
O23 0.220(16) 0.160(14) 0.169(15) -0.014(10) -0.033(12) 0.062(12)
N23 0.235(18) 0.082(9) 0.098(11) -0.030(8) -0.010(11) -0.039(11)
C24 0.13(3) 0.22(3) 0.18(2) -0.07(2) -0.08(2) 0.00(2)
N24 0.140(17) 0.142(13) 0.108(13) -0.027(11) -0.037(12) 0.015(12)
O24 0.199(14) 0.140(12) 0.137(12) -0.042(9) 0.018(10) -0.040(10)
C25 0.177(13) 0.082(12) 0.099(14) -0.001(10) -0.029(11) 0.018(9)
N25 0.117(13) 0.181(15) 0.158(13) -0.093(12) -0.022(12) 0.036(12)
N27 0.38(3) 0.102(12) 0.086(11) -0.028(9) -0.053(15) -0.096(15)
O27 0.169(11) 0.089(7) 0.148(10) -0.028(7) -0.034(9) 0.007(7)
C27 0.22(2) 0.126(14) 0.148(16) -0.066(12) -0.059(16) 0.022(15)
N26 0.178(16) 0.172(16) 0.077(11) -0.043(10) 0.030(11) -0.081(13)
O26 0.195(11) 0.126(9) 0.168(11) -0.061(8) -0.002(9) -0.015(8)
C26 0.30(2) 0.132(14) 0.119(15) -0.026(13) -0.093(16) 0.053(15)
C28 0.26(4) 0.062(15) 0.091(16) -0.012(13) -0.06(2) 0.04(2)
O28 0.27(2) 0.119(11) 0.128(14) -0.044(10) -0.038(17) 0.010(14)
N28 0.209(16) 0.111(10) 0.064(9) -0.010(8) 0.003(10) -0.018(10)
C32 0.29(4) 0.09(2) 0.28(4) 0.03(2) 0.12(3) -0.06(2)
O32 0.164(13) 0.138(11) 0.142(11) -0.029(8) -0.018(11) -0.031(11)
C33 0.25(4) 0.089(15) 0.082(18) -0.043(14) 0.06(2) -0.04(2)
O33 0.201(16) 0.237(15) 0.180(15) -0.100(12) -0.018(13) 0.013(14)
N33 0.23(2) 0.091(12) 0.142(14) -0.021(11) 0.001(17) 0.052(14)
C34 0.20(3) 0.14(2) 0.11(2) -0.073(16) -0.04(2) 0.07(2)
N34 0.151(14) 0.085(10) 0.136(13) -0.045(9) 0.015(12) -0.004(10)
C36 0.26(4) 0.14(2) 0.22(3) -0.11(2) 0.19(3) -0.16(3)
O36 0.299(18) 0.192(13) 0.109(11) -0.069(10) -0.021(13) -0.048(12)
N36 0.216(19) 0.099(10) 0.138(15) -0.030(10) -0.001(14) -0.025(12)
C37 0.38(6) 0.22(4) 0.51(7) -0.21(4) -0.40(6) 0.17(4)
O37 0.174(16) 0.201(15) 0.208(16) -0.037(12) -0.040(13) 0.002(12)
C38 0.34(4) 0.28(4) 0.046(16) -0.060(19) 0.02(3) -0.21(4)
O38 0.206(14) 0.132(9) 0.201(14) -0.022(9) -0.035(10) -0.055(10)
C42 0.32(3) 0.114(15) 0.158(19) -0.064(14) -0.20(2) 0.120(18)
O42 0.37(3) 0.21(2) 0.213(18) -0.116(16) -0.043(17) 0.027(18)
C43 0.50(7) 0.08(2) 0.19(4) -0.05(2) -0.17(5) 0.08(4)
C44 0.37(4) 0.21(3) 0.33(3) -0.15(2) -0.04(3) -0.03(2)
C48 0.26(3) 0.30(3) 0.30(3) -0.20(3) -0.16(2) 0.14(2)
C51 0.25(3) 0.097(15) 0.12(2) -0.067(15) -0.06(2) 0.036(17)
C52 0.21(2) 0.25(2) 0.140(17) -0.059(18) -0.061(16) 0.015(17)
C53 0.122(15) 0.164(16) 0.105(13) -0.006(11) 0.007(12) -0.024(13)
N29 0.216(18) 0.060(9) 0.093(11) -0.009(8) -0.019(12) 0.004(11)
C29 0.21(3) 0.14(2) 0.15(2) -0.071(18) -0.13(2) 0.06(2)
C31 0.15(3) 0.16(4) 0.48(7) -0.18(4) -0.17(4) 0.05(2)
N31 0.19(2) 0.153(15) 0.176(19) -0.032(12) -0.111(19) 0.008(16)
O31 0.179(13) 0.144(13) 0.177(16) -0.049(12) -0.011(11) -0.018(14)
C45 0.21(3) 0.36(4) 0.20(2) 0.04(2) 0.04(2) -0.12(3)
C2A 0.200(15) 0.221(17) 0.185(17) -0.023(14) -0.017(12) -0.055(12)
C58 0.074(17) 0.31(4) 0.40(5) -0.34(4) 0.09(2) -0.09(2)
O140 0.221(15) 0.129(10) 0.190(14) -0.032(9) -0.094(12) 0.014(9)
O19 0.198(16) 0.233(14) 0.195(14) -0.118(12) -0.076(12) 0.028(12)
O22 0.22(2) 0.198(14) 0.35(3) -0.112(15) -0.103(18) 0.077(16)
N22 0.13(2) 0.135(14) 0.170(16) -0.026(12) 0.024(15) -0.015(13)
C22 0.24(3) 0.008(8) 0.135(17) 0.023(9) 0.09(2) 0.027(14)
O35 0.209(15) 0.154(16) 0.198(14) -0.098(13) -0.005(11) -0.057(13)
N35 0.21(2) 0.183(19) 0.154(16) -0.106(15) 0.055(14) -0.014(14)
C35 0.21(2) 0.095(15) 0.081(14) -0.045(12) -0.023(14) 0.027(14)
C41 0.32(5) 0.15(3) 0.23(4) -0.11(3) -0.23(4) 0.13(3)
O41 0.177(12) 0.150(11) 0.153(11) -0.088(9) 0.005(10) -0.030(9)
O46 0.203(13) 0.102(8) 0.107(9) -0.016(7) -0.031(10) 0.026(9)
C55 0.35(3) 0.24(3) 0.18(2) -0.14(2) 0.05(2) -0.03(2)
O30 0.211(19) 0.185(15) 0.197(17) -0.034(12) -0.023(13) -0.046(13)
N30 0.179(17) 0.099(12) 0.109(12) 0.019(10) 0.004(11) -0.033(12)
C30 0.16(2) 0.13(3) 0.14(3) -0.05(2) -0.02(2) 0.00(2)
O40 0.166(14) 0.132(9) 0.179(12) -0.083(9) -0.026(12) 0.011(10)
C39 0.178(16) 0.103(13) 0.126(13) -0.050(11) -0.031(11) 0.004(11)
C3A 0.26(2) 0.220(15) 0.196(17) -0.025(12) -0.039(14) -0.068(13)
C100 0.106(19) 0.112(16) 0.115(15) -0.021(12) 0.009(16) -0.035(16)
C1_1 0.45(5) 0.18(3) 0.15(2) -0.055(19) -0.20(3) 0.03(3)
C2_1 0.31(3) 0.110(16) 0.20(2) -0.082(16) -0.11(2) 0.026(17)
C3_1 0.15(2) 0.109(16) 0.39(4) -0.02(2) 0.06(2) -0.001(16)
C4_1 0.19(2) 0.150(19) 0.40(4) -0.13(2) -0.14(2) -0.003(16)
C5_1 0.25(3) 0.127(18) 0.18(2) -0.058(16) -0.14(2) 0.035(16)
C6_1 0.124(17) 0.092(13) 0.20(2) -0.060(15) 0.066(18) 0.002(13)
N7_1 0.122(13) 0.130(11) 0.117(11) 0.028(9) 0.033(10) 0.025(10)
C8_1 0.25(3) 0.098(14) 0.070(13) -0.043(11) 0.069(16) -0.037(16)
C9_1 0.17(2) 0.080(12) 0.124(15) -0.030(12) 0.074(14) -0.007(11)
C10_1 0.23(2) 0.134(15) 0.112(16) -0.049(12) 0.108(17) -0.117(18)
N16_1 0.25(3) 0.28(3) 0.082(17) -0.064(16) 0.007(18) 0.06(2)
O17_1 0.32(3) 0.166(13) 0.128(14) -0.025(10) 0.050(15) -0.054(16)
C1_2 0.18(2) 0.079(12) 0.083(12) 0.000(9) -0.042(13) 0.023(13)
C2_2 0.186(18) 0.055(9) 0.082(11) -0.021(8) -0.048(12) 0.028(11)
C3_2 0.173(18) 0.113(15) 0.193(19) -0.078(14) -0.074(15) -0.031(13)
C4_2 0.21(2) 0.078(12) 0.128(15) -0.047(11) 0.032(14) 0.012(13)
C5_2 0.25(3) 0.017(9) 0.31(3) 0.005(13) 0.10(2) 0.015(14)
C6_2 0.29(3) 0.143(18) 0.047(11) -0.013(11) -0.051(14) 0.098(18)
N7_2 0.197(14) 0.074(9) 0.111(10) -0.016(8) -0.047(10) -0.004(9)
C8_2 0.20(2) 0.092(14) 0.147(17) -0.067(13) -0.037(18) 0.005(16)
C9_2 0.108(17) 0.20(2) 0.22(2) -0.092(17) -0.070(16) 0.020(15)
C10_2 0.095(14) 0.137(15) 0.130(14) -0.064(12) 0.012(11) -0.031(12)
C1_3 0.15(2) 0.138(17) 0.16(2) -0.092(15) -0.048(17) 0.009(15)
C2_3 0.150(17) 0.090(13) 0.18(2) -0.042(13) -0.085(14) -0.003(11)
C3_3 0.34(4) 0.101(15) 0.19(2) -0.013(13) -0.13(3) -0.04(2)
C4_3 0.36(3) 0.082(14) 0.20(2) -0.021(14) -0.16(2) -0.024(17)
C5_3 0.147(18) 0.095(12) 0.141(16) -0.043(11) -0.021(14) -0.025(12)
N7_3 0.29(2) 0.145(12) 0.075(10) -0.042(9) -0.038(12) 0.030(13)
C8_3 0.20(3) 0.106(15) 0.17(2) -0.060(16) -0.12(2) 0.078(16)
C9_3 0.20(2) 0.171(18) 0.058(12) -0.001(11) 0.005(13) 0.008(16)
C10_3 0.092(15) 0.190(19) 0.18(2) -0.056(16) -0.059(15) 0.013(13)
C1_4 0.14(3) 0.32(4) 0.53(7) -0.37(5) -0.14(4) 0.11(3)
C2_4 0.24(3) 0.18(2) 0.141(19) -0.095(16) 0.01(2) -0.084(19)
C3_4 0.29(3) 0.075(11) 0.113(17) -0.010(11) -0.023(17) 0.065(15)
C4_4 0.19(2) 0.23(3) 0.23(3) -0.17(2) -0.12(2) 0.10(2)
C5_4 0.21(3) 0.055(12) 0.22(3) -0.068(15) 0.17(2) -0.079(15)
N6_4 0.31(2) 0.063(8) 0.042(8) 0.015(6) 0.019(10) 0.049(11)
N1_5 0.127(12) 0.104(12) 0.143(14) -0.058(11) -0.039(11) 0.008(10)
C2_5 0.48(5) 0.084(18) 0.042(12) -0.041(12) -0.04(2) 0.10(3)
C3_5 0.17(2) 0.063(10) 0.069(12) -0.012(9) 0.028(13) 0.007(14)
C4_5 0.061(14) 0.133(18) 0.132(17) -0.070(15) 0.041(13) -0.067(13)
C5_5 0.107(18) 0.098(16) 0.136(18) -0.057(15) 0.000(17) -0.018(16)
C6_5 0.24(3) 0.12(2) 0.082(15) -0.076(16) -0.08(2) 0.11(2)
N7_5 0.29(2) 0.078(11) 0.097(11) -0.026(9) -0.102(14) 0.060(13)
C8_5 0.21(3) 0.13(2) 0.18(2) -0.050(19) -0.07(2) -0.10(2)
C9_5 0.31(3) 0.16(2) 0.14(2) -0.090(18) -0.13(2) 0.10(3)
C10_5 0.19(2) 0.114(17) 0.110(16) -0.054(14) -0.025(17) 0.007(19)
N1_6 0.158(14) 0.106(10) 0.156(13) -0.061(9) -0.058(11) 0.054(9)
C2_6 0.21(2) 0.32(3) 0.128(18) -0.19(2) -0.111(18) 0.17(2)
C3_6 0.40(4) 0.15(2) 0.17(2) -0.064(16) 0.17(2) -0.23(2)
C4_6 0.37(3) 0.053(10) 0.084(12) -0.018(9) 0.039(16) -0.139(17)
C5_6 0.084(14) 0.156(18) 0.179(19) -0.057(15) 0.059(14) -0.083(15)
C6_6 0.103(15) 0.21(2) 0.077(13) -0.071(13) -0.005(12) -0.053(16)
N7_6 0.179(14) 0.068(8) 0.129(11) -0.030(8) -0.032(11) -0.002(9)
C8_6 0.26(3) 0.094(16) 0.086(15) -0.048(12) -0.046(18) 0.02(2)
C9_6 0.19(2) 0.068(11) 0.145(16) -0.020(11) -0.084(15) 0.007(12)
C10_6 0.20(2) 0.056(10) 0.176(17) -0.021(10) -0.123(17) 0.017(12)
N1_7 0.099(11) 0.188(15) 0.210(17) -0.147(15) -0.037(11) -0.004(10)
C2_7 0.47(5) 0.088(16) 0.040(12) 0.028(10) -0.03(2) -0.07(2)
C3_7 0.132(16) 0.103(12) 0.098(13) 0.017(10) -0.028(13) -0.034(12)
C4_7 0.143(19) 0.20(2) 0.15(2) -0.095(17) -0.037(17) -0.014(17)
C5_7 0.22(2) 0.096(13) 0.110(16) -0.024(11) 0.088(16) -0.034(15)
C6_7 0.20(2) 0.063(12) 0.19(2) -0.038(12) -0.155(19) 0.052(13)
N7_7 0.197(15) 0.047(7) 0.136(12) -0.004(7) -0.104(12) 0.031(8)
C8_7 0.16(2) 0.101(16) 0.27(3) -0.099(19) -0.13(3) 0.065(16)
C9_7 0.095(13) 0.179(17) 0.094(13) -0.027(11) -0.005(12) -0.042(13)
C10_7 0.24(3) 0.142(16) 0.103(16) -0.022(13) -0.032(16) -0.039(15)
N1_8 0.27(2) 0.110(12) 0.082(11) -0.014(9) 0.033(13) -0.046(12)
C2_8 0.24(3) 0.112(18) 0.15(3) -0.040(18) 0.01(2) 0.00(2)
C3_8 0.26(3) 0.16(2) 0.100(17) -0.032(14) -0.017(19) 0.036(19)
C4_8 0.17(2) 0.17(2) 0.18(2) -0.065(17) 0.077(18) -0.111(19)
C5_8 0.19(2) 0.164(19) 0.155(19) -0.106(16) -0.06(2) 0.02(2)
C6_8 0.111(18) 0.155(18) 0.18(2) -0.106(17) 0.120(17) -0.100(15)
N7_8 0.156(14) 0.107(10) 0.160(14) -0.105(11) 0.087(12) -0.069(10)
C8_8 0.25(3) 0.086(13) 0.052(12) 0.007(9) 0.053(16) -0.061(17)
C9_8 0.24(2) 0.075(11) 0.062(11) -0.026(9) 0.001(15) -0.007(14)
C10_8 0.25(3) 0.131(16) 0.102(16) -0.017(12) -0.059(15) -0.078(16)
C1_9 0.21(2) 0.073(13) 0.095(13) -0.023(10) -0.037(13) 0.000(13)
O1_9 0.164(11) 0.131(9) 0.139(10) -0.057(8) -0.011(9) -0.026(8)
C2_9 0.231(15) 0.074(10) 0.125(11) -0.032(9) -0.058(9) 0.014(10)
O2_9 0.176(10) 0.147(10) 0.115(9) -0.069(8) -0.006(9) 0.001(8)
C3_9 0.206(15) 0.098(12) 0.124(11) -0.043(9) -0.045(9) 0.008(10)
O3_9 0.223(12) 0.114(8) 0.108(9) -0.029(7) -0.034(9) 0.008(8)
C4_9 0.205(15) 0.087(15) 0.116(12) -0.029(11) -0.060(10) 0.022(10)
O4_9 0.213(13) 0.086(8) 0.117(9) -0.039(7) 0.003(9) 0.001(8)
C5_9 0.216(14) 0.102(11) 0.133(12) -0.063(9) -0.051(10) 0.031(9)
O5_9 0.184(12) 0.101(7) 0.157(9) -0.069(7) -0.051(8) 0.006(7)
C6_9 0.26(2) 0.106(15) 0.137(14) -0.085(12) -0.054(12) 0.059(16)
O6_9 0.187(12) 0.162(11) 0.104(9) -0.025(8) 0.015(8) -0.067(9)
O7_9 0.234(13) 0.093(8) 0.174(10) -0.055(8) -0.095(10) 0.032(8)
C1_10 0.160(17) 0.18(2) 0.123(15) -0.069(14) -0.009(13) 0.005(14)
O1_10 0.198(13) 0.148(10) 0.096(9) -0.048(7) -0.003(9) -0.031(9)
C2_10 0.176(14) 0.130(12) 0.130(12) -0.067(10) -0.009(9) 0.024(11)
O2_10 0.233(13) 0.130(9) 0.069(8) -0.019(7) -0.007(9) -0.024(8)
C3_10 0.147(13) 0.151(14) 0.124(11) -0.071(10) -0.030(8) 0.033(11)
O3_10 0.219(13) 0.059(6) 0.117(9) -0.017(6) -0.007(7) -0.019(6)
C4_10 0.148(14) 0.155(18) 0.100(13) -0.056(13) -0.010(10) 0.025(12)
O4_10 0.166(11) 0.125(9) 0.106(9) -0.031(7) -0.030(8) 0.010(8)
C5_10 0.178(13) 0.183(16) 0.186(14) -0.103(12) 0.003(9) 0.020(11)
O5_10 0.209(12) 0.108(8) 0.110(9) -0.027(7) -0.010(8) -0.036(8)
C6_10 0.198(18) 0.049(11) 0.135(13) -0.041(10) 0.018(11) -0.011(11)
O6_10 0.191(11) 0.067(7) 0.125(9) 0.005(6) -0.009(8) -0.009(6)
O7_10 0.195(12) 0.147(10) 0.140(10) -0.080(8) -0.048(8) 0.003(9)
C1_11 0.34(5) 0.092(17) 0.23(3) 0.062(17) -0.10(3) -0.10(2)
C2_11 0.48(6) 0.13(2) 0.30(3) -0.04(2) -0.23(4) 0.01(3)
C3_11 0.27(3) 0.103(18) 0.46(5) -0.04(2) 0.06(3) -0.023(19)
C4_11 0.20(3) 0.24(3) 0.59(6) -0.25(4) -0.17(4) 0.08(3)
C5_11 0.29(3) 0.099(14) 0.128(18) -0.031(13) 0.025(18) 0.015(18)
C6_11 0.23(3) 0.058(12) 0.31(3) -0.061(16) -0.18(3) 0.076(16)
N7_11 0.25(2) 0.128(12) 0.123(13) -0.066(11) -0.067(13) 0.036(13)
C8_11 0.153(19) 0.079(12) 0.077(13) -0.004(10) 0.012(13) -0.011(13)
C9_11 0.19(2) 0.057(10) 0.21(2) -0.053(12) 0.045(17) -0.023(12)
C10_11 0.23(3) 0.26(3) 0.19(2) -0.18(2) -0.07(2) 0.13(2)
C1_12 0.112(15) 0.095(14) 0.120(14) -0.057(12) 0.014(12) 0.031(12)
C2_12 0.123(16) 0.131(14) 0.152(16) -0.085(12) -0.026(13) 0.022(12)
C3_12 0.173(19) 0.116(13) 0.168(18) -0.083(14) 0.057(14) -0.077(14)
C4_12 0.18(2) 0.159(18) 0.19(2) -0.117(17) 0.036(15) -0.040(15)
C5_12 0.22(2) 0.060(11) 0.098(13) -0.006(9) -0.054(14) 0.009(13)
C6_12 0.33(3) 0.051(11) 0.097(13) -0.001(10) -0.093(17) 0.043(15)
N7_12 0.227(17) 0.128(12) 0.109(11) -0.045(10) -0.004(11) -0.054(11)
C8_12 0.21(2) 0.034(10) 0.141(15) 0.001(10) 0.004(15) 0.011(13)
C9_12 0.150(18) 0.098(13) 0.159(16) -0.040(12) 0.004(14) 0.026(12)
C10_12 0.094(14) 0.161(17) 0.148(16) -0.059(14) -0.066(13) 0.040(13)
C1_13 0.052(13) 0.108(15) 0.30(3) -0.135(19) 0.080(15) -0.029(11)
C2_13 0.57(5) 0.062(11) 0.056(12) -0.035(9) -0.08(2) 0.154(19)
C3_13 0.24(2) 0.117(14) 0.128(16) -0.051(12) 0.145(17) -0.097(16)
C4_13 0.088(15) 0.165(19) 0.32(3) -0.16(2) -0.002(16) 0.014(12)
C5_13 0.36(4) 0.075(12) 0.059(12) 0.009(9) 0.015(19) -0.090(18)
C6_13 0.145(17) 0.076(12) 0.137(17) -0.078(12) 0.058(15) -0.044(12)
N7_13 0.247(19) 0.109(11) 0.089(11) -0.008(8) -0.037(12) -0.022(11)
C8_13 0.32(4) 0.17(3) 0.18(3) -0.13(2) 0.09(3) -0.16(3)
C9_13 0.26(2) 0.040(9) 0.148(17) -0.030(10) -0.116(18) 0.047(12)
C10_13 0.118(16) 0.18(2) 0.15(2) -0.109(18) -0.027(14) -0.022(15)
C1_14 0.172(12) 0.081(10) 0.163(12) -0.036(9) -0.009(9) 0.027(8)
C2_14 0.176(11) 0.079(11) 0.177(13) -0.004(8) -0.015(9) 0.017(8)
C3_14 0.153(11) 0.085(9) 0.157(12) -0.021(8) -0.025(8) -0.012(8)
C4_14 0.152(11) 0.071(8) 0.120(9) -0.028(7) -0.062(8) -0.010(8)
C5_14 0.134(11) 0.099(11) 0.121(10) -0.039(7) -0.041(8) -0.011(8)
N6_14 0.171(10) 0.078(7) 0.101(9) -0.036(6) -0.013(7) 0.030(7)
N1_15 0.162(10) 0.074(7) 0.150(10) -0.049(7) -0.021(8) -0.005(6)
C2_15 0.192(12) 0.071(8) 0.146(12) -0.041(8) -0.038(9) -0.004(7)
C3_15 0.199(12) 0.057(7) 0.119(11) -0.048(7) -0.008(10) -0.026(7)
C4_15 0.206(13) 0.116(10) 0.150(13) -0.069(9) -0.010(10) -0.001(8)
C5_15 0.174(11) 0.069(8) 0.116(12) -0.051(8) 0.014(9) -0.007(7)
C6_15 0.154(10) 0.097(9) 0.106(11) -0.037(8) -0.020(9) -0.001(7)
N7_15 0.239(16) 0.051(7) 0.083(8) -0.021(6) -0.067(10) 0.022(8)
C8_15 0.19(2) 0.16(2) 0.107(17) -0.046(15) -0.001(15) 0.051(18)
C9_15 0.072(12) 0.174(17) 0.100(14) -0.035(12) 0.006(10) 0.020(11)
C10_15 0.125(14) 0.108(12) 0.123(14) -0.050(10) 0.015(11) 0.009(10)
N1_16 0.231(18) 0.081(10) 0.100(10) 0.003(8) -0.019(11) 0.028(11)
C2_16 0.23(3) 0.135(19) 0.138(18) -0.024(15) -0.117(18) -0.005(18)
C3_16 0.199(19) 0.083(11) 0.091(12) -0.026(9) -0.037(13) 0.010(12)
C4_16 0.19(2) 0.150(19) 0.20(2) -0.064(17) -0.083(19) -0.047(17)
C5_16 0.28(2) 0.052(10) 0.151(16) -0.045(11) -0.155(18) 0.026(13)
C6_16 0.22(2) 0.117(17) 0.087(15) -0.052(13) -0.006(15) 0.058(17)
N7_16 0.184(15) 0.093(10) 0.083(10) -0.002(7) -0.004(10) 0.009(10)
C8_16 0.15(2) 0.131(17) 0.149(18) -0.091(15) -0.060(18) 0.064(18)
C9_16 0.20(2) 0.064(11) 0.178(18) -0.053(12) -0.029(17) 0.022(13)
C10_16 0.30(3) 0.093(14) 0.079(12) 0.005(10) -0.050(15) -0.006(15)
N1_17 0.32(2) 0.111(11) 0.096(11) -0.040(9) -0.055(13) 0.043(12)
C2_17 0.18(3) 0.128(18) 0.16(2) -0.069(16) 0.07(2) -0.090(19)
C3_17 0.16(2) 0.135(16) 0.26(2) -0.132(17) 0.05(2) -0.052(15)
C4_17 0.17(2) 0.154(17) 0.26(3) -0.133(19) 0.11(2) -0.113(17)
C5_17 0.333(19) 0.117(14) 0.116(13) -0.028(9) 0.023(12) -0.036(11)
C6_17 0.328(17) 0.075(13) 0.114(14) -0.061(8) 0.036(11) -0.033(10)
N7_17 0.314(17) 0.092(10) 0.103(10) -0.047(7) 0.055(9) -0.030(10)
C8_17 0.320(18) 0.126(15) 0.138(14) -0.058(10) 0.048(12) -0.031(11)
C9_17 0.312(16) 0.114(15) 0.131(15) -0.035(9) 0.045(11) -0.023(11)
C10_17 0.336(19) 0.088(11) 0.133(13) -0.053(9) 0.024(11) -0.034(12)
N1_18 0.188(17) 0.122(11) 0.148(13) -0.059(9) -0.104(13) 0.063(11)
C2_18 0.057(17) 0.29(3) 0.37(4) -0.20(3) -0.05(2) 0.00(2)
C3_18 0.15(2) 0.21(2) 0.127(18) -0.048(16) 0.014(16) 0.027(17)
C4_18 0.32(3) 0.121(16) 0.125(18) -0.042(13) -0.12(2) 0.06(2)
C5_18 0.29(3) 0.17(2) 0.075(15) -0.023(13) 0.061(19) -0.14(2)
C6_18 0.16(2) 0.110(17) 0.30(3) -0.14(2) -0.14(2) 0.049(15)
N7_18 0.162(17) 0.131(13) 0.157(15) -0.044(10) -0.029(13) 0.001(11)
C8_18 0.11(2) 0.21(3) 0.20(3) -0.07(2) 0.05(2) -0.09(2)
C9_18 0.22(3) 0.190(19) 0.120(17) -0.063(15) 0.044(19) -0.02(2)
C10_18 0.16(2) 0.25(3) 0.16(2) -0.12(2) -0.050(16) 0.044(18)
C1_19 0.139(18) 0.080(12) 0.16(2) -0.025(13) -0.069(16) 0.040(12)
C2_19 0.29(3) 0.16(2) 0.108(17) -0.047(14) -0.020(18) 0.045(19)
C3_19 0.18(2) 0.16(2) 0.18(2) -0.058(17) -0.009(19) -0.017(17)
C4_19 0.37(4) 0.062(12) 0.19(2) -0.022(14) -0.12(2) -0.038(18)
C5_19 0.27(3) 0.076(13) 0.100(16) 0.024(10) -0.066(18) 0.032(15)
C6_19 0.13(2) 0.18(2) 0.128(18) -0.074(16) 0.005(15) -0.056(17)
N7_19 0.145(14) 0.169(13) 0.133(14) -0.073(12) -0.021(12) 0.015(12)
C8_19 0.20(2) 0.19(2) 0.098(18) -0.115(19) 0.024(18) -0.01(2)
C9_19 0.47(5) 0.088(15) 0.105(16) 0.000(13) -0.15(2) -0.011(19)
C10_19 0.39(4) 0.087(14) 0.104(17) 0.035(12) -0.11(2) -0.06(2)
N16_19 0.16(2) 0.140(16) 0.17(2) -0.002(15) -0.069(19) 0.006(15)
O17_19 0.34(3) 0.28(2) 0.165(16) 0.028(14) 0.091(15) 0.013(18)
O18_19 0.183(16) 0.182(14) 0.205(14) -0.029(11) -0.047(13) 0.003(11)
C1_20 0.060(14) 0.18(2) 0.18(2) -0.096(17) -0.044(14) 0.004(14)
C2_20 0.117(16) 0.130(14) 0.185(17) -0.116(13) -0.056(15) 0.077(14)
C3_20 0.164(19) 0.119(15) 0.190(19) -0.084(15) 0.041(15) 0.004(14)
C4_20 0.34(3) 0.079(13) 0.119(16) 0.007(11) -0.029(18) 0.009(17)
C5_20 0.22(2) 0.052(11) 0.108(14) 0.039(10) -0.044(14) 0.021(12)
C6_20 0.35(3) 0.027(9) 0.090(14) -0.016(9) -0.031(18) 0.032(15)
N7_20 0.180(14) 0.119(12) 0.077(10) -0.026(8) -0.018(9) -0.031(10)
C8_20 0.17(2) 0.164(19) 0.077(14) -0.033(13) -0.043(15) -0.052(19)
C9_20 0.081(14) 0.176(16) 0.153(16) -0.067(13) -0.081(14) 0.037(13)
C10_20 0.087(13) 0.162(16) 0.107(13) -0.096(12) -0.054(10) 0.077(12)
C1_21 0.126(18) 0.128(16) 0.17(2) -0.096(16) -0.012(16) -0.021(14)
C2_21 0.25(3) 0.162(17) 0.079(14) 0.000(11) 0.080(15) -0.100(16)
C3_21 0.19(2) 0.158(16) 0.152(18) -0.102(15) 0.051(19) -0.076(17)
C4_21 0.124(15) 0.153(15) 0.107(15) -0.032(12) -0.048(12) -0.008(12)
C5_21 0.20(3) 0.27(3) 0.16(2) -0.12(2) -0.14(2) 0.15(2)
C6_21 0.121(18) 0.114(14) 0.17(2) -0.087(14) -0.053(16) 0.064(13)
N7_21 0.151(13) 0.094(10) 0.102(11) -0.008(8) -0.038(9) 0.002(8)
C8_21 0.19(2) 0.105(13) 0.086(15) -0.028(12) 0.039(15) -0.104(15)
C9_21 0.23(3) 0.139(16) 0.124(18) -0.056(13) 0.035(17) -0.079(16)
C10_21 0.131(18) 0.143(17) 0.25(3) -0.115(17) 0.07(2) -0.079(16)
C1_22 0.107(17) 0.18(3) 0.31(4) -0.19(3) 0.02(3) -0.04(2)
C2_22 0.32(3) 0.070(14) 0.15(2) -0.042(12) -0.07(2) 0.009(17)
C3_22 0.27(3) 0.068(12) 0.14(2) -0.015(13) -0.068(18) 0.043(16)
C4_22 0.15(2) 0.15(2) 0.20(2) -0.14(2) -0.045(16) 0.034(14)
C5_22 0.22(3) 0.107(16) 0.20(3) -0.109(19) -0.15(3) 0.08(2)
N6_22 0.26(2) 0.106(11) 0.077(10) -0.027(8) 0.025(12) -0.082(13)
N1_23 0.120(15) 0.088(14) 0.172(17) -0.037(13) -0.033(13) -0.016(12)
C2_23 0.13(2) 0.108(18) 0.116(17) -0.052(14) 0.000(16) -0.042(19)
C3_23 0.20(2) 0.052(11) 0.145(16) -0.039(10) -0.027(18) 0.038(16)
C4_23 0.125(18) 0.116(17) 0.116(15) -0.079(14) -0.018(13) 0.046(14)
C5_23 0.20(3) 0.046(12) 0.107(14) -0.021(11) -0.048(18) 0.046(16)
C6_23 0.22(3) 0.11(2) 0.070(15) -0.035(15) 0.053(19) -0.10(2)
N7_23 0.155(17) 0.123(13) 0.082(10) -0.004(10) 0.017(11) -0.075(12)
C8_23 0.14(2) 0.14(2) 0.18(2) -0.08(2) -0.04(2) 0.00(2)
C9_23 0.123(17) 0.133(18) 0.104(14) -0.055(13) 0.042(13) -0.073(15)
C10_23 0.18(2) 0.092(15) 0.116(16) -0.052(14) 0.024(16) -0.045(16)
N1_24 0.211(16) 0.085(9) 0.121(11) -0.045(8) -0.062(11) -0.002(10)
C2_24 0.27(3) 0.070(14) 0.129(17) -0.061(13) -0.076(18) 0.034(17)
C3_24 0.32(3) 0.051(10) 0.104(14) -0.036(10) 0.023(16) -0.007(15)
C4_24 0.22(2) 0.062(11) 0.156(15) -0.025(11) -0.148(16) 0.064(12)
C5_24 0.19(2) 0.081(12) 0.127(15) -0.054(11) -0.084(14) 0.003(13)
C6_24 0.18(2) 0.066(12) 0.142(16) -0.046(12) -0.016(15) 0.053(14)
N7_24 0.136(13) 0.123(12) 0.148(12) -0.069(10) -0.011(11) 0.031(10)
C8_24 0.31(4) 0.12(2) 0.17(3) -0.09(2) 0.14(3) -0.07(3)
C9_24 0.26(3) 0.056(11) 0.136(17) 0.029(11) 0.055(16) 0.008(14)
C10_24 0.16(2) 0.119(15) 0.144(16) -0.004(12) 0.048(14) -0.030(14)
N1_25 0.111(11) 0.165(13) 0.141(13) -0.093(11) -0.029(10) 0.009(10)
C2_25 0.33(4) 0.042(11) 0.052(13) 0.025(8) 0.033(17) 0.000(15)
C3_25 0.38(4) 0.070(11) 0.075(14) -0.002(10) -0.08(2) 0.018(17)
C4_25 0.26(3) 0.22(2) 0.037(13) 0.020(12) 0.038(15) -0.02(2)
C5_25 0.088(17) 0.20(2) 0.31(4) -0.18(3) 0.026(19) -0.043(15)
C6_25 0.126(17) 0.095(12) 0.118(15) -0.062(11) 0.010(14) -0.030(13)
N7_25 0.172(13) 0.085(9) 0.085(10) -0.032(7) -0.029(9) -0.029(9)
C8_25 0.19(2) 0.093(14) 0.123(18) -0.059(13) -0.045(19) 0.026(16)
C9_25 0.074(14) 0.17(2) 0.23(3) -0.101(19) 0.001(15) -0.027(12)
C10_25 0.18(2) 0.098(13) 0.131(16) 0.006(11) 0.033(16) -0.026(13)
N1_26 0.36(3) 0.103(10) 0.042(9) -0.008(7) -0.015(13) -0.023(13)
C2_26 0.20(2) 0.145(19) 0.071(17) -0.036(14) 0.016(17) 0.014(18)
C3_26 0.45(4) 0.14(2) 0.13(2) -0.009(14) -0.11(3) 0.04(2)
C4_26 0.20(2) 0.17(2) 0.27(3) -0.17(2) -0.15(2) 0.126(19)
C5_26 0.153(19) 0.075(11) 0.128(15) -0.031(10) -0.075(15) 0.065(12)
C6_26 0.095(13) 0.126(15) 0.18(2) -0.124(15) -0.049(15) 0.001(13)
N7_26 0.194(16) 0.091(10) 0.149(14) -0.063(10) -0.083(13) 0.022(10)
C8_26 0.34(4) 0.067(14) 0.061(14) -0.016(10) 0.01(2) -0.08(2)
C9_26 0.35(3) 0.058(10) 0.058(11) 0.002(8) -0.080(17) 0.039(14)
C10_26 0.20(2) 0.130(18) 0.23(3) -0.022(17) 0.029(19) 0.070(16)
C1_27 0.21(3) 0.17(3) 0.35(5) -0.04(3) -0.09(3) -0.05(2)
C2_27 0.31(4) 0.094(16) 0.20(2) 0.001(15) -0.01(2) 0.018(18)
C3_27 0.166(19) 0.082(15) 0.37(4) -0.023(17) -0.05(2) -0.011(15)
C4_27 0.39(5) 0.063(13) 0.23(3) -0.021(15) 0.07(3) 0.015(18)
C5_27 0.23(3) 0.17(2) 0.133(18) -0.083(15) 0.001(19) -0.091(18)
C6_27 0.19(3) 0.099(16) 0.142(19) -0.042(14) 0.069(18) -0.029(16)
N7_27 0.145(13) 0.075(9) 0.171(14) -0.057(9) 0.012(12) -0.027(9)
C8_27 0.28(3) 0.061(12) 0.080(13) -0.024(9) -0.058(16) 0.032(15)
C9_27 0.19(2) 0.095(14) 0.29(3) 0.011(16) -0.07(2) 0.040(13)
C10_27 0.51(5) 0.37(4) 0.16(3) -0.24(3) -0.17(3) 0.31(4)
N16_27 0.187(19) 0.093(14) 0.25(3) -0.080(17) -0.08(2) 0.018(12)
O17_27 0.271(17) 0.083(9) 0.175(11) -0.024(8) -0.084(12) 0.037(9)
O18_27 0.36(2) 0.202(15) 0.180(15) -0.003(12) -0.145(16) -0.111(13)
C1_28 0.139(18) 0.111(15) 0.083(12) -0.044(11) -0.025(12) 0.021(14)
C2_28 0.26(3) 0.125(15) 0.116(14) -0.077(12) -0.060(18) 0.114(19)
C3_28 0.25(3) 0.29(3) 0.113(18) -0.13(2) 0.063(17) -0.13(2)
C4_28 0.23(2) 0.118(14) 0.127(17) -0.012(12) 0.039(16) -0.065(16)
C5_28 0.130(18) 0.22(3) 0.19(2) -0.15(2) -0.101(17) 0.099(17)
C6_28 0.115(18) 0.143(18) 0.167(18) -0.020(14) -0.068(15) 0.054(14)
N7_28 0.219(16) 0.085(9) 0.088(9) -0.025(8) 0.021(10) -0.068(11)
C8_28 0.26(3) 0.101(18) 0.146(19) -0.079(16) -0.010(18) -0.064(18)
C9_28 0.35(3) 0.046(10) 0.087(12) 0.001(9) -0.055(17) 0.088(16)
C10_28 0.21(2) 0.048(10) 0.095(13) 0.009(9) -0.019(13) -0.012(12)
C1_29 0.085(15) 0.121(15) 0.157(19) -0.069(14) -0.048(14) 0.009(12)
C2_29 0.27(3) 0.108(15) 0.25(3) -0.116(17) 0.17(2) -0.137(18)
C3_29 0.71(8) 0.26(3) 0.19(3) -0.12(2) -0.25(4) 0.29(4)
C4_29 0.40(4) 0.13(2) 0.27(3) -0.15(2) -0.17(3) 0.09(2)
C5_29 0.21(2) 0.111(14) 0.069(13) -0.011(10) -0.062(15) 0.004(15)
C6_29 0.128(17) 0.126(15) 0.134(18) -0.074(14) -0.048(16) 0.014(14)
N7_29 0.190(16) 0.102(10) 0.095(11) -0.036(8) -0.013(11) -0.033(10)
C8_29 0.27(3) 0.101(16) 0.128(19) 0.011(13) -0.09(2) 0.065(17)
C9_29 0.28(3) 0.091(13) 0.117(16) -0.004(11) -0.024(18) 0.046(15)
C10_29 0.077(13) 0.156(17) 0.20(2) -0.103(17) -0.068(15) 0.035(12)
C1_30 0.124(16) 0.077(12) 0.138(17) -0.035(12) 0.011(14) -0.035(11)
C2_30 0.23(2) 0.093(13) 0.090(14) 0.001(10) -0.028(15) 0.023(15)
C3_30 0.101(16) 0.162(19) 0.20(2) -0.046(18) -0.040(14) 0.003(13)
C4_30 0.21(2) 0.113(13) 0.096(13) -0.030(11) 0.046(17) -0.048(16)
C5_30 0.21(3) 0.077(12) 0.21(3) -0.064(15) 0.11(2) -0.050(17)
N1_31 0.119(13) 0.142(17) 0.173(18) -0.091(15) -0.027(12) 0.011(12)
C2_31 0.34(4) 0.026(9) 0.068(12) -0.019(8) 0.004(18) 0.026(17)
C3_31 0.133(17) 0.099(14) 0.112(13) -0.046(11) -0.024(13) -0.021(13)
C4_31 0.125(17) 0.165(19) 0.142(17) -0.114(16) -0.087(16) 0.065(15)
C5_31 0.29(4) 0.087(17) 0.075(14) -0.015(13) 0.01(2) -0.09(2)
C6_31 0.31(4) 0.048(13) 0.033(11) -0.012(9) -0.006(18) 0.01(2)
N7_31 0.189(17) 0.086(13) 0.103(12) -0.017(11) -0.033(13) -0.009(11)
C8_31 0.21(3) 0.19(3) 0.14(2) -0.010(19) 0.03(2) -0.15(3)
C9_31 0.14(2) 0.15(2) 0.16(2) -0.118(19) 0.036(17) -0.022(18)
C10_31 0.16(2) 0.067(14) 0.121(16) -0.038(13) -0.045(15) 0.002(12)
N1_32 0.237(17) 0.065(8) 0.088(9) 0.003(7) -0.027(11) -0.027(10)
C2_32 0.109(17) 0.17(2) 0.17(2) -0.12(2) 0.000(14) 0.001(15)
C3_32 0.30(3) 0.136(18) 0.15(2) 0.040(14) 0.02(2) 0.01(2)
C4_32 0.050(14) 0.40(4) 0.18(2) -0.18(3) 0.022(14) -0.030(19)
C5_32 0.123(16) 0.087(11) 0.143(15) -0.064(11) 0.004(13) -0.031(11)
C6_32 0.143(19) 0.152(19) 0.102(15) -0.059(14) 0.010(14) -0.063(15)
N7_32 0.137(13) 0.122(11) 0.119(11) -0.054(9) -0.028(10) -0.001(10)
C8_32 0.20(3) 0.18(2) 0.33(4) -0.08(2) -0.22(3) 0.03(2)
C9_32 0.19(2) 0.135(15) 0.150(16) -0.089(13) 0.018(17) -0.076(17)
C10_32 0.28(3) 0.122(17) 0.19(2) -0.046(16) 0.07(2) -0.030(19)
N1_33 0.164(15) 0.092(9) 0.122(12) -0.030(9) -0.056(11) 0.016(10)
C2_33 0.30(3) 0.092(13) 0.041(11) -0.020(9) -0.032(16) -0.054(17)
C3_33 0.22(2) 0.139(15) 0.042(10) 0.019(10) -0.038(13) -0.099(15)
C4_33 0.23(3) 0.115(16) 0.27(3) -0.100(19) -0.19(3) 0.057(18)
C5_33 0.24(3) 0.23(3) 0.20(3) -0.13(3) -0.01(3) -0.08(3)
C6_33 0.19(2) 0.131(17) 0.083(15) -0.033(12) -0.062(16) 0.026(16)
N7_33 0.27(2) 0.047(8) 0.106(12) -0.005(7) -0.070(13) 0.001(10)
C8_33 0.21(3) 0.16(2) 0.26(3) -0.15(2) -0.16(3) 0.06(2)
C9_33 0.18(2) 0.186(19) 0.19(2) -0.117(17) -0.14(2) 0.075(17)
C10_33 0.37(4) 0.106(14) 0.081(15) -0.012(11) 0.006(18) -0.051(18)
N1_34 0.155(15) 0.107(12) 0.207(18) -0.089(12) -0.038(13) -0.022(9)
C2_34 0.15(2) 0.127(15) 0.17(2) -0.077(15) 0.01(2) 0.030(17)
C3_34 0.091(16) 0.32(3) 0.15(2) -0.15(2) 0.035(14) -0.004(17)
C4_34 0.25(3) 0.158(18) 0.124(19) -0.087(15) 0.09(2) -0.040(19)
C5_34 0.36(4) 0.140(19) 0.14(2) -0.064(16) -0.12(3) 0.15(2)
C6_34 0.19(2) 0.121(16) 0.113(18) -0.058(13) 0.085(18) -0.081(18)
N7_34 0.190(16) 0.091(10) 0.137(13) -0.061(10) -0.045(12) 0.029(10)
C8_34 0.32(5) 0.085(17) 0.30(4) -0.08(2) 0.21(4) -0.09(3)
C9_34 0.20(2) 0.191(19) 0.083(13) -0.052(12) -0.055(15) 0.015(17)
C10_34 0.20(2) 0.111(14) 0.119(16) -0.060(12) 0.004(15) -0.056(14)

loop_
_atom_type_symbol
_atom_type_description
_atom_type_scat_dispersion_real
_atom_type_scat_dispersion_imag
_atom_type_scat_source
C C 0.0181 0.0091 'International Tables Vol C Tables 4.2.6.8 and 6.1.1.4'
H H 0.0000 0.0000 'International Tables Vol C Tables 4.2.6.8 and 6.1.1.4'
N N 0.0311 0.0180 'International Tables Vol C Tables 4.2.6.8 and 6.1.1.4'
O O 0.0492 0.0322 'International Tables Vol C Tables 4.2.6.8 and 6.1.1.4'

loop_
_geom_angle_atom_site_label_1
_geom_angle_atom_site_label_2
_geom_angle_atom_site_label_3
_geom_angle
C1_28 N1 C58 127.1(18)
O17 C1 N6 136(2)
O17 C1 C8_1 128(2)
N6 C1 C8_1 95(2)
N2 C2 O18 122.7(16)
N2 C2 C8_12 137.7(19)
O18 C2 C8_12 99.6(19)
C2 N2 C1_13 121.4(16)
C3A C1A C2A 129(3)
C3A C1A C4A 103.6(16)
C2A C1A C4A 108(2)
C3A C1A O38 106(2)
C2A C1A O38 107.2(19)
C4A C1A O38 98.6(19)
C1_20 N3 C6 129.7(14)
O13 C4 N12 118(2)
O13 C4 C8_11 117(2)
N12 C4 C8_11 124.9(18)
C8 N4 C1_21 118.3(17)
O4 C5 N17 132(2)
O4 C5 C8_13 120(3)
N17 C5 C8_13 108(2)
O12 N5 O6 131(3)
O12 N5 C1_11 115.9(19)
O6 N5 C1_11 113(2)
O1 C6 N3 125(2)
O1 C6 C8_19 118(2)
N3 C6 C8_19 116.7(19)
C1_2 N6 C1 118.5(14)
C17 N7 C1_3 126.3(19)
O11 C8 N4 135(3)
O11 C8 C8_20 108(2)
N4 C8 C8_20 116.8(18)
C29 N8 C1_4 113(2)
O5 C9 N18 122(2)
O5 C9 C8_21 129(3)
N18 C9 C8_21 109(2)
C5_4 N9 C31 124.8(17)
O20 C10 N20 128(2)
O20 C10 C2_15 121(2)
N20 C10 C2_15 111(2)
C100 N10 C8_5 125.2(18)
O16 C11 C2_23 127(3)
O16 C11 N24 117(2)
C2_23 C11 N24 114(2)
C8_6 N11 C32 120.1(18)
C4 N12 C1_12 136.5(16)
C8_7 N13 C33 121.4(16)
C15 N15 C1_29 121.6(16)
N15 C15 O14 130(2)
N15 C15 C8_28 121(2)
O14 C15 C8_28 109(2)
C8_8 N16 C37 124(3)
C5 N17 C1_14 123.7(18)
O21 C17 N7 129(2)
O21 C17 C8_2 110(3)
N7 C17 C8_2 121(2)
C9 N18 C1_22 121(2)
O22 C18 N23 139(4)
O22 C18 C2_16 117(2)
N23 C18 C2_16 104(3)
O15 C20 N21 130(4)
O15 C20 C8_29 129(4)
N21 C20 C8_29 100(4)
C5_14 N20 C10 122.7(13)
O3 C21 N22 127(3)
O3 C21 C2_31 126(5)
N22 C21 C2_31 107(4)
C1_30 N21 C20 123(2)
N27 C23 O8 136(2)
N27 C23 C2_33 114.8(16)
O8 C23 C2_33 108(2)
C8_15 N23 C18 116(2)
O19 C24 N31 136(3)
O19 C24 C2_34 107(2)
N31 C24 C2_34 117(2)
C11 N24 C5_22 139.5(19)
O26 C25 N35 116.9(19)
O26 C25 O27 143(2)
N35 C25 O27 99.7(17)
C8_16 N25 C36 129.0(19)
C23 N27 C8_32 117.6(15)
C25 O27 C35 110.4(16)
C8_31 N26 C22 123(2)
O32 C28 N30 126(3)
O32 C28 C2_24 128(2)
N30 C28 C2_24 106(2)
C43 O28 C51 126(3)
C8_17 N28 C41 111.5(19)
O41 C32 N11 125(3)
O41 C32 C2_7 121(4)
N11 C32 C2_7 108.2(17)
O30 C33 N13 131(3)
O30 C33 C2_8 128(3)
N13 C33 C2_8 101(2)
C30 N33 C8_24 113.7(17)
O33 C34 C2_26 121(2)
O33 C34 N34 122(2)
C2_26 C34 N34 117(2)
C8_25 N34 C34 125.1(16)
O23 C36 C2_17 128(2)
O23 C36 N25 126(3)
C2_17 C36 N25 106(3)
C38 N36 C8_26 123(2)
O42 C37 N16 127(4)
O42 C37 O46 120(3)
N16 C37 O46 112(5)
O38 C38 O36 131(3)
O38 C38 N36 107(3)
O36 C38 N36 121(3)
C38 O38 C1A 127(2)
O46 C42 C45 121(2)
O46 C42 C44 102.5(15)
C45 C42 C44 115.3(19)
O46 C42 C48 97.2(14)
C45 C42 C48 111.3(17)
C44 C42 C48 107.2(18)
O24 C43 N29 132(5)
O24 C43 O28 118(4)
N29 C43 O28 110(3)
C55 C51 C52 116(2)
C55 C51 O28 108(2)
C52 C51 O28 109.6(19)
C55 C51 C53 112(2)
C52 C51 C53 109.2(19)
O28 C51 C53 100.7(19)
C8_18 N29 C43 129(3)
O37 C29 N8 128(3)
O37 C29 C8_3 122(2)
N8 C29 C8_3 108(3)
O35 C31 C2_5 134(4)
O35 C31 N9 132(4)
C2_5 C31 N9 85(3)
C24 N31 C8_33 115(2)
C1_69 O47 C10_11 121.2(14)
O2 C58 N1 119(2)
O2 C58 C8_27 123(3)
N1 C58 C8_27 117(3)
C5_30 N22 C21 118(2)
O7 C22 N26 132.7(16)
O7 C22 C2_32 117(2)
N26 C22 C2_32 109(2)
C8_34 N35 C25 128.1(18)
C39 C35 O27 115.5(14)
C39 C35 C26 115.8(16)
O27 C35 C26 107.2(13)
C39 C35 C27 118.5(16)
O27 C35 C27 93.7(14)
C26 C35 C27 103.2(15)
O9 C41 N28 149(5)
O9 C41 C2_18 115(3)
N28 C41 C2_18 96(3)
C37 O46 C42 137(3)
C28 N30 C8_23 129(2)
O31 C30 N33 138(3)
O31 C30 C2_25 122(3)
N33 C30 C2_25 100(2)
O40 C100 N10 124(2)
O40 C100 C2_6 127(2)
N10 C100 C2_6 108.8(17)
C2_1 C1_1 C6_1 120.0
C2_1 C1_1 N16_1 122.7(13)
C6_1 C1_1 N16_1 116.7(13)
C3_1 C2_1 C1_1 120.0
C2_1 C3_1 C4_1 120.0
C5_1 C4_1 C3_1 120.0
C4_1 C5_1 C6_1 120.0
C4_1 C5_1 C10_1 120.0
C6_1 C5_1 C10_1 120.0
C5_1 C6_1 N7_1 120.0
C5_1 C6_1 C1_1 120.0
N7_1 C6_1 C1_1 120.0
C8_1 N7_1 C6_1 120.0
N7_1 C8_1 C9_1 120.0
N7_1 C8_1 C1 132.3(12)
C9_1 C8_1 C1 107.7(12)
C10_1 C9_1 C8_1 120.0
O11_1 C10_1 C9_1 123.7(9)
O11_1 C10_1 C5_1 116.2(9)
C9_1 C10_1 C5_1 120.0
C10_1 O11_1 C1_61 118.1(11)
O17_1 N16_1 O140 119(3)
O17_1 N16_1 C1_1 119(3)
O140 N16_1 C1_1 116(2)
C2_2 C1_2 C6_2 120.0
C2_2 C1_2 N6 126.2(8)
C6_2 C1_2 N6 113.7(8)
C3_2 C2_2 C1_2 120.0
C2_2 C3_2 C4_2 120.0
C5_2 C4_2 C3_2 120.0
C4_2 C5_2 C6_2 120.0
C4_2 C5_2 C10_2 120.0
C6_2 C5_2 C10_2 120.0
N7_2 C6_2 C5_2 120.0
N7_2 C6_2 C1_2 120.0
C5_2 C6_2 C1_2 120.0
C8_2 N7_2 C6_2 120.0
N7_2 C8_2 C9_2 120.0
N7_2 C8_2 C17 117.9(14)
C9_2 C8_2 C17 121.9(14)
C10_2 C9_2 C8_2 120.0
C9_2 C10_2 C5_2 120.0
C9_2 C10_2 O11_2 123.0(8)
C5_2 C10_2 O11_2 117.0(8)
C10_2 O11_2 C1_64 120.9(11)
N7 C1_3 C2_3 121.3(11)
N7 C1_3 C6_3 118.7(11)
C2_3 C1_3 C6_3 120.0
C1_3 C2_3 C3_3 120.0
C4_3 C3_3 C2_3 120.0
C3_3 C4_3 C5_3 120.0
C6_3 C5_3 C4_3 120.0
C6_3 C5_3 C10_3 120.0
C4_3 C5_3 C10_3 120.0
N7_3 C6_3 C5_3 120.0
N7_3 C6_3 C1_3 120.0
C5_3 C6_3 C1_3 120.0
C6_3 N7_3 C8_3 120.0
C29 C8_3 C9_3 115.1(16)
C29 C8_3 N7_3 124.4(16)
C9_3 C8_3 N7_3 120.0
C10_3 C9_3 C8_3 120.0
O11_3 C10_3 C9_3 123.6(10)
O11_3 C10_3 C5_3 116.4(10)
C9_3 C10_3 C5_3 120.0
C1_63 O11_3 C10_3 113.3(14)
C2_4 C1_4 N6_4 120.0
C2_4 C1_4 N8 143.3(15)
N6_4 C1_4 N8 96.6(15)
C1_4 C2_4 C3_4 120.0
C2_4 C3_4 C4_4 120.0
C3_4 C4_4 C5_4 120.0
N6_4 C5_4 C4_4 120.0
N6_4 C5_4 N9 127.2(12)
C4_4 C5_4 N9 112.8(12)
C5_4 N6_4 C1_4 120.0
C2_5 N1_5 C6_5 124.2(19)
N1_5 C2_5 C31 136(3)
N1_5 C2_5 C3_5 108(2)
C31 C2_5 C3_5 115(2)
C4_5 C3_5 C2_5 128(2)
C3_5 C4_5 C5_5 120(2)
C3_5 C4_5 O11_5 124(2)
C5_5 C4_5 O11_5 116.2(17)
C10_5 C5_5 C4_5 127(2)
C10_5 C5_5 C6_5 111(3)
C4_5 C5_5 C6_5 121(2)
N7_5 C6_5 C5_5 120(3)
N7_5 C6_5 N1_5 121(2)
C5_5 C6_5 N1_5 119(2)
C8_5 N7_5 C6_5 125(2)
N7_5 C8_5 C9_5 114(2)
N7_5 C8_5 N10 109(3)
C9_5 C8_5 N10 137(3)
C10_5 C9_5 C8_5 122(3)
C9_5 C10_5 C5_5 127(3)
C4_5 O11_5 C1_65 119.0(14)
C2_6 N1_6 C6_6 120.0
C3_6 C2_6 N1_6 120.0
C3_6 C2_6 C100 127.5(10)
N1_6 C2_6 C100 112.5(10)
C2_6 C3_6 C4_6 120.0
O11_6 C4_6 C5_6 126.4(9)
O11_6 C4_6 C3_6 112.7(10)
C5_6 C4_6 C3_6 120.0
C6_6 C5_6 C4_6 120.0
C6_6 C5_6 C10_6 120.0
C4_6 C5_6 C10_6 120.0
C5_6 C6_6 N7_6 120.0
C5_6 C6_6 N1_6 120.0
N7_6 C6_6 N1_6 120.0
C8_6 N7_6 C6_6 120.0
N11 C8_6 N7_6 114.1(10)
N11 C8_6 C9_6 125.9(10)
N7_6 C8_6 C9_6 120.0
C8_6 C9_6 C10_6 120.0
C9_6 C10_6 C5_6 120.0
C4_6 O11_6 C1_66 127.0(12)
C2_7 N1_7 C6_7 120.0
C32 C2_7 C3_7 121.8(16)
C32 C2_7 N1_7 116.9(17)
C3_7 C2_7 N1_7 120.0
C4_7 C3_7 C2_7 120.0
C3_7 C4_7 C5_7 120.0
C3_7 C4_7 O11_7 127.4(8)
C5_7 C4_7 O11_7 112.6(8)
C6_7 C5_7 C4_7 120.0
C6_7 C5_7 C10_7 120.0
C4_7 C5_7 C10_7 120.0
C5_7 C6_7 N7_7 120.0
C5_7 C6_7 N1_7 120.0
N7_7 C6_7 N1_7 120.0
C8_7 N7_7 C6_7 120.0
N7_7 C8_7 C9_7 120.0
N7_7 C8_7 N13 113.4(10)
C9_7 C8_7 N13 126.6(10)
C8_7 C9_7 C10_7 120.0
C9_7 C10_7 C5_7 120.0
C4_7 O11_7 C1_67 113.2(11)
C2_8 N1_8 C6_8 120.0
N1_8 C2_8 C3_8 120.0
N1_8 C2_8 C33 123.6(16)
C3_8 C2_8 C33 116.1(16)
C4_8 C3_8 C2_8 120.0
O11_8 C4_8 C3_8 125.0(10)
O11_8 C4_8 C5_8 114.5(10)
C3_8 C4_8 C5_8 120.0
C6_8 C5_8 C4_8 120.0
C6_8 C5_8 C10_8 120.0
C4_8 C5_8 C10_8 120.0
C5_8 C6_8 N7_8 120.0
C5_8 C6_8 N1_8 120.0
N7_8 C6_8 N1_8 120.0
C8_8 N7_8 C6_8 120.0
N16 C8_8 N7_8 109.6(11)
N16 C8_8 C9_8 130.4(11)
N7_8 C8_8 C9_8 120.0
C10_8 C9_8 C8_8 120.0
C9_8 C10_8 C5_8 120.0
C1_68 O11_8 C4_8 121.4(18)
O1_9 C1_9 O2_9 120(2)
O1_9 C1_9 C2_9 123(2)
O2_9 C1_9 C2_9 117(2)
C1_9 C2_9 C3_9 105.8(15)
O5_9 C3_9 C4_9 108.6(16)
O5_9 C3_9 C2_9 108.8(13)
C4_9 C3_9 C2_9 109.2(15)
O5_9 C3_9 C5_9 109.3(13)
C4_9 C3_9 C5_9 105.9(14)
C2_9 C3_9 C5_9 114.8(15)
O4_9 C4_9 O3_9 127(2)
O4_9 C4_9 C3_9 120(2)
O3_9 C4_9 C3_9 113(2)
C6_9 C5_9 C3_9 111.5(15)
O6_9 C6_9 O7_9 130(2)
O6_9 C6_9 C5_9 125(2)
O7_9 C6_9 C5_9 105(2)
O2_10 C1_10 O1_10 124(3)
O2_10 C1_10 C2_10 126(2)
O1_10 C1_10 C2_10 109(2)
C1_10 C2_10 C3_10 101.3(15)
O3_10 C3_10 C2_10 111.0(14)
O3_10 C3_10 C5_10 113.3(14)
C2_10 C3_10 C5_10 111.1(15)
O3_10 C3_10 C4_10 114.1(16)
C2_10 C3_10 C4_10 103.9(13)
C5_10 C3_10 C4_10 102.9(15)
O5_10 C4_10 O4_10 120.7(18)
O5_10 C4_10 C3_10 122(2)
O4_10 C4_10 C3_10 117.6(19)
C6_10 C5_10 C3_10 111.8(16)
O7_10 C6_10 O6_10 119.2(18)
O7_10 C6_10 C5_10 122(2)
O6_10 C6_10 C5_10 118.7(16)
C2_11 C1_11 C6_11 120.0
C2_11 C1_11 N5 120.2(8)
C6_11 C1_11 N5 119.5(8)
C1_11 C2_11 C3_11 120.0
C4_11 C3_11 C2_11 120.0
C5_11 C4_11 C3_11 120.0
C4_11 C5_11 C6_11 120.0
C4_11 C5_11 C10_11 120.0
C6_11 C5_11 C10_11 120.0
N7_11 C6_11 C5_11 120.0
N7_11 C6_11 C1_11 120.0
C5_11 C6_11 C1_11 120.0
C6_11 N7_11 C8_11 120.0
C9_11 C8_11 N7_11 120.0
C9_11 C8_11 C4 128.1(9)
N7_11 C8_11 C4 111.8(9)
C10_11 C9_11 C8_11 120.0
O47 C10_11 C9_11 119.6(8)
O47 C10_11 C5_11 120.1(8)
C9_11 C10_11 C5_11 120.0
N12 C1_12 C2_12 118.8(6)
N12 C1_12 C6_12 121.0(6)
C2_12 C1_12 C6_12 120.0
C1_12 C2_12 C3_12 120.0
C4_12 C3_12 C2_12 120.0
C5_12 C4_12 C3_12 120.0
C6_12 C5_12 C4_12 120.0
C6_12 C5_12 C10_12 120.0
C4_12 C5_12 C10_12 120.0
N7_12 C6_12 C5_12 120.0
N7_12 C6_12 C1_12 120.0
C5_12 C6_12 C1_12 120.0
C6_12 N7_12 C8_12 120.0
C9_12 C8_12 N7_12 120.0
C9_12 C8_12 C2 130.1(7)
N7_12 C8_12 C2 109.8(8)
C8_12 C9_12 C10_12 120.0
O11_12 C10_12 C9_12 120.4(7)
O11_12 C10_12 C5_12 119.4(7)
C9_12 C10_12 C5_12 120.0
C10_12 O11_12 C1_70 121.2(11)
N2 C1_13 C2_13 131.0(9)
N2 C1_13 C6_13 109.0(9)
C2_13 C1_13 C6_13 120.0
C3_13 C2_13 C1_13 120.0
C4_13 C3_13 C2_13 120.0
C3_13 C4_13 C5_13 120.0
C4_13 C5_13 C6_13 120.0
C4_13 C5_13 C10_13 120.0
C6_13 C5_13 C10_13 120.0
N7_13 C6_13 C5_13 120.0
N7_13 C6_13 C1_13 120.0
C5_13 C6_13 C1_13 120.0
C6_13 N7_13 C8_13 120.0
N7_13 C8_13 C9_13 120.0
N7_13 C8_13 C5 124.9(16)
C9_13 C8_13 C5 115.0(16)
C10_13 C9_13 C8_13 120.0
C9_13 C10_13 C5_13 120.0
C9_13 C10_13 O11_13 129.1(8)
C5_13 C10_13 O11_13 110.9(8)
C1_71 O11_13 C10_13 114.1(10)
N17 C1_14 C2_14 128.5(8)
N17 C1_14 N6_14 111.5(8)
C2_14 C1_14 N6_14 120.0
C1_14 C2_14 C3_14 120.0
C4_14 C3_14 C2_14 120.0
C3_14 C4_14 C5_14 120.0
N20 C5_14 N6_14 109.8(6)
N20 C5_14 C4_14 129.9(6)
N6_14 C5_14 C4_14 120.0
C5_14 N6_14 C1_14 120.0
C2_15 N1_15 C6_15 120.0
C3_15 C2_15 N1_15 120.0
C3_15 C2_15 C10 125.5(11)
N1_15 C2_15 C10 114.4(11)
C2_15 C3_15 C4_15 120.0
O11_15 C4_15 C5_15 125.8(6)
O11_15 C4_15 C3_15 113.6(6)
C5_15 C4_15 C3_15 120.0
C4_15 C5_15 C6_15 120.0
C4_15 C5_15 C10_15 120.0
C6_15 C5_15 C10_15 120.0
N7_15 C6_15 C5_15 120.0
N7_15 C6_15 N1_15 120.0
C5_15 C6_15 N1_15 120.0
C8_15 N7_15 C6_15 120.0
N23 C8_15 N7_15 112.4(8)
N23 C8_15 C9_15 127.3(7)
N7_15 C8_15 C9_15 120.0
C10_15 C9_15 C8_15 120.0
C9_15 C10_15 C5_15 120.0
C4_15 O11_15 C1_72 121.1(10)
C2_16 N1_16 C6_16 120.0
C3_16 C2_16 N1_16 120.0
C3_16 C2_16 C18 122.4(16)
N1_16 C2_16 C18 117.2(16)
C2_16 C3_16 C4_16 120.0
C5_16 C4_16 C3_16 120.0
C5_16 C4_16 O11_16 119.0(9)
C3_16 C4_16 O11_16 120.8(9)
C4_16 C5_16 C6_16 120.0
C4_16 C5_16 C10_16 120.0
C6_16 C5_16 C10_16 120.0
N7_16 C6_16 C5_16 120.0
N7_16 C6_16 N1_16 120.0
C5_16 C6_16 N1_16 120.0
C8_16 N7_16 C6_16 120.0
C9_16 C8_16 N7_16 120.0
C9_16 C8_16 N25 127.0(10)
N7_16 C8_16 N25 112.8(10)
C10_16 C9_16 C8_16 120.0
C9_16 C10_16 C5_16 120.0
C1_73 O11_16 C4_16 108.3(15)
C2_17 N1_17 C6_17 120.0
C3_17 C2_17 N1_17 120.0
C3_17 C2_17 C36 114.2(13)
N1_17 C2_17 C36 125.7(13)
C2_17 C3_17 C4_17 120.0
C5_17 C4_17 C3_17 120.0
C5_17 C4_17 O11_17 117.7(8)
C3_17 C4_17 O11_17 122.2(8)
C4_17 C5_17 C6_17 120.0
C4_17 C5_17 C10_17 120.0
C6_17 C5_17 C10_17 120.0
N7_17 C6_17 C5_17 120.0
N7_17 C6_17 N1_17 120.0
C5_17 C6_17 N1_17 120.0
C6_17 N7_17 C8_17 120.0
N28 C8_17 C9_17 131.0(11)
N28 C8_17 N7_17 108.9(11)
C9_17 C8_17 N7_17 120.0
C8_17 C9_17 C10_17 120.0
C9_17 C10_17 C5_17 120.0
C4_17 O11_17 C1_74 119.3(13)
C2_18 N1_18 C6_18 120.0
N1_18 C2_18 C3_18 120.0
N1_18 C2_18 C41 124.2(17)
C3_18 C2_18 C41 115.8(17)
C4_18 C3_18 C2_18 120.0
O11_18 C4_18 C3_18 121.2(11)
O11_18 C4_18 C5_18 118.6(11)
C3_18 C4_18 C5_18 120.0
C6_18 C5_18 C4_18 120.0
C6_18 C5_18 C10_18 120.0
C4_18 C5_18 C10_18 120.0
N7_18 C6_18 C5_18 120.0
N7_18 C6_18 N1_18 120.0
C5_18 C6_18 N1_18 120.0
C6_18 N7_18 C8_18 120.0
N29 C8_18 C9_18 124.7(12)
N29 C8_18 N7_18 115.2(12)
C9_18 C8_18 N7_18 120.0
C10_18 C9_18 C8_18 120.0
C9_18 C10_18 C5_18 120.0
C4_18 O11_18 C1_75 123.9(15)
C2_19 C1_19 C6_19 120.0
C2_19 C1_19 N16_19 111.4(13)
C6_19 C1_19 N16_19 128.1(12)
C3_19 C2_19 C1_19 120.0
C4_19 C3_19 C2_19 120.0
C3_19 C4_19 C5_19 120.0
C6_19 C5_19 C4_19 120.0
C6_19 C5_19 C10_19 120.0
C4_19 C5_19 C10_19 120.0
C5_19 C6_19 N7_19 120.0
C5_19 C6_19 C1_19 120.0
N7_19 C6_19 C1_19 120.0
C8_19 N7_19 C6_19 120.0
N7_19 C8_19 C9_19 120.0
N7_19 C8_19 C6 116.4(13)
C9_19 C8_19 C6 123.0(13)
C10_19 C9_19 C8_19 120.0
O11_19 C10_19 C9_19 121.1(11)
O11_19 C10_19 C5_19 118.7(11)
C9_19 C10_19 C5_19 120.0
C10_19 O11_19 C1_54 120.3(12)
O17_19 N16_19 O18_19 129(2)
O17_19 N16_19 C1_19 118(2)
O18_19 N16_19 C1_19 113(2)
N3 C1_20 C2_20 120.1(9)
N3 C1_20 C6_20 119.9(9)
C2_20 C1_20 C6_20 120.0
C1_20 C2_20 C3_20 120.0
C2_20 C3_20 C4_20 120.0
C5_20 C4_20 C3_20 120.0
C6_20 C5_20 C4_20 120.0
C6_20 C5_20 C10_20 120.0
C4_20 C5_20 C10_20 120.0
N7_20 C6_20 C5_20 120.0
N7_20 C6_20 C1_20 120.0
C5_20 C6_20 C1_20 120.0
C6_20 N7_20 C8_20 120.0
C9_20 C8_20 N7_20 120.0
C9_20 C8_20 C8 124.5(11)
N7_20 C8_20 C8 115.2(10)
C8_20 C9_20 C10_20 120.0
O11_20 C10_20 C9_20 122.5(8)
O11_20 C10_20 C5_20 117.5(8)
C9_20 C10_20 C5_20 120.0
C10_20 O11_20 C1_55 119.8(10)
C2_21 C1_21 C6_21 120.0
C2_21 C1_21 N4 125.0(9)
C6_21 C1_21 N4 115.0(9)
C3_21 C2_21 C1_21 120.0
C2_21 C3_21 C4_21 120.0
C5_21 C4_21 C3_21 120.0
C6_21 C5_21 C4_21 120.0
C6_21 C5_21 C10_21 120.0
C4_21 C5_21 C10_21 120.0
C5_21 C6_21 N7_21 120.0
C5_21 C6_21 C1_21 120.0
N7_21 C6_21 C1_21 120.0
C8_21 N7_21 C6_21 120.0
N7_21 C8_21 C9_21 120.0
N7_21 C8_21 C9 125.4(15)
C9_21 C8_21 C9 114.6(15)
C8_21 C9_21 C10_21 120.0
C9_21 C10_21 C5_21 120.0
C9_21 C10_21 O11_21 123.9(9)
C5_21 C10_21 O11_21 116.0(9)
C10_21 O11_21 C1_56 117.6(15)
N18 C1_22 C2_22 135.4(17)
N18 C1_22 N6_22 104.6(17)
C2_22 C1_22 N6_22 120.0
C1_22 C2_22 C3_22 120.0
C4_22 C3_22 C2_22 120.0
C3_22 C4_22 C5_22 120.0
C4_22 C5_22 N6_22 120.0
C4_22 C5_22 N24 115.8(16)
N6_22 C5_22 N24 124.2(16)
C5_22 N6_22 C1_22 120.0
C2_23 N1_23 C6_23 121(2)
N1_23 C2_23 C11 121(2)
N1_23 C2_23 C3_23 123(2)
C11 C2_23 C3_23 116(3)
C4_23 C3_23 C2_23 116.9(19)
C3_23 C4_23 C5_23 121(2)
C3_23 C4_23 O11_23 122(2)
C5_23 C4_23 O11_23 117(2)
C10_23 C5_23 C4_23 122(3)
C10_23 C5_23 C6_23 124(2)
C4_23 C5_23 C6_23 114(2)
N1_23 C6_23 N7_23 127(3)
N1_23 C6_23 C5_23 123(2)
N7_23 C6_23 C5_23 110(3)
C8_23 N7_23 C6_23 126(2)
C9_23 C8_23 N7_23 120(2)
C9_23 C8_23 N30 129(2)
N7_23 C8_23 N30 110(2)
C8_23 C9_23 C10_23 119(2)
C5_23 C10_23 C9_23 121(2)
C4_23 O11_23 C1_57 118.3(13)
C2_24 N1_24 C6_24 120.0
N1_24 C2_24 C3_24 120.0
N1_24 C2_24 C28 119.5(14)
C3_24 C2_24 C28 120.5(14)
C4_24 C3_24 C2_24 120.0
O11_24 C4_24 C3_24 123.9(9)
O11_24 C4_24 C5_24 116.0(9)
C3_24 C4_24 C5_24 120.0
C4_24 C5_24 C6_24 120.0
C4_24 C5_24 C10_24 120.0
C6_24 C5_24 C10_24 120.0
N7_24 C6_24 C5_24 120.0
N7_24 C6_24 N1_24 120.0
C5_24 C6_24 N1_24 120.0
C6_24 N7_24 C8_24 120.0
C9_24 C8_24 N7_24 120.0
C9_24 C8_24 N33 132.2(10)
N7_24 C8_24 N33 107.8(10)
C10_24 C9_24 C8_24 120.0
C9_24 C10_24 C5_24 120.0
C4_24 O11_24 C1_58 114.5(12)
C2_25 N1_25 C6_25 120.0
N1_25 C2_25 C3_25 120.0
N1_25 C2_25 C30 125.1(14)
C3_25 C2_25 C30 114.4(15)
C4_25 C3_25 C2_25 120.0
O11_25 C4_25 C3_25 130.1(9)
O11_25 C4_25 C5_25 109.8(9)
C3_25 C4_25 C5_25 120.0
C6_25 C5_25 C4_25 120.0
C6_25 C5_25 C10_25 120.0
C4_25 C5_25 C10_25 120.0
N7_25 C6_25 C5_25 120.0
N7_25 C6_25 N1_25 120.0
C5_25 C6_25 N1_25 120.0
C6_25 N7_25 C8_25 120.0
C9_25 C8_25 N7_25 120.0
C9_25 C8_25 N34 132.5(10)
N7_25 C8_25 N34 107.5(10)
C10_25 C9_25 C8_25 120.0
C9_25 C10_25 C5_25 120.0
C4_25 O11_25 C1_59 107.1(11)
C2_26 N1_26 C6_26 120.0
C34 C2_26 N1_26 116.1(16)
C34 C2_26 C3_26 123.9(16)
N1_26 C2_26 C3_26 120.0
C4_26 C3_26 C2_26 120.0
C5_26 C4_26 C3_26 120.0
C5_26 C4_26 O11_26 116.0(10)
C3_26 C4_26 O11_26 124.0(10)
C4_26 C5_26 C6_26 120.0
C4_26 C5_26 C10_26 120.0
C6_26 C5_26 C10_26 120.0
C5_26 C6_26 N7_26 120.0
C5_26 C6_26 N1_26 120.0
N7_26 C6_26 N1_26 120.0
C8_26 N7_26 C6_26 120.0
N7_26 C8_26 C9_26 120.0
N7_26 C8_26 N36 106.7(10)
C9_26 C8_26 N36 133.2(10)
C10_26 C9_26 C8_26 120.0
C9_26 C10_26 C5_26 120.0
C4_26 O11_26 C1_60 117.4(14)
C2_27 C1_27 C6_27 120.0
C2_27 C1_27 N16_27 107.5(12)
C6_27 C1_27 N16_27 132.5(12)
C1_27 C2_27 C3_27 120.0
C4_27 C3_27 C2_27 120.0
C3_27 C4_27 C5_27 120.0
C4_27 C5_27 C6_27 120.0
C4_27 C5_27 C10_27 120.0
C6_27 C5_27 C10_27 120.0
N7_27 C6_27 C5_27 120.0
N7_27 C6_27 C1_27 120.0
C5_27 C6_27 C1_27 120.0
C8_27 N7_27 C6_27 120.0
N7_27 C8_27 C9_27 120.0
N7_27 C8_27 C58 115.3(19)
C9_27 C8_27 C58 124.6(19)
C10_27 C9_27 C8_27 120.0
C9_27 C10_27 C5_27 120.0
C9_27 C10_27 O11_27 115.9(10)
C5_27 C10_27 O11_27 124.0(10)
C1_47 O11_27 C10_27 115.2(18)
O18_27 N16_27 O17_27 122(3)
O18_27 N16_27 C1_27 126(2)
O17_27 N16_27 C1_27 108(2)
N1 C1_28 C2_28 126.9(8)
N1 C1_28 C6_28 113.0(8)
C2_28 C1_28 C6_28 120.0
C3_28 C2_28 C1_28 120.0
C2_28 C3_28 C4_28 120.0
C5_28 C4_28 C3_28 120.0
C4_28 C5_28 C6_28 120.0
C4_28 C5_28 C10_28 120.0
C6_28 C5_28 C10_28 120.0
N7_28 C6_28 C5_28 120.0
N7_28 C6_28 C1_28 120.0
C5_28 C6_28 C1_28 120.0
C8_28 N7_28 C6_28 120.0
N7_28 C8_28 C9_28 120.0
N7_28 C8_28 C15 123.2(11)
C9_28 C8_28 C15 116.8(11)
C8_28 C9_28 C10_28 120.0
O11_28 C10_28 C9_28 127.7(9)
O11_28 C10_28 C5_28 112.0(9)
C9_28 C10_28 C5_28 120.0
C10_28 O11_28 C1_48 117.7(10)
C2_29 C1_29 C6_29 120.0
C2_29 C1_29 N15 122.7(9)
C6_29 C1_29 N15 117.1(9)
C1_29 C2_29 C3_29 120.0
C4_29 C3_29 C2_29 120.0
C5_29 C4_29 C3_29 120.0
C4_29 C5_29 C6_29 120.0
C4_29 C5_29 C10_29 120.0
C6_29 C5_29 C10_29 120.0
C5_29 C6_29 N7_29 120.0
C5_29 C6_29 C1_29 120.0
N7_29 C6_29 C1_29 120.0
C8_29 N7_29 C6_29 120.0
N7_29 C8_29 C9_29 120.0
N7_29 C8_29 C20 129(2)
C9_29 C8_29 C20 111(2)
C8_29 C9_29 C10_29 120.0
O11_29 C10_29 C9_29 126.3(9)
O11_29 C10_29 C5_29 113.4(9)
C9_29 C10_29 C5_29 120.0
C10_29 O11_29 C1_49 121.1(10)
N21 C1_30 C2_30 125.1(13)
N21 C1_30 N6_30 114.9(13)
C2_30 C1_30 N6_30 120.0
C3_30 C2_30 C1_30 120.0
C4_30 C3_30 C2_30 120.0
C3_30 C4_30 C5_30 120.0
N22 C5_30 N6_30 105.1(14)
N22 C5_30 C4_30 134.9(14)
N6_30 C5_30 C4_30 120.0
C5_30 N6_30 C1_30 120.0
C2_31 N1_31 C6_31 124(2)
N1_31 C2_31 C21 123(3)
N1_31 C2_31 C3_31 114(2)
C21 C2_31 C3_31 123(3)
C4_31 C3_31 C2_31 120.4(18)
C3_31 C4_31 C5_31 126(2)
C3_31 C4_31 O11_31 119(2)
C5_31 C4_31 O11_31 115(2)
C10_31 C5_31 C4_31 127(3)
C10_31 C5_31 C6_31 122(2)
C4_31 C5_31 C6_31 111(3)
N1_31 C6_31 N7_31 125(3)
N1_31 C6_31 C5_31 124(2)
N7_31 C6_31 C5_31 111(2)
C8_31 N7_31 C6_31 127(2)
N7_31 C8_31 N26 115(4)
N7_31 C8_31 C9_31 123(3)
N26 C8_31 C9_31 121(3)
C10_31 C9_31 C8_31 114(2)
C5_31 C10_31 C9_31 124(2)
C4_31 O11_31 C1_50 114.3(15)
C2_32 N1_32 C6_32 120.0
N1_32 C2_32 C3_32 120.0
N1_32 C2_32 C22 119.3(15)
C3_32 C2_32 C22 120.6(15)
C2_32 C3_32 C4_32 120.0
C5_32 C4_32 C3_32 120.0
C5_32 C4_32 O11_32 111.9(8)
C3_32 C4_32 O11_32 128.1(8)
C4_32 C5_32 C6_32 120.0
C4_32 C5_32 C10_32 120.0
C6_32 C5_32 C10_32 120.0
N7_32 C6_32 C5_32 120.0
N7_32 C6_32 N1_32 120.0
C5_32 C6_32 N1_32 120.0
C8_32 N7_32 C6_32 120.0
C9_32 C8_32 N7_32 120.0
C9_32 C8_32 N27 138.2(9)
N7_32 C8_32 N27 101.8(9)
C8_32 C9_32 C10_32 120.0
C9_32 C10_32 C5_32 120.0
C1_51 O11_32 C4_32 115.4(13)
C2_33 N1_33 C6_33 120.0
C3_33 C2_33 N1_33 120.0
C3_33 C2_33 C23 126.2(12)
N1_33 C2_33 C23 113.6(12)
C4_33 C3_33 C2_33 120.0
C3_33 C4_33 C5_33 120.0
C3_33 C4_33 O11_33 124.8(9)
C5_33 C4_33 O11_33 114.9(9)
C6_33 C5_33 C4_33 120.0
C6_33 C5_33 C10_33 120.0
C4_33 C5_33 C10_33 120.0
C5_33 C6_33 N7_33 120.0
C5_33 C6_33 N1_33 120.0
N7_33 C6_33 N1_33 120.0
C6_33 N7_33 C8_33 120.0
C9_33 C8_33 N7_33 120.0
C9_33 C8_33 N31 136.0(12)
N7_33 C8_33 N31 104.0(12)
C8_33 C9_33 C10_33 120.0
C9_33 C10_33 C5_33 120.0
C4_33 O11_33 C1_52 105.2(13)
C2_34 N1_34 C6_34 120.0
C3_34 C2_34 N1_34 120.0
C3_34 C2_34 C24 128.3(12)
N1_34 C2_34 C24 111.7(12)
C2_34 C3_34 C4_34 120.0
O11_34 C4_34 C5_34 126.9(10)
O11_34 C4_34 C3_34 112.9(10)
C5_34 C4_34 C3_34 120.0
C6_34 C5_34 C4_34 120.0
C6_34 C5_34 C10_34 120.0
C4_34 C5_34 C10_34 120.0
C5_34 C6_34 N7_34 120.0
C5_34 C6_34 N1_34 120.0
N7_34 C6_34 N1_34 120.0
C8_34 N7_34 C6_34 120.0
N35 C8_34 C9_34 122.2(13)
N35 C8_34 N7_34 116.7(13)
C9_34 C8_34 N7_34 120.0
C10_34 C9_34 C8_34 120.0
C9_34 C10_34 C5_34 120.0
C4_34 O11_34 C1_53 125.1(14)
C2_47 C1_47 O11_27 115(3)
C1_47 C2_47 C3_47 112(3)
C1_47 C2_47 C4_47 124(3)
C3_47 C2_47 C4_47 107(2)
C2_48 C1_48 O11_28 98.8(12)
C1_48 C2_48 C3_48 111.4(15)
C1_48 C2_48 C4_48 94.1(15)
C3_48 C2_48 C4_48 102.4(16)
O11_29 C1_49 C2_49 103.2(12)
C4_49 C2_49 C3_49 105.9(17)
C4_49 C2_49 C1_49 94.3(16)
C3_49 C2_49 C1_49 115.0(14)
C2_50 C1_50 O11_31 101.4(12)
C1_50 C2_50 C3_50 110.3(15)
C1_50 C2_50 C4_50 106.5(15)
C3_50 C2_50 C4_50 105.8(15)
O11_32 C1_51 C2_51 117.3(17)
C1_51 C2_51 C3_51 114(2)
C1_51 C2_51 C4_51 107.5(17)
C3_51 C2_51 C4_51 96.9(17)
O11_33 C1_52 C2_52 115(4)
C4_52 C2_52 C1_52 88.7(15)
C4_52 C2_52 C3_52 95(5)
C1_52 C2_52 C3_52 125(7)
O11_34 C1_53 C2_53 98.9(19)
C3_53 C2_53 C4_53 90(3)
C3_53 C2_53 C1_53 88(3)
C4_53 C2_53 C1_53 108(2)
C2_54 C1_54 O11_19 107.4(13)
C3X_54 C2_54 C1_54 113(2)
C3X_54 C2_54 C5_54 107(2)
C1_54 C2_54 C5_54 107.2(16)
C3X_54 C2_54 C3Y_54 106(2)
C1_54 C2_54 C3Y_54 120(2)
C5_54 C2_54 C3Y_54 102.3(18)
C2_55 C1_55 O11_20 105.2(16)
C1_55 C2_55 C4_55 123(2)
C1_55 C2_55 C3_55 103(2)
C4_55 C2_55 C3_55 115(2)
O11_21 C1_56 C2_56 96.7(19)
C3_56 C2_56 C4_56 84(2)
C3_56 C2_56 C1_56 110(3)
C4_56 C2_56 C1_56 95(2)
C2_57 C1_57 O11_23 101.8(13)
C1_57 C2_57 C4_57 118.3(14)
C1_57 C2_57 C3_57 101.4(14)
C4_57 C2_57 C3_57 104.5(13)
O11_24 C1_58 C2_58 104.2(14)
C3_58 C2_58 C4_58 116.3(18)
C3_58 C2_58 C1_58 102.9(16)
C4_58 C2_58 C1_58 108.6(16)
C2_59 C1_59 O11_25 109(5)
C1_59 C2_59 C3_59 98(2)
C1_59 C2_59 C4_59 86.3(19)
C3_59 C2_59 C4_59 152(10)
O11_26 C1_60 C2_60 106.9(19)
C3_60 C2_60 C4_60 95(2)
C3_60 C2_60 C1_60 88(3)
C4_60 C2_60 C1_60 110(3)
C2_61 C1_61 O11_1 109.2(14)
C4_61 C2_61 C1_61 112.9(17)
C4_61 C2_61 C3_61 118(2)
C1_61 C2_61 C3_61 114.1(19)
O11_3 C1_63 C2_63 100(2)
C1_63 C2_63 C4_63 102.7(16)
C1_63 C2_63 C3_63 104.7(18)
C4_63 C2_63 C3_63 87(3)
O11_2 C1_64 C2_64 105.4(14)
C1_64 C2_64 C4_64 115.8(18)
C1_64 C2_64 C3_64 103.3(17)
C4_64 C2_64 C3_64 105.5(17)
C2_65 C1_65 O11_5 103.5(13)
C1_65 C2_65 C4_65 101.1(15)
C1_65 C2_65 C3_65 108.5(14)
C4_65 C2_65 C3_65 103.1(14)
O11_6 C1_66 C2_66 110.3(14)
C4_66 C2_66 C1_66 101.8(14)
C4_66 C2_66 C3_66 108.4(14)
C1_66 C2_66 C3_66 107.7(14)
C2_67 C1_67 O11_7 102.5(13)
C3_67 C2_67 C1_67 89.2(17)
C3_67 C2_67 C4_67 96.7(19)
C1_67 C2_67 C4_67 102.2(16)
O11_8 C1_68 C2_68 119(3)
C4_68 C2_68 C1_68 99(3)
C4_68 C2_68 C3_68 117(3)
C1_68 C2_68 C3_68 112(3)
O47 C1_69 C2_69 114(2)
C1_69 C2_69 C3_69 105(2)
C1_69 C2_69 C4_69 106(2)
C3_69 C2_69 C4_69 93.1(17)
C2_70 C1_70 O11_12 101.6(13)
C1_70 C2_70 C3_70 112.0(14)
C1_70 C2_70 C4_70 96.7(14)
C3_70 C2_70 C4_70 108.4(14)
O11_13 C1_71 C2_71 101.4(12)
C4_71 C2_71 C1_71 120.9(13)
C4_71 C2_71 C3_71 107.7(15)
C1_71 C2_71 C3_71 102.8(15)
C2_72 C1_72 O11_15 103.6(12)
C3_72 C2_72 C1_72 98.1(13)
C3_72 C2_72 C4_72 103.0(14)
C1_72 C2_72 C4_72 102.6(14)
O11_16 C1_73 C3_73 134.6(16)
C1_73 C3_73 C2_73 103.5(14)
C1_73 C3_73 C4_73 108.9(15)
C2_73 C3_73 C4_73 147(2)
O11_17 C1_74 C3_74 94(3)
C2_74 C3_74 C1_74 84.5(10)
C2_74 C3_74 C4_74 130(6)
C1_74 C3_74 C4_74 108(4)
C2_75 C1_75 O11_18 112(2)
C1_75 C2_75 C4_75 99(2)
C1_75 C2_75 C3_75 102(3)
C4_75 C2_75 C3_75 111(3)

loop_
_geom_bond_atom_site_label_1
_geom_bond_atom_site_label_2
_geom_bond_distance
N1 C1_28 1.377(17)
N1 C58 1.41(3)
O1 C6 1.15(2)
C1 O17 1.00(3)
C1 N6 1.58(2)
C1 C8_1 1.62(3)
C2 N2 1.25(2)
C2 O18 1.44(2)
C2 C8_12 1.52(2)
N2 C1_13 1.374(19)
O2 C58 1.21(4)
C4A C1A 1.566(13)
C1A C3A 1.34(3)
C1A C2A 1.533(17)
C1A O38 1.58(3)
O3 C21 1.22(5)
N3 C1_20 1.324(15)
N3 C6 1.42(2)
C4 O13 1.282(17)
C4 N12 1.32(2)
C4 C8_11 1.47(2)
N4 C8 1.25(2)
N4 C1_21 1.503(17)
O4 C5 1.22(3)
O5 C9 1.20(2)
C5 N17 1.26(3)
C5 C8_13 1.427(18)
N5 O12 1.182(18)
N5 O6 1.24(2)
N5 C1_11 1.54(3)
C6 C8_19 1.46(2)
N6 C1_2 1.409(14)
O7 C22 1.22(2)
N7 C17 1.27(3)
N7 C1_3 1.335(17)
O8 C23 1.286(16)
C8 O11 1.140(17)
C8 C8_20 1.53(2)
N8 C29 1.37(2)
N8 C1_4 1.431(17)
C9 N18 1.33(3)
C9 C8_21 1.47(2)
O9 C41 0.93(6)
N9 C5_4 1.519(17)
N9 C31 1.56(4)
C10 O20 1.16(3)
C10 N20 1.52(2)
C10 C2_15 1.612(19)
N10 C100 1.35(2)
N10 C8_5 1.40(3)
C11 O16 1.25(2)
C11 C2_23 1.34(2)
C11 N24 1.34(2)
N11 C8_6 1.340(15)
N11 C32 1.39(3)
N12 C1_12 1.352(15)
N13 C8_7 1.417(14)
N13 C33 1.45(3)
O14 C15 1.31(2)
O15 C20 1.11(8)
N15 C15 1.22(2)
N15 C1_29 1.452(17)
C15 C8_28 1.55(2)
N16 C8_8 1.314(16)
N16 C37 1.34(3)
N17 C1_14 1.325(14)
C17 O21 1.25(2)
C17 C8_2 1.53(2)
N18 C1_22 1.380(18)
C18 O22 1.17(5)
C18 N23 1.48(3)
C18 C2_16 1.55(4)
C20 N21 1.43(4)
C20 C8_29 1.43(4)
N20 C5_14 1.336(15)
C21 N22 1.45(5)
C21 C2_31 1.45(3)
N21 C1_30 1.378(15)
C23 N27 1.26(3)
C23 C2_33 1.527(18)
O23 C36 1.17(4)
N23 C8_15 1.338(13)
C24 O19 1.22(2)
C24 N31 1.25(2)
C24 C2_34 1.59(3)
N24 C5_22 1.408(18)
O24 C43 1.19(3)
C25 O26 1.232(14)
C25 N35 1.36(2)
C25 O27 1.361(15)
N25 C8_16 1.414(15)
N25 C36 1.44(2)
N27 C8_32 1.395(16)
O27 C35 1.471(13)
C27 C35 1.57(2)
N26 C8_31 1.33(3)
N26 C22 1.42(3)
C26 C35 1.524(19)
C28 O32 1.17(3)
C28 N30 1.27(2)
C28 C2_24 1.43(3)
O28 C43 1.46(4)
O28 C51 1.48(3)
N28 C8_17 1.332(14)
N28 C41 1.44(4)
C32 O41 1.10(2)
C32 C2_7 1.38(3)
C33 O30 1.18(3)
C33 C2_8 1.47(3)
O33 C34 1.30(2)
N33 C30 1.35(3)
N33 C8_24 1.449(19)
C34 C2_26 1.33(2)
C34 N34 1.46(2)
N34 C8_25 1.409(15)
C36 C2_17 1.39(3)
O36 C38 1.25(3)
N36 C38 1.41(3)
N36 C8_26 1.430(17)
C37 O42 1.22(6)
C37 O46 1.38(4)
O37 C29 1.25(3)
C38 O38 1.25(4)
C42 O46 1.466(18)
C42 C45 1.539(16)
C42 C44 1.62(2)
C42 C48 1.69(2)
C43 N29 1.34(4)
C51 C55 1.34(2)
C51 C52 1.45(2)
C51 C53 1.48(2)
N29 C8_18 1.234(16)
C29 C8_3 1.38(2)
C31 O35 0.94(4)
C31 C2_5 1.51(4)
N31 C8_33 1.42(2)
O31 C30 1.03(2)
O47 C1_69 1.380(19)
O47 C10_11 1.386(14)
C58 C8_27 1.49(2)
O140 N16_1 1.20(2)
N22 C5_30 1.31(2)
C22 C2_32 1.459(16)
N35 C8_34 1.31(2)
C35 C39 1.445(17)
C41 C2_18 1.66(4)
N30 C8_23 1.48(2)
C30 C2_25 1.49(3)
O40 C100 1.158(18)
C100 C2_6 1.55(2)
C1_1 C2_1 1.3900
C1_1 C6_1 1.3900
C1_1 N16_1 1.53(3)
C2_1 C3_1 1.3900
C3_1 C4_1 1.3900
C4_1 C5_1 1.3900
C5_1 C6_1 1.3900
C5_1 C10_1 1.3900
C6_1 N7_1 1.3900
N7_1 C8_1 1.3900
C8_1 C9_1 1.3900
C9_1 C10_1 1.3900
C10_1 O11_1 1.353(14)
O11_1 C1_61 1.553(16)
N16_1 O17_1 1.17(2)
C1_2 C2_2 1.3900
C1_2 C6_2 1.3900
C2_2 C3_2 1.3900
C3_2 C4_2 1.3900
C4_2 C5_2 1.3900
C5_2 C6_2 1.3900
C5_2 C10_2 1.3900
C6_2 N7_2 1.3900
N7_2 C8_2 1.3900
C8_2 C9_2 1.3900
C9_2 C10_2 1.3900
C10_2 O11_2 1.397(13)
O11_2 C1_64 1.402(14)
C1_3 C2_3 1.3900
C1_3 C6_3 1.3900
C2_3 C3_3 1.3900
C3_3 C4_3 1.3900
C4_3 C5_3 1.3900
C5_3 C6_3 1.3900
C5_3 C10_3 1.3900
C6_3 N7_3 1.3900
N7_3 C8_3 1.3900
C8_3 C9_3 1.3900
C9_3 C10_3 1.3900
C10_3 O11_3 1.389(15)
O11_3 C1_63 1.38(2)
C1_4 C2_4 1.3900
C1_4 N6_4 1.3900
C2_4 C3_4 1.3900
C3_4 C4_4 1.3900
C4_4 C5_4 1.3900
C5_4 N6_4 1.3900
N1_5 C2_5 1.41(2)
N1_5 C6_5 1.45(2)
C2_5 C3_5 1.562(17)
C3_5 C4_5 1.269(18)
C4_5 C5_5 1.36(2)
C4_5 O11_5 1.380(18)
C5_5 C10_5 1.34(2)
C5_5 C6_5 1.40(2)
C6_5 N7_5 1.39(2)
N7_5 C8_5 1.32(2)
C8_5 C9_5 1.35(3)
C9_5 C10_5 1.33(2)
O11_5 C1_65 1.634(15)
N1_6 C2_6 1.3900
N1_6 C6_6 1.3900
C2_6 C3_6 1.3900
C3_6 C4_6 1.3900
C4_6 O11_6 1.284(12)
C4_6 C5_6 1.3900
C5_6 C6_6 1.3900
C5_6 C10_6 1.3900
C6_6 N7_6 1.3900
N7_6 C8_6 1.3900
C8_6 C9_6 1.3900
C9_6 C10_6 1.3900
O11_6 C1_66 1.435(15)
N1_7 C2_7 1.3900
N1_7 C6_7 1.3900
C2_7 C3_7 1.3900
C3_7 C4_7 1.3900
C4_7 C5_7 1.3900
C4_7 O11_7 1.462(15)
C5_7 C6_7 1.3900
C5_7 C10_7 1.3900
C6_7 N7_7 1.3900
N7_7 C8_7 1.3900
C8_7 C9_7 1.3900
C9_7 C10_7 1.3900
O11_7 C1_67 1.588(16)
N1_8 C2_8 1.3900
N1_8 C6_8 1.3900
C2_8 C3_8 1.3900
C3_8 C4_8 1.3900
C4_8 O11_8 1.329(17)
C4_8 C5_8 1.3900
C5_8 C6_8 1.3900
C5_8 C10_8 1.3900
C6_8 N7_8 1.3900
N7_8 C8_8 1.3900
C8_8 C9_8 1.3900
C9_8 C10_8 1.3900
O11_8 C1_68 1.33(3)
C1_9 O1_9 1.23(2)
C1_9 O2_9 1.280(17)
C1_9 C2_9 1.45(2)
C2_9 C3_9 1.566(14)
C3_9 O5_9 1.435(16)
C3_9 C4_9 1.56(2)
C3_9 C5_9 1.566(19)
O3_9 C4_9 1.306(18)
C4_9 O4_9 1.204(19)
C5_9 C6_9 1.52(2)
C6_9 O6_9 1.17(2)
C6_9 O7_9 1.42(2)
C1_10 O2_10 1.18(2)
C1_10 O1_10 1.31(2)
C1_10 C2_10 1.53(3)
C2_10 C3_10 1.554(14)
C3_10 O3_10 1.437(17)
C3_10 C5_10 1.56(2)
C3_10 C4_10 1.564(15)
C4_10 O5_10 1.27(2)
C4_10 O4_10 1.32(2)
C5_10 C6_10 1.49(2)
C6_10 O7_10 1.229(15)
C6_10 O6_10 1.345(19)
C1_11 C2_11 1.3900
C1_11 C6_11 1.3900
C2_11 C3_11 1.3900
C3_11 C4_11 1.3900
C4_11 C5_11 1.3900
C5_11 C6_11 1.3900
C5_11 C10_11 1.3900
C6_11 N7_11 1.3900
N7_11 C8_11 1.3900
C8_11 C9_11 1.3900
C9_11 C10_11 1.3900
C1_12 C2_12 1.3900
C1_12 C6_12 1.3900
C2_12 C3_12 1.3900
C3_12 C4_12 1.3900
C4_12 C5_12 1.3900
C5_12 C6_12 1.3900
C5_12 C10_12 1.3900
C6_12 N7_12 1.3900
N7_12 C8_12 1.3900
C8_12 C9_12 1.3900
C9_12 C10_12 1.3900
C10_12 O11_12 1.310(12)
O11_12 C1_70 1.600(16)
C1_13 C2_13 1.3900
C1_13 C6_13 1.3900
C2_13 C3_13 1.3900
C3_13 C4_13 1.3900
C4_13 C5_13 1.3900
C5_13 C6_13 1.3900
C5_13 C10_13 1.3900
C6_13 N7_13 1.3900
N7_13 C8_13 1.3900
C8_13 C9_13 1.3900
C9_13 C10_13 1.3900
C10_13 O11_13 1.486(14)
O11_13 C1_71 1.454(14)
C1_14 C2_14 1.3900
C1_14 N6_14 1.3900
C2_14 C3_14 1.3900
C3_14 C4_14 1.3900
C4_14 C5_14 1.3900
C5_14 N6_14 1.3900
N1_15 C2_15 1.3900
N1_15 C6_15 1.3900
C2_15 C3_15 1.3900
C3_15 C4_15 1.3900
C4_15 O11_15 1.331(10)
C4_15 C5_15 1.3900
C5_15 C6_15 1.3900
C5_15 C10_15 1.3900
C6_15 N7_15 1.3900
N7_15 C8_15 1.3900
C8_15 C9_15 1.3900
C9_15 C10_15 1.3900
O11_15 C1_72 1.575(15)
N1_16 C2_16 1.3900
N1_16 C6_16 1.3900
C2_16 C3_16 1.3900
C3_16 C4_16 1.3900
C4_16 C5_16 1.3900
C4_16 O11_16 1.466(16)
C5_16 C6_16 1.3900
C5_16 C10_16 1.3900
C6_16 N7_16 1.3900
N7_16 C8_16 1.3900
C8_16 C9_16 1.3900
C9_16 C10_16 1.3900
O11_16 C1_73 1.41(2)
N1_17 C2_17 1.3900
N1_17 C6_17 1.3900
C2_17 C3_17 1.3900
C3_17 C4_17 1.3900
C4_17 C5_17 1.3900
C4_17 O11_17 1.419(15)
C5_17 C6_17 1.3900
C5_17 C10_17 1.3900
C6_17 N7_17 1.3900
N7_17 C8_17 1.3900
C8_17 C9_17 1.3900
C9_17 C10_17 1.3900
O11_17 C1_74 1.498(19)
N1_18 C2_18 1.3900
N1_18 C6_18 1.3900
C2_18 C3_18 1.3900
C3_18 C4_18 1.3900
C4_18 O11_18 1.296(17)
C4_18 C5_18 1.3900
C5_18 C6_18 1.3900
C5_18 C10_18 1.3900
C6_18 N7_18 1.3900
N7_18 C8_18 1.3900
C8_18 C9_18 1.3900
C9_18 C10_18 1.3900
O11_18 C1_75 1.52(2)
C1_19 C2_19 1.3900
C1_19 C6_19 1.3900
C1_19 N16_19 1.569(19)
C2_19 C3_19 1.3900
C3_19 C4_19 1.3900
C4_19 C5_19 1.3900
C5_19 C6_19 1.3900
C5_19 C10_19 1.3900
C6_19 N7_19 1.3900
N7_19 C8_19 1.3900
C8_19 C9_19 1.3900
C9_19 C10_19 1.3900
C10_19 O11_19 1.273(13)
O11_19 C1_54 1.497(14)
N16_19 O17_19 1.20(2)
N16_19 O18_19 1.264(18)
C1_20 C2_20 1.3900
C1_20 C6_20 1.3900
C2_20 C3_20 1.3900
C3_20 C4_20 1.3900
C4_20 C5_20 1.3900
C5_20 C6_20 1.3900
C5_20 C10_20 1.3900
C6_20 N7_20 1.3900
N7_20 C8_20 1.3900
C8_20 C9_20 1.3900
C9_20 C10_20 1.3900
C10_20 O11_20 1.350(11)
O11_20 C1_55 1.587(15)
C1_21 C2_21 1.3900
C1_21 C6_21 1.3900
C2_21 C3_21 1.3900
C3_21 C4_21 1.3900
C4_21 C5_21 1.3900
C5_21 C6_21 1.3900
C5_21 C10_21 1.3900
C6_21 N7_21 1.3900
N7_21 C8_21 1.3900
C8_21 C9_21 1.3900
C9_21 C10_21 1.3900
C10_21 O11_21 1.408(16)
O11_21 C1_56 1.46(2)
C1_22 C2_22 1.3900
C1_22 N6_22 1.3900
C2_22 C3_22 1.3900
C3_22 C4_22 1.3900
C4_22 C5_22 1.3900
C5_22 N6_22 1.3900
N1_23 C2_23 1.26(2)
N1_23 C6_23 1.29(3)
C2_23 C3_23 1.506(16)
C3_23 C4_23 1.346(18)
C4_23 C5_23 1.43(2)
C4_23 O11_23 1.453(17)
C5_23 C10_23 1.38(2)
C5_23 C6_23 1.50(3)
C6_23 N7_23 1.43(2)
N7_23 C8_23 1.381(19)
C8_23 C9_23 1.37(2)
C9_23 C10_23 1.40(2)
O11_23 C1_57 1.522(15)
N1_24 C2_24 1.3900
N1_24 C6_24 1.3900
C2_24 C3_24 1.3900
C3_24 C4_24 1.3900
C4_24 O11_24 1.339(13)
C4_24 C5_24 1.3900
C5_24 C6_24 1.3900
C5_24 C10_24 1.3900
C6_24 N7_24 1.3900
N7_24 C8_24 1.3900
C8_24 C9_24 1.3900
C9_24 C10_24 1.3900
O11_24 C1_58 1.591(17)
N1_25 C2_25 1.3900
N1_25 C6_25 1.3900
C2_25 C3_25 1.3900
C3_25 C4_25 1.3900
C4_25 O11_25 1.388(15)
C4_25 C5_25 1.3900
C5_25 C6_25 1.3900
C5_25 C10_25 1.3900
C6_25 N7_25 1.3900
N7_25 C8_25 1.3900
C8_25 C9_25 1.3900
C9_25 C10_25 1.3900
O11_25 C1_59 1.59(2)
N1_26 C2_26 1.3900
N1_26 C6_26 1.3900
C2_26 C3_26 1.3900
C3_26 C4_26 1.3900
C4_26 C5_26 1.3900
C4_26 O11_26 1.411(16)
C5_26 C6_26 1.3900
C5_26 C10_26 1.3900
C6_26 N7_26 1.3900
N7_26 C8_26 1.3900
C8_26 C9_26 1.3900
C9_26 C10_26 1.3900
O11_26 C1_60 1.45(2)
C1_27 C2_27 1.3900
C1_27 C6_27 1.3900
C1_27 N16_27 1.47(2)
C2_27 C3_27 1.3900
C3_27 C4_27 1.3900
C4_27 C5_27 1.3900
C5_27 C6_27 1.3900
C5_27 C10_27 1.3900
C6_27 N7_27 1.3900
N7_27 C8_27 1.3900
C8_27 C9_27 1.3900
C9_27 C10_27 1.3900
C10_27 O11_27 1.506(16)
O11_27 C1_47 1.35(3)
N16_27 O18_27 1.18(2)
N16_27 O17_27 1.300(19)
C1_28 C2_28 1.3900
C1_28 C6_28 1.3900
C2_28 C3_28 1.3900
C3_28 C4_28 1.3900
C4_28 C5_28 1.3900
C5_28 C6_28 1.3900
C5_28 C10_28 1.3900
C6_28 N7_28 1.3900
N7_28 C8_28 1.3900
C8_28 C9_28 1.3900
C9_28 C10_28 1.3900
C10_28 O11_28 1.374(13)
O11_28 C1_48 1.590(14)
C1_29 C2_29 1.3900
C1_29 C6_29 1.3900
C2_29 C3_29 1.3900
C3_29 C4_29 1.3900
C4_29 C5_29 1.3900
C5_29 C6_29 1.3900
C5_29 C10_29 1.3900
C6_29 N7_29 1.3900
N7_29 C8_29 1.3900
C8_29 C9_29 1.3900
C9_29 C10_29 1.3900
C10_29 O11_29 1.330(13)
O11_29 C1_49 1.495(14)
C1_30 C2_30 1.3900
C1_30 N6_30 1.3900
C2_30 C3_30 1.3900
C3_30 C4_30 1.3900
C4_30 C5_30 1.3900
C5_30 N6_30 1.3900
N1_31 C2_31 1.35(2)
N1_31 C6_31 1.36(3)
C2_31 C3_31 1.517(16)
C3_31 C4_31 1.382(19)
C4_31 C5_31 1.38(2)
C4_31 O11_31 1.473(15)
C5_31 C10_31 1.32(2)
C5_31 C6_31 1.50(3)
C6_31 N7_31 1.40(2)
N7_31 C8_31 1.23(2)
C8_31 C9_31 1.47(3)
C9_31 C10_31 1.36(2)
O11_31 C1_50 1.527(13)
N1_32 C2_32 1.3900
N1_32 C6_32 1.3900
C2_32 C3_32 1.3900
C3_32 C4_32 1.3900
C4_32 C5_32 1.3900
C4_32 O11_32 1.455(15)
C5_32 C6_32 1.3900
C5_32 C10_32 1.3900
C6_32 N7_32 1.3900
N7_32 C8_32 1.3900
C8_32 C9_32 1.3900
C9_32 C10_32 1.3900
O11_32 C1_51 1.366(17)
N1_33 C2_33 1.3900
N1_33 C6_33 1.3900
C2_33 C3_33 1.3900
C3_33 C4_33 1.3900
C4_33 C5_33 1.3900
C4_33 O11_33 1.405(15)
C5_33 C6_33 1.3900
C5_33 C10_33 1.3900
C6_33 N7_33 1.3900
N7_33 C8_33 1.3900
C8_33 C9_33 1.3900
C9_33 C10_33 1.3900
O11_33 C1_52 1.43(2)
N1_34 C2_34 1.3900
N1_34 C6_34 1.3900
C2_34 C3_34 1.3900
C3_34 C4_34 1.3900
C4_34 O11_34 1.382(14)
C4_34 C5_34 1.3900
C5_34 C6_34 1.3900
C5_34 C10_34 1.3900
C6_34 N7_34 1.3900
N7_34 C8_34 1.3900
C8_34 C9_34 1.3900
C9_34 C10_34 1.3900
O11_34 C1_53 1.415(19)
C1_47 C2_47 1.14(3)
C2_47 C3_47 1.548(12)
C2_47 C4_47 1.571(18)
C1_48 C2_48 1.480(18)
C2_48 C3_48 1.504(14)
C2_48 C4_48 1.51(2)
C1_49 C2_49 1.565(18)
C2_49 C4_49 1.44(3)
C2_49 C3_49 1.517(14)
C1_50 C2_50 1.485(17)
C2_50 C3_50 1.511(14)
C2_50 C4_50 1.56(2)
C1_51 C2_51 1.431(15)
C2_51 C3_51 1.510(17)
C2_51 C4_51 1.70(2)
C1_52 C2_52 1.54(2)
C2_52 C4_52 1.51(2)
C2_52 C3_52 1.56(2)
C1_53 C2_53 1.55(3)
C2_53 C3_53 1.53(2)
C2_53 C4_53 1.56(3)
C1_54 C2_54 1.428(19)
C2_54 C3X_54 1.34(3)
C2_54 C5_54 1.632(15)
C2_54 C3Y_54 1.73(4)
C1_55 C2_55 1.34(2)
C2_55 C4_55 1.40(2)
C2_55 C3_55 1.577(16)
C1_56 C2_56 1.609(18)
C2_56 C3_56 1.534(19)
C2_56 C4_56 1.608(18)
C1_57 C2_57 1.363(16)
C2_57 C4_57 1.496(16)
C2_57 C3_57 1.521(14)
C1_58 C2_58 1.63(2)
C2_58 C3_58 1.503(15)
C2_58 C4_58 1.58(2)
C1_59 C2_59 1.51(3)
C2_59 C3_59 1.58(2)
C2_59 C4_59 1.61(3)
C1_60 C2_60 1.73(3)
C2_60 C3_60 1.56(2)
C2_60 C4_60 1.67(4)
C1_61 C2_61 1.53(2)
C2_61 C4_61 1.457(19)
C2_61 C3_61 1.579(17)
C1_63 C2_63 1.54(2)
C2_63 C4_63 1.536(14)
C2_63 C3_63 1.57(2)
C1_64 C2_64 1.45(2)
C2_64 C4_64 1.62(2)
C2_64 C3_64 1.642(16)
C1_65 C2_65 1.412(17)
C2_65 C4_65 1.500(19)
C2_65 C3_65 1.522(13)
C1_66 C2_66 1.533(18)
C2_66 C4_66 1.515(14)
C2_66 C3_66 1.557(14)
C1_67 C2_67 1.58(2)
C2_67 C3_67 1.535(17)
C2_67 C4_67 1.65(3)
C1_68 C2_68 1.576(14)
C2_68 C4_68 1.47(4)
C2_68 C3_68 1.585(14)
C1_69 C2_69 1.42(2)
C2_69 C3_69 1.566(16)
C2_69 C4_69 1.59(2)
C1_70 C2_70 1.476(18)
C2_70 C3_70 1.517(14)
C2_70 C4_70 1.527(19)
C1_71 C2_71 1.504(16)
C2_71 C4_71 1.481(17)
C2_71 C3_71 1.514(16)
C1_72 C2_72 1.544(18)
C2_72 C3_72 1.480(14)
C2_72 C4_72 1.592(15)
C1_73 C3_73 1.484(19)
C2_73 C3_73 1.548(13)
C3_73 C4_73 1.574(17)
C1_74 C3_74 1.55(2)
C2_74 C3_74 1.541(15)
C3_74 C4_74 1.56(2)
C1_75 C2_75 1.486(18)
C2_75 C4_75 1.532(18)
C2_75 C3_75 1.552(14)

loop_
_geom_torsion_atom_site_label_1
_geom_torsion_atom_site_label_2
_geom_torsion_atom_site_label_3
_geom_torsion_atom_site_label_4
_geom_torsion
O18 C2 N2 C1_13 -26(3)
C8_12 C2 N2 C1_13 155.3(14)
C1_20 N3 C6 O1 -6(3)
C1_20 N3 C6 C8_19 -174.2(12)
O17 C1 N6 C1_2 -16(4)
C8_1 C1 N6 C1_2 171.4(9)
C1_21 N4 C8 O11 4(3)
C1_21 N4 C8 C8_20 175.2(10)
O13 C4 N12 C1_12 -7(3)
C8_11 C4 N12 C1_12 -179.0(11)
C1_29 N15 C15 O14 9(3)
C1_29 N15 C15 C8_28 -164.8(12)
O4 C5 N17 C1_14 -2(4)
C8_13 C5 N17 C1_14 179.9(11)
C1_3 N7 C17 O21 13(4)
C1_3 N7 C17 C8_2 -171.1(12)
O5 C9 N18 C1_22 7(3)
C8_21 C9 N18 C1_22 -176.6(12)
O20 C10 N20 C5_14 0(3)
C2_15 C10 N20 C5_14 176.7(9)
O15 C20 N21 C1_30 10(6)
C8_29 C20 N21 C1_30 -177.0(12)
O22 C18 N23 C8_15 1(5)
C2_16 C18 N23 C8_15 -179.0(10)
O16 C11 N24 C5_22 -19(3)
C2_23 C11 N24 C5_22 179.2(16)
O8 C23 N27 C8_32 -6(4)
C2_33 C23 N27 C8_32 -175.7(11)
O26 C25 O27 C35 -14(3)
N35 C25 O27 C35 175.0(13)
C8_6 N11 C32 O41 -19(5)
C8_6 N11 C32 C2_7 -174.7(16)
C8_7 N13 C33 O30 -5(3)
C8_7 N13 C33 C2_8 -176.5(11)
O33 C34 N34 C8_25 -3(3)
C2_26 C34 N34 C8_25 -179.5(11)
C8_16 N25 C36 O23 0(4)
C8_16 N25 C36 C2_17 -177.2(12)
C8_8 N16 C37 O42 -19(5)
C8_8 N16 C37 O46 175.3(16)
C8_26 N36 C38 O38 -178.2(17)
C8_26 N36 C38 O36 -7(4)
O36 C38 O38 C1A -2(5)
N36 C38 O38 C1A 167.6(16)
C3A C1A O38 C38 50(3)
C2A C1A O38 C38 -169(3)
C4A C1A O38 C38 -57(3)
C51 O28 C43 O24 11(4)
C51 O28 C43 N29 -171.3(15)
C43 O28 C51 C55 -69(3)
C43 O28 C51 C52 58(3)
C43 O28 C51 C53 173(2)
O24 C43 N29 C8_18 1(4)
O28 C43 N29 C8_18 -176.6(16)
C1_4 N8 C29 O37 -5(3)
C1_4 N8 C29 C8_3 -174.3(14)
C5_4 N9 C31 O35 -23(7)
C5_4 N9 C31 C2_5 -171.9(12)
O19 C24 N31 C8_33 -4(4)
C2_34 C24 N31 C8_33 176.9(12)
C1_28 N1 C58 O2 -5(3)
C1_28 N1 C58 C8_27 -176.0(11)
O3 C21 N22 C5_30 -2(5)
C2_31 C21 N22 C5_30 -176.2(17)
C8_31 N26 C22 O7 17(4)
C8_31 N26 C22 C2_32 -173.0(18)
O26 C25 N35 C8_34 15(3)
O27 C25 N35 C8_34 -171.3(17)
C25 O27 C35 C39 68(2)
C25 O27 C35 C26 -62.7(19)
C25 O27 C35 C27 -167.8(13)
C8_17 N28 C41 O9 1(10)
C8_17 N28 C41 C2_18 179.7(11)
O42 C37 O46 C42 24(5)
N16 C37 O46 C42 -169.7(17)
C45 C42 O46 C37 168(3)
C44 C42 O46 C37 -61(3)
C48 C42 O46 C37 48(3)
O32 C28 N30 C8_23 9(4)
C2_24 C28 N30 C8_23 -167.9(14)
C8_24 N33 C30 O31 -7(5)
C8_24 N33 C30 C2_25 178.6(13)
C8_5 N10 C100 O40 -14(3)
C8_5 N10 C100 C2_6 171.7(15)
C6_1 C1_1 C2_1 C3_1 0.0
N16_1 C1_1 C2_1 C3_1 -171.2(13)
C1_1 C2_1 C3_1 C4_1 0.0
C2_1 C3_1 C4_1 C5_1 0.0
C3_1 C4_1 C5_1 C6_1 0.0
C3_1 C4_1 C5_1 C10_1 180.0
C4_1 C5_1 C6_1 N7_1 180.0
C10_1 C5_1 C6_1 N7_1 0.0
C4_1 C5_1 C6_1 C1_1 0.0
C10_1 C5_1 C6_1 C1_1 180.0
C2_1 C1_1 C6_1 C5_1 0.0
N16_1 C1_1 C6_1 C5_1 171.7(13)
C2_1 C1_1 C6_1 N7_1 180.0
N16_1 C1_1 C6_1 N7_1 -8.3(13)
C5_1 C6_1 N7_1 C8_1 0.0
C1_1 C6_1 N7_1 C8_1 180.0
C6_1 N7_1 C8_1 C9_1 0.0
C6_1 N7_1 C8_1 C1 176.8(10)
O17 C1 C8_1 N7_1 175(2)
N6 C1 C8_1 N7_1 -11.7(14)
O17 C1 C8_1 C9_1 -8(3)
N6 C1 C8_1 C9_1 165.4(7)
N7_1 C8_1 C9_1 C10_1 0.0
C1 C8_1 C9_1 C10_1 -177.5(8)
C8_1 C9_1 C10_1 O11_1 -177.0(9)
C8_1 C9_1 C10_1 C5_1 0.0
C4_1 C5_1 C10_1 O11_1 -2.8(9)
C6_1 C5_1 C10_1 O11_1 177.2(9)
C4_1 C5_1 C10_1 C9_1 180.0
C6_1 C5_1 C10_1 C9_1 0.0
C9_1 C10_1 O11_1 C1_61 3.3(14)
C5_1 C10_1 O11_1 C1_61 -173.8(9)
C2_1 C1_1 N16_1 O17_1 125(3)
C6_1 C1_1 N16_1 O17_1 -46(3)
C2_1 C1_1 N16_1 O140 -27(3)
C6_1 C1_1 N16_1 O140 161.4(16)
C1 N6 C1_2 C2_2 -4.9(13)
C1 N6 C1_2 C6_2 178.9(9)
C6_2 C1_2 C2_2 C3_2 0.0
N6 C1_2 C2_2 C3_2 -176.0(9)
C1_2 C2_2 C3_2 C4_2 0.0
C2_2 C3_2 C4_2 C5_2 0.0
C3_2 C4_2 C5_2 C6_2 0.0
C3_2 C4_2 C5_2 C10_2 180.0
C4_2 C5_2 C6_2 N7_2 180.0
C10_2 C5_2 C6_2 N7_2 0.0
C4_2 C5_2 C6_2 C1_2 0.0
C10_2 C5_2 C6_2 C1_2 180.0
C2_2 C1_2 C6_2 N7_2 180.0
N6 C1_2 C6_2 N7_2 -3.6(8)
C2_2 C1_2 C6_2 C5_2 0.0
N6 C1_2 C6_2 C5_2 176.4(8)
C5_2 C6_2 N7_2 C8_2 0.0
C1_2 C6_2 N7_2 C8_2 180.0
C6_2 N7_2 C8_2 C9_2 0.0
C6_2 N7_2 C8_2 C17 -175.1(10)
O21 C17 C8_2 N7_2 164.1(10)
N7 C17 C8_2 N7_2 -13(2)
O21 C17 C8_2 C9_2 -10.9(18)
N7 C17 C8_2 C9_2 172.2(15)
N7_2 C8_2 C9_2 C10_2 0.0
C17 C8_2 C9_2 C10_2 174.9(10)
C8_2 C9_2 C10_2 C5_2 0.0
C8_2 C9_2 C10_2 O11_2 177.4(8)
C4_2 C5_2 C10_2 C9_2 180.0
C6_2 C5_2 C10_2 C9_2 0.0
C4_2 C5_2 C10_2 O11_2 2.5(8)
C6_2 C5_2 C10_2 O11_2 -177.5(8)
C9_2 C10_2 O11_2 C1_64 5.3(14)
C5_2 C10_2 O11_2 C1_64 -177.3(10)
C17 N7 C1_3 C2_3 -20(3)
C17 N7 C1_3 C6_3 160.5(18)
N7 C1_3 C2_3 C3_3 -179.8(11)
C6_3 C1_3 C2_3 C3_3 0.0
C1_3 C2_3 C3_3 C4_3 0.0
C2_3 C3_3 C4_3 C5_3 0.0
C3_3 C4_3 C5_3 C6_3 0.0
C3_3 C4_3 C5_3 C10_3 180.0
C4_3 C5_3 C6_3 N7_3 180.0
C10_3 C5_3 C6_3 N7_3 0.0
C4_3 C5_3 C6_3 C1_3 0.0
C10_3 C5_3 C6_3 C1_3 180.0
N7 C1_3 C6_3 N7_3 -0.2(11)
C2_3 C1_3 C6_3 N7_3 180.0
N7 C1_3 C6_3 C5_3 179.8(11)
C2_3 C1_3 C6_3 C5_3 0.0
C5_3 C6_3 N7_3 C8_3 0.0
C1_3 C6_3 N7_3 C8_3 180.0
O37 C29 C8_3 C9_3 -1(3)
N8 C29 C8_3 C9_3 168.6(12)
O37 C29 C8_3 N7_3 170.3(17)
N8 C29 C8_3 N7_3 -19.8(19)
C6_3 N7_3 C8_3 C29 -171.2(12)
C6_3 N7_3 C8_3 C9_3 0.0
C29 C8_3 C9_3 C10_3 172.0(10)
N7_3 C8_3 C9_3 C10_3 0.0
C8_3 C9_3 C10_3 O11_3 -178.3(9)
C8_3 C9_3 C10_3 C5_3 0.0
C6_3 C5_3 C10_3 O11_3 178.5(9)
C4_3 C5_3 C10_3 O11_3 -1.5(9)
C6_3 C5_3 C10_3 C9_3 0.0
C4_3 C5_3 C10_3 C9_3 180.0
C9_3 C10_3 O11_3 C1_63 -5.4(18)
C5_3 C10_3 O11_3 C1_63 176.2(13)
C29 N8 C1_4 C2_4 -8(3)
C29 N8 C1_4 N6_4 175.5(14)
N6_4 C1_4 C2_4 C3_4 0.0
N8 C1_4 C2_4 C3_4 -176(2)
C1_4 C2_4 C3_4 C4_4 0.0
C2_4 C3_4 C4_4 C5_4 0.0
C3_4 C4_4 C5_4 N6_4 0.0
C3_4 C4_4 C5_4 N9 -177.3(10)
C31 N9 C5_4 N6_4 179.2(17)
C31 N9 C5_4 C4_4 -4(2)
C4_4 C5_4 N6_4 C1_4 0.0
N9 C5_4 N6_4 C1_4 176.9(11)
C2_4 C1_4 N6_4 C5_4 0.0
N8 C1_4 N6_4 C5_4 177.7(12)
C6_5 N1_5 C2_5 C31 -169(3)
C6_5 N1_5 C2_5 C3_5 0.4(18)
O35 C31 C2_5 N1_5 -168(5)
N9 C31 C2_5 N1_5 -20(3)
O35 C31 C2_5 C3_5 23(7)
N9 C31 C2_5 C3_5 171.1(12)
N1_5 C2_5 C3_5 C4_5 1(2)
C31 C2_5 C3_5 C4_5 173(2)
C2_5 C3_5 C4_5 C5_5 2(2)
C2_5 C3_5 C4_5 O11_5 -178.5(12)
C3_5 C4_5 C5_5 C10_5 -177.0(17)
O11_5 C4_5 C5_5 C10_5 3(2)
C3_5 C4_5 C5_5 C6_5 -7(2)
O11_5 C4_5 C5_5 C6_5 173.6(13)
C10_5 C5_5 C6_5 N7_5 -7(2)
C4_5 C5_5 C6_5 N7_5 -178.5(13)
C10_5 C5_5 C6_5 N1_5 179.7(14)
C4_5 C5_5 C6_5 N1_5 8(2)
C2_5 N1_5 C6_5 N7_5 -178.2(12)
C2_5 N1_5 C6_5 C5_5 -5(2)
C5_5 C6_5 N7_5 C8_5 12(2)
N1_5 C6_5 N7_5 C8_5 -174.9(18)
C6_5 N7_5 C8_5 C9_5 -11(3)
C6_5 N7_5 C8_5 N10 172.8(13)
C100 N10 C8_5 N7_5 -178.7(17)
C100 N10 C8_5 C9_5 6(4)
N7_5 C8_5 C9_5 C10_5 6(3)
N10 C8_5 C9_5 C10_5 -179(2)
C8_5 C9_5 C10_5 C5_5 -2(3)
C4_5 C5_5 C10_5 C9_5 173.8(18)
C6_5 C5_5 C10_5 C9_5 3(3)
C3_5 C4_5 O11_5 C1_65 2(2)
C5_5 C4_5 O11_5 C1_65 -178.0(12)
C6_6 N1_6 C2_6 C3_6 0.0
C6_6 N1_6 C2_6 C100 -177.5(9)
O40 C100 C2_6 C3_6 -9(3)
N10 C100 C2_6 C3_6 165.1(9)
O40 C100 C2_6 N1_6 168(2)
N10 C100 C2_6 N1_6 -17.7(16)
N1_6 C2_6 C3_6 C4_6 0.0
C100 C2_6 C3_6 C4_6 177.1(11)
C2_6 C3_6 C4_6 O11_6 -169.9(8)
C2_6 C3_6 C4_6 C5_6 0.0
O11_6 C4_6 C5_6 C6_6 168.5(9)
C3_6 C4_6 C5_6 C6_6 0.0
O11_6 C4_6 C5_6 C10_6 -11.5(9)
C3_6 C4_6 C5_6 C10_6 180.0
C4_6 C5_6 C6_6 N7_6 180.0
C10_6 C5_6 C6_6 N7_6 0.0
C4_6 C5_6 C6_6 N1_6 0.0
C10_6 C5_6 C6_6 N1_6 180.0
C2_6 N1_6 C6_6 C5_6 0.0
C2_6 N1_6 C6_6 N7_6 180.0
C5_6 C6_6 N7_6 C8_6 0.0
N1_6 C6_6 N7_6 C8_6 180.0
C32 N11 C8_6 N7_6 -171(2)
C32 N11 C8_6 C9_6 10(3)
C6_6 N7_6 C8_6 N11 -179.4(10)
C6_6 N7_6 C8_6 C9_6 0.0
N11 C8_6 C9_6 C10_6 179.3(11)
N7_6 C8_6 C9_6 C10_6 0.0
C8_6 C9_6 C10_6 C5_6 0.0
C6_6 C5_6 C10_6 C9_6 0.0
C4_6 C5_6 C10_6 C9_6 180.0
C5_6 C4_6 O11_6 C1_66 -170.6(10)
C3_6 C4_6 O11_6 C1_66 -1.4(14)
O41 C32 C2_7 C3_7 -1(4)
N11 C32 C2_7 C3_7 155.8(15)
O41 C32 C2_7 N1_7 166(2)
N11 C32 C2_7 N1_7 -37(3)
C6_7 N1_7 C2_7 C32 -167.1(16)
C6_7 N1_7 C2_7 C3_7 0.0
C32 C2_7 C3_7 C4_7 166.4(17)
N1_7 C2_7 C3_7 C4_7 0.0
C2_7 C3_7 C4_7 C5_7 0.0
C2_7 C3_7 C4_7 O11_7 -178.8(9)
C3_7 C4_7 C5_7 C6_7 0.0
O11_7 C4_7 C5_7 C6_7 178.9(8)
C3_7 C4_7 C5_7 C10_7 180.0
O11_7 C4_7 C5_7 C10_7 -1.1(8)
C4_7 C5_7 C6_7 N7_7 180.0
C10_7 C5_7 C6_7 N7_7 0.0
C4_7 C5_7 C6_7 N1_7 0.0
C10_7 C5_7 C6_7 N1_7 180.0
C2_7 N1_7 C6_7 C5_7 0.0
C2_7 N1_7 C6_7 N7_7 180.0
C5_7 C6_7 N7_7 C8_7 0.0
N1_7 C6_7 N7_7 C8_7 180.0
C6_7 N7_7 C8_7 C9_7 0.0
C6_7 N7_7 C8_7 N13 -178.8(8)
C33 N13 C8_7 N7_7 171.5(11)
C33 N13 C8_7 C9_7 -7.2(17)
N7_7 C8_7 C9_7 C10_7 0.0
N13 C8_7 C9_7 C10_7 178.6(9)
C8_7 C9_7 C10_7 C5_7 0.0
C6_7 C5_7 C10_7 C9_7 0.0
C4_7 C5_7 C10_7 C9_7 180.0
C3_7 C4_7 O11_7 C1_67 -4.2(13)
C5_7 C4_7 O11_7 C1_67 177.0(8)
C6_8 N1_8 C2_8 C3_8 0.0
C6_8 N1_8 C2_8 C33 -172.8(10)
O30 C33 C2_8 N1_8 -180(2)
N13 C33 C2_8 N1_8 -7.9(15)
O30 C33 C2_8 C3_8 7(3)
N13 C33 C2_8 C3_8 179.1(8)
N1_8 C2_8 C3_8 C4_8 0.0
C33 C2_8 C3_8 C4_8 173.3(9)
C2_8 C3_8 C4_8 O11_8 171.5(10)
C2_8 C3_8 C4_8 C5_8 0.0
O11_8 C4_8 C5_8 C6_8 -172.3(9)
C3_8 C4_8 C5_8 C6_8 0.0
O11_8 C4_8 C5_8 C10_8 7.7(9)
C3_8 C4_8 C5_8 C10_8 180.0
C4_8 C5_8 C6_8 N7_8 180.0
C10_8 C5_8 C6_8 N7_8 0.0
C4_8 C5_8 C6_8 N1_8 0.0
C10_8 C5_8 C6_8 N1_8 180.0
C2_8 N1_8 C6_8 C5_8 0.0
C2_8 N1_8 C6_8 N7_8 180.0
C5_8 C6_8 N7_8 C8_8 0.0
N1_8 C6_8 N7_8 C8_8 180.0
C37 N16 C8_8 N7_8 -168.9(18)
C37 N16 C8_8 C9_8 10(2)
C6_8 N7_8 C8_8 N16 179.0(8)
C6_8 N7_8 C8_8 C9_8 0.0
N16 C8_8 C9_8 C10_8 -178.7(10)
N7_8 C8_8 C9_8 C10_8 0.0
C8_8 C9_8 C10_8 C5_8 0.0
C6_8 C5_8 C10_8 C9_8 0.0
C4_8 C5_8 C10_8 C9_8 180.0
C3_8 C4_8 O11_8 C1_68 4(2)
C5_8 C4_8 O11_8 C1_68 176.0(17)
O1_9 C1_9 C2_9 C3_9 72(2)
O2_9 C1_9 C2_9 C3_9 -102.5(18)
C1_9 C2_9 C3_9 O5_9 54.5(19)
C1_9 C2_9 C3_9 C4_9 -63.9(19)
C1_9 C2_9 C3_9 C5_9 177.3(15)
O5_9 C3_9 C4_9 O4_9 -1(2)
C2_9 C3_9 C4_9 O4_9 117.6(19)
C5_9 C3_9 C4_9 O4_9 -118.3(18)
O5_9 C3_9 C4_9 O3_9 -178.4(12)
C2_9 C3_9 C4_9 O3_9 -59.8(19)
C5_9 C3_9 C4_9 O3_9 64.3(18)
O5_9 C3_9 C5_9 C6_9 -66(2)
C4_9 C3_9 C5_9 C6_9 51(2)
C2_9 C3_9 C5_9 C6_9 171.7(15)
C3_9 C5_9 C6_9 O6_9 -74(2)
C3_9 C5_9 C6_9 O7_9 109.6(16)
O2_10 C1_10 C2_10 C3_10 109(2)
O1_10 C1_10 C2_10 C3_10 -86.8(18)
C1_10 C2_10 C3_10 O3_10 -46.2(19)
C1_10 C2_10 C3_10 C5_10 -173.3(16)
C1_10 C2_10 C3_10 C4_10 77(2)
O3_10 C3_10 C4_10 O5_10 -179.7(14)
C2_10 C3_10 C4_10 O5_10 59(2)
C5_10 C3_10 C4_10 O5_10 -56(2)
O3_10 C3_10 C4_10 O4_10 2(2)
C2_10 C3_10 C4_10 O4_10 -118.7(16)
C5_10 C3_10 C4_10 O4_10 125.4(16)
O3_10 C3_10 C5_10 C6_10 58(2)
C2_10 C3_10 C5_10 C6_10 -175.8(15)
C4_10 C3_10 C5_10 C6_10 -65(2)
C3_10 C5_10 C6_10 O7_10 -102(2)
C3_10 C5_10 C6_10 O6_10 78.5(19)
O12 N5 C1_11 C2_11 -141.5(14)
O6 N5 C1_11 C2_11 37(2)
O12 N5 C1_11 C6_11 45(2)
O6 N5 C1_11 C6_11 -136.5(17)
C6_11 C1_11 C2_11 C3_11 0.0
N5 C1_11 C2_11 C3_11 -173.8(9)
C1_11 C2_11 C3_11 C4_11 0.0
C2_11 C3_11 C4_11 C5_11 0.0
C3_11 C4_11 C5_11 C6_11 0.0
C3_11 C4_11 C5_11 C10_11 180.0
C4_11 C5_11 C6_11 N7_11 180.0
C10_11 C5_11 C6_11 N7_11 0.0
C4_11 C5_11 C6_11 C1_11 0.0
C10_11 C5_11 C6_11 C1_11 180.0
C2_11 C1_11 C6_11 N7_11 180.0
N5 C1_11 C6_11 N7_11 -6.2(9)
C2_11 C1_11 C6_11 C5_11 0.0
N5 C1_11 C6_11 C5_11 173.8(9)
C5_11 C6_11 N7_11 C8_11 0.0
C1_11 C6_11 N7_11 C8_11 180.0
C6_11 N7_11 C8_11 C9_11 0.0
C6_11 N7_11 C8_11 C4 -177.3(8)
O13 C4 C8_11 C9_11 -9.2(19)
N12 C4 C8_11 C9_11 163.0(11)
O13 C4 C8_11 N7_11 167.8(11)
N12 C4 C8_11 N7_11 -20.0(18)
N7_11 C8_11 C9_11 C10_11 0.0
C4 C8_11 C9_11 C10_11 176.8(9)
C1_69 O47 C10_11 C9_11 1.2(17)
C1_69 O47 C10_11 C5_11 174.3(12)
C8_11 C9_11 C10_11 O47 173.1(7)
C8_11 C9_11 C10_11 C5_11 0.0
C4_11 C5_11 C10_11 O47 7.0(7)
C6_11 C5_11 C10_11 O47 -173.0(7)
C4_11 C5_11 C10_11 C9_11 180.0
C6_11 C5_11 C10_11 C9_11 0.0
C4 N12 C1_12 C2_12 -10.0(19)
C4 N12 C1_12 C6_12 174.4(15)
N12 C1_12 C2_12 C3_12 -175.6(6)
C6_12 C1_12 C2_12 C3_12 0.0
C1_12 C2_12 C3_12 C4_12 0.0
C2_12 C3_12 C4_12 C5_12 0.0
C3_12 C4_12 C5_12 C6_12 0.0
C3_12 C4_12 C5_12 C10_12 180.0
C4_12 C5_12 C6_12 N7_12 180.0
C10_12 C5_12 C6_12 N7_12 0.0
C4_12 C5_12 C6_12 C1_12 0.0
C10_12 C5_12 C6_12 C1_12 180.0
N12 C1_12 C6_12 N7_12 -4.5(6)
C2_12 C1_12 C6_12 N7_12 180.0
N12 C1_12 C6_12 C5_12 175.5(6)
C2_12 C1_12 C6_12 C5_12 0.0
C5_12 C6_12 N7_12 C8_12 0.0
C1_12 C6_12 N7_12 C8_12 180.0
C6_12 N7_12 C8_12 C9_12 0.0
C6_12 N7_12 C8_12 C2 -176.9(10)
N2 C2 C8_12 C9_12 -145.0(19)
O18 C2 C8_12 C9_12 36.0(15)
N2 C2 C8_12 N7_12 32(3)
O18 C2 C8_12 N7_12 -147.5(7)
N7_12 C8_12 C9_12 C10_12 0.0
C2 C8_12 C9_12 C10_12 176.2(12)
C8_12 C9_12 C10_12 O11_12 -174.1(6)
C8_12 C9_12 C10_12 C5_12 0.0
C6_12 C5_12 C10_12 O11_12 174.2(6)
C4_12 C5_12 C10_12 O11_12 -5.8(6)
C6_12 C5_12 C10_12 C9_12 0.0
C4_12 C5_12 C10_12 C9_12 180.0
C9_12 C10_12 O11_12 C1_70 7.3(12)
C5_12 C10_12 O11_12 C1_70 -166.8(9)
C2 N2 C1_13 C2_13 -44(2)
C2 N2 C1_13 C6_13 138.6(17)
N2 C1_13 C2_13 C3_13 -177.0(10)
C6_13 C1_13 C2_13 C3_13 0.0
C1_13 C2_13 C3_13 C4_13 0.0
C2_13 C3_13 C4_13 C5_13 0.0
C3_13 C4_13 C5_13 C6_13 0.0
C3_13 C4_13 C5_13 C10_13 180.0
C4_13 C5_13 C6_13 N7_13 180.0
C10_13 C5_13 C6_13 N7_13 0.0
C4_13 C5_13 C6_13 C1_13 0.0
C10_13 C5_13 C6_13 C1_13 180.0
N2 C1_13 C6_13 N7_13 -2.4(8)
C2_13 C1_13 C6_13 N7_13 180.0
N2 C1_13 C6_13 C5_13 177.6(8)
C2_13 C1_13 C6_13 C5_13 0.0
C5_13 C6_13 N7_13 C8_13 0.0
C1_13 C6_13 N7_13 C8_13 180.0
C6_13 N7_13 C8_13 C9_13 0.0
C6_13 N7_13 C8_13 C5 178.0(12)
O4 C5 C8_13 N7_13 -178.5(16)
N17 C5 C8_13 N7_13 0(2)
O4 C5 C8_13 C9_13 0(3)
N17 C5 C8_13 C9_13 177.8(12)
N7_13 C8_13 C9_13 C10_13 0.0
C5 C8_13 C9_13 C10_13 -178.2(11)
C8_13 C9_13 C10_13 C5_13 0.0
C8_13 C9_13 C10_13 O11_13 -177.5(8)
C4_13 C5_13 C10_13 C9_13 180.0
C6_13 C5_13 C10_13 C9_13 0.0
C4_13 C5_13 C10_13 O11_13 -2.0(7)
C6_13 C5_13 C10_13 O11_13 178.0(7)
C9_13 C10_13 O11_13 C1_71 -4.1(12)
C5_13 C10_13 O11_13 C1_71 178.2(8)
C5 N17 C1_14 C2_14 -14(2)
C5 N17 C1_14 N6_14 167.0(15)
N17 C1_14 C2_14 C3_14 -178.8(9)
N6_14 C1_14 C2_14 C3_14 0.0
C1_14 C2_14 C3_14 C4_14 0.0
C2_14 C3_14 C4_14 C5_14 0.0
C10 N20 C5_14 N6_14 163.1(10)
C10 N20 C5_14 C4_14 -10.6(15)
C3_14 C4_14 C5_14 N20 173.1(7)
C3_14 C4_14 C5_14 N6_14 0.0
N20 C5_14 N6_14 C1_14 -174.4(6)
C4_14 C5_14 N6_14 C1_14 0.0
N17 C1_14 N6_14 C5_14 179.0(8)
C2_14 C1_14 N6_14 C5_14 0.0
C6_15 N1_15 C2_15 C3_15 0.0
C6_15 N1_15 C2_15 C10 176.1(6)
O20 C10 C2_15 C3_15 -8(2)
N20 C10 C2_15 C3_15 175.1(7)
O20 C10 C2_15 N1_15 176.1(16)
N20 C10 C2_15 N1_15 -0.8(12)
N1_15 C2_15 C3_15 C4_15 0.0
C10 C2_15 C3_15 C4_15 -175.6(7)
C2_15 C3_15 C4_15 O11_15 -172.2(6)
C2_15 C3_15 C4_15 C5_15 0.0
O11_15 C4_15 C5_15 C6_15 171.1(7)
C3_15 C4_15 C5_15 C6_15 0.0
O11_15 C4_15 C5_15 C10_15 -8.9(7)
C3_15 C4_15 C5_15 C10_15 180.0
C4_15 C5_15 C6_15 N7_15 180.0
C10_15 C5_15 C6_15 N7_15 0.0
C4_15 C5_15 C6_15 N1_15 0.0
C10_15 C5_15 C6_15 N1_15 180.0
C2_15 N1_15 C6_15 N7_15 180.0
C2_15 N1_15 C6_15 C5_15 0.0
C5_15 C6_15 N7_15 C8_15 0.0
N1_15 C6_15 N7_15 C8_15 180.0
C18 N23 C8_15 N7_15 175.0(11)
C18 N23 C8_15 C9_15 -10.6(15)
C6_15 N7_15 C8_15 N23 174.8(7)
C6_15 N7_15 C8_15 C9_15 0.0
N23 C8_15 C9_15 C10_15 -174.0(8)
N7_15 C8_15 C9_15 C10_15 0.0
C8_15 C9_15 C10_15 C5_15 0.0
C4_15 C5_15 C10_15 C9_15 180.0
C6_15 C5_15 C10_15 C9_15 0.0
C5_15 C4_15 O11_15 C1_72 -169.5(8)
C3_15 C4_15 O11_15 C1_72 2.1(11)
C6_16 N1_16 C2_16 C3_16 0.0
C6_16 N1_16 C2_16 C18 173.1(11)
O22 C18 C2_16 C3_16 -11(3)
N23 C18 C2_16 C3_16 168.2(9)
O22 C18 C2_16 N1_16 176(2)
N23 C18 C2_16 N1_16 -4.7(17)
N1_16 C2_16 C3_16 C4_16 0.0
C18 C2_16 C3_16 C4_16 -172.7(11)
C2_16 C3_16 C4_16 C5_16 0.0
C2_16 C3_16 C4_16 O11_16 -175.2(9)
C3_16 C4_16 C5_16 C6_16 0.0
O11_16 C4_16 C5_16 C6_16 175.3(9)
C3_16 C4_16 C5_16 C10_16 180.0
O11_16 C4_16 C5_16 C10_16 -4.7(9)
C4_16 C5_16 C6_16 N7_16 180.0
C10_16 C5_16 C6_16 N7_16 0.0
C4_16 C5_16 C6_16 N1_16 0.0
C10_16 C5_16 C6_16 N1_16 180.0
C2_16 N1_16 C6_16 N7_16 180.0
C2_16 N1_16 C6_16 C5_16 0.0
C5_16 C6_16 N7_16 C8_16 0.0
N1_16 C6_16 N7_16 C8_16 180.0
C6_16 N7_16 C8_16 C9_16 0.0
C6_16 N7_16 C8_16 N25 174.4(8)
C36 N25 C8_16 C9_16 -10.8(19)
C36 N25 C8_16 N7_16 175.3(14)
N7_16 C8_16 C9_16 C10_16 0.0
N25 C8_16 C9_16 C10_16 -173.6(9)
C8_16 C9_16 C10_16 C5_16 0.0
C4_16 C5_16 C10_16 C9_16 180.0
C6_16 C5_16 C10_16 C9_16 0.0
C5_16 C4_16 O11_16 C1_73 -157.8(10)
C3_16 C4_16 O11_16 C1_73 17.5(15)
C6_17 N1_17 C2_17 C3_17 0.0
C6_17 N1_17 C2_17 C36 -178.8(13)
O23 C36 C2_17 C3_17 -11(3)
N25 C36 C2_17 C3_17 166.9(9)
O23 C36 C2_17 N1_17 168(2)
N25 C36 C2_17 N1_17 -14.3(19)
N1_17 C2_17 C3_17 C4_17 0.0
C36 C2_17 C3_17 C4_17 178.9(12)
C2_17 C3_17 C4_17 C5_17 0.0
C2_17 C3_17 C4_17 O11_17 -177.0(8)
C3_17 C4_17 C5_17 C6_17 0.0
O11_17 C4_17 C5_17 C6_17 177.1(8)
C3_17 C4_17 C5_17 C10_17 180.0
O11_17 C4_17 C5_17 C10_17 -2.9(8)
C4_17 C5_17 C6_17 N7_17 180.0
C10_17 C5_17 C6_17 N7_17 0.0
C4_17 C5_17 C6_17 N1_17 0.0
C10_17 C5_17 C6_17 N1_17 180.0
C2_17 N1_17 C6_17 N7_17 180.0
C2_17 N1_17 C6_17 C5_17 0.0
C5_17 C6_17 N7_17 C8_17 0.0
N1_17 C6_17 N7_17 C8_17 180.0
C41 N28 C8_17 C9_17 -1.1(19)
C41 N28 C8_17 N7_17 176.2(15)
C6_17 N7_17 C8_17 N28 -177.7(7)
C6_17 N7_17 C8_17 C9_17 0.0
N28 C8_17 C9_17 C10_17 177.1(9)
N7_17 C8_17 C9_17 C10_17 0.0
C8_17 C9_17 C10_17 C5_17 0.0
C4_17 C5_17 C10_17 C9_17 180.0
C6_17 C5_17 C10_17 C9_17 0.0
C5_17 C4_17 O11_17 C1_74 179.1(11)
C3_17 C4_17 O11_17 C1_74 -3.8(16)
C6_18 N1_18 C2_18 C3_18 0.0
C6_18 N1_18 C2_18 C41 -179.9(14)
O9 C41 C2_18 N1_18 167(4)
N28 C41 C2_18 N1_18 -12(2)
O9 C41 C2_18 C3_18 -13(5)
N28 C41 C2_18 C3_18 167.6(11)
N1_18 C2_18 C3_18 C4_18 0.0
C41 C2_18 C3_18 C4_18 180.0(13)
C2_18 C3_18 C4_18 O11_18 175.2(11)
C2_18 C3_18 C4_18 C5_18 0.0
O11_18 C4_18 C5_18 C6_18 -175.3(11)
C3_18 C4_18 C5_18 C6_18 0.0
O11_18 C4_18 C5_18 C10_18 4.7(11)
C3_18 C4_18 C5_18 C10_18 180.0
C4_18 C5_18 C6_18 N7_18 180.0
C10_18 C5_18 C6_18 N7_18 0.0
C4_18 C5_18 C6_18 N1_18 0.0
C10_18 C5_18 C6_18 N1_18 180.0
C2_18 N1_18 C6_18 N7_18 180.0
C2_18 N1_18 C6_18 C5_18 0.0
C5_18 C6_18 N7_18 C8_18 0.0
N1_18 C6_18 N7_18 C8_18 180.0
C43 N29 C8_18 C9_18 4(2)
C43 N29 C8_18 N7_18 -178.6(17)
C6_18 N7_18 C8_18 N29 -177.2(10)
C6_18 N7_18 C8_18 C9_18 0.0
N29 C8_18 C9_18 C10_18 176.9(11)
N7_18 C8_18 C9_18 C10_18 0.0
C8_18 C9_18 C10_18 C5_18 0.0
C6_18 C5_18 C10_18 C9_18 0.0
C4_18 C5_18 C10_18 C9_18 180.0
C3_18 C4_18 O11_18 C1_75 -9(2)
C5_18 C4_18 O11_18 C1_75 166.3(13)
C6_19 C1_19 C2_19 C3_19 0.0
N16_19 C1_19 C2_19 C3_19 172.3(9)
C1_19 C2_19 C3_19 C4_19 0.0
C2_19 C3_19 C4_19 C5_19 0.0
C3_19 C4_19 C5_19 C6_19 0.0
C3_19 C4_19 C5_19 C10_19 180.0
C4_19 C5_19 C6_19 N7_19 180.0
C10_19 C5_19 C6_19 N7_19 0.0
C4_19 C5_19 C6_19 C1_19 0.0
C10_19 C5_19 C6_19 C1_19 180.0
C2_19 C1_19 C6_19 C5_19 0.0
N16_19 C1_19 C6_19 C5_19 -170.9(12)
C2_19 C1_19 C6_19 N7_19 180.0
N16_19 C1_19 C6_19 N7_19 9.1(12)
C5_19 C6_19 N7_19 C8_19 0.0
C1_19 C6_19 N7_19 C8_19 180.0
C6_19 N7_19 C8_19 C9_19 0.0
C6_19 N7_19 C8_19 C6 -171.3(11)
O1 C6 C8_19 N7_19 -167.4(14)
N3 C6 C8_19 N7_19 1.4(19)
O1 C6 C8_19 C9_19 21(2)
N3 C6 C8_19 C9_19 -169.6(10)
N7_19 C8_19 C9_19 C10_19 0.0
C6 C8_19 C9_19 C10_19 170.8(12)
C8_19 C9_19 C10_19 O11_19 175.2(9)
C8_19 C9_19 C10_19 C5_19 0.0
C6_19 C5_19 C10_19 O11_19 -175.3(9)
C4_19 C5_19 C10_19 O11_19 4.7(9)
C6_19 C5_19 C10_19 C9_19 0.0
C4_19 C5_19 C10_19 C9_19 180.0
C9_19 C10_19 O11_19 C1_54 -3.6(14)
C5_19 C10_19 O11_19 C1_54 171.6(8)
C2_19 C1_19 N16_19 O17_19 -8(2)
C6_19 C1_19 N16_19 O17_19 163.6(18)
C2_19 C1_19 N16_19 O18_19 168.2(14)
C6_19 C1_19 N16_19 O18_19 -20(2)
C6 N3 C1_20 C2_20 12.4(17)
C6 N3 C1_20 C6_20 -168.0(12)
N3 C1_20 C2_20 C3_20 179.6(8)
C6_20 C1_20 C2_20 C3_20 0.0
C1_20 C2_20 C3_20 C4_20 0.0
C2_20 C3_20 C4_20 C5_20 0.0
C3_20 C4_20 C5_20 C6_20 0.0
C3_20 C4_20 C5_20 C10_20 180.0
C4_20 C5_20 C6_20 N7_20 180.0
C10_20 C5_20 C6_20 N7_20 0.0
C4_20 C5_20 C6_20 C1_20 0.0
C10_20 C5_20 C6_20 C1_20 180.0
N3 C1_20 C6_20 N7_20 0.4(8)
C2_20 C1_20 C6_20 N7_20 180.0
N3 C1_20 C6_20 C5_20 -179.6(8)
C2_20 C1_20 C6_20 C5_20 0.0
C5_20 C6_20 N7_20 C8_20 0.0
C1_20 C6_20 N7_20 C8_20 180.0
C6_20 N7_20 C8_20 C9_20 0.0
C6_20 N7_20 C8_20 C8 173.6(10)
O11 C8 C8_20 C9_20 8(2)
N4 C8 C8_20 C9_20 -165.0(12)
O11 C8 C8_20 N7_20 -164.8(11)
N4 C8 C8_20 N7_20 22(2)
N7_20 C8_20 C9_20 C10_20 0.0
C8 C8_20 C9_20 C10_20 -173.0(11)
C8_20 C9_20 C10_20 O11_20 177.9(8)
C8_20 C9_20 C10_20 C5_20 0.0
C6_20 C5_20 C10_20 O11_20 -178.0(7)
C4_20 C5_20 C10_20 O11_20 2.0(7)
C6_20 C5_20 C10_20 C9_20 0.0
C4_20 C5_20 C10_20 C9_20 180.0
C9_20 C10_20 O11_20 C1_55 -9.0(12)
C5_20 C10_20 O11_20 C1_55 169.0(8)
C8 N4 C1_21 C2_21 12.9(18)
C8 N4 C1_21 C6_21 -168.3(13)
C6_21 C1_21 C2_21 C3_21 0.0
N4 C1_21 C2_21 C3_21 178.8(9)
C1_21 C2_21 C3_21 C4_21 0.0
C2_21 C3_21 C4_21 C5_21 0.0
C3_21 C4_21 C5_21 C6_21 0.0
C3_21 C4_21 C5_21 C10_21 180.0
C4_21 C5_21 C6_21 N7_21 180.0
C10_21 C5_21 C6_21 N7_21 0.0
C4_21 C5_21 C6_21 C1_21 0.0
C10_21 C5_21 C6_21 C1_21 180.0
C2_21 C1_21 C6_21 C5_21 0.0
N4 C1_21 C6_21 C5_21 -178.9(8)
C2_21 C1_21 C6_21 N7_21 180.0
N4 C1_21 C6_21 N7_21 1.1(8)
C5_21 C6_21 N7_21 C8_21 0.0
C1_21 C6_21 N7_21 C8_21 180.0
C6_21 N7_21 C8_21 C9_21 0.0
C6_21 N7_21 C8_21 C9 176.5(13)
O5 C9 C8_21 N7_21 -175(2)
N18 C9 C8_21 N7_21 10(2)
O5 C9 C8_21 C9_21 2(3)
N18 C9 C8_21 C9_21 -173.7(12)
N7_21 C8_21 C9_21 C10_21 0.0
C9 C8_21 C9_21 C10_21 -176.9(11)
C8_21 C9_21 C10_21 C5_21 0.0
C8_21 C9_21 C10_21 O11_21 -176.0(9)
C6_21 C5_21 C10_21 C9_21 0.0
C4_21 C5_21 C10_21 C9_21 180.0
C6_21 C5_21 C10_21 O11_21 176.3(9)
C4_21 C5_21 C10_21 O11_21 -3.7(9)
C9_21 C10_21 O11_21 C1_56 1.0(18)
C5_21 C10_21 O11_21 C1_56 -175.2(13)
C9 N18 C1_22 C2_22 1(2)
C9 N18 C1_22 N6_22 -177.5(15)
N18 C1_22 C2_22 C3_22 -177.9(13)
N6_22 C1_22 C2_22 C3_22 0.0
C1_22 C2_22 C3_22 C4_22 0.0
C2_22 C3_22 C4_22 C5_22 0.0
C3_22 C4_22 C5_22 N6_22 0.0
C3_22 C4_22 C5_22 N24 178.6(11)
C11 N24 C5_22 C4_22 20(3)
C11 N24 C5_22 N6_22 -161.9(19)
C4_22 C5_22 N6_22 C1_22 0.0
N24 C5_22 N6_22 C1_22 -178.5(11)
N18 C1_22 N6_22 C5_22 178.4(10)
C2_22 C1_22 N6_22 C5_22 0.0
C6_23 N1_23 C2_23 C11 -170.2(19)
C6_23 N1_23 C2_23 C3_23 5(3)
O16 C11 C2_23 N1_23 -158(2)
N24 C11 C2_23 N1_23 1(3)
O16 C11 C2_23 C3_23 26(3)
N24 C11 C2_23 C3_23 -174.2(14)
N1_23 C2_23 C3_23 C4_23 -2(2)
C11 C2_23 C3_23 C4_23 172.8(15)
C2_23 C3_23 C4_23 C5_23 -1(2)
C2_23 C3_23 C4_23 O11_23 178.6(12)
C3_23 C4_23 C5_23 C10_23 -177.2(15)
O11_23 C4_23 C5_23 C10_23 3(2)
C3_23 C4_23 C5_23 C6_23 2(2)
O11_23 C4_23 C5_23 C6_23 -177.8(12)
C2_23 N1_23 C6_23 N7_23 178.9(15)
C2_23 N1_23 C6_23 C5_23 -4(3)
C10_23 C5_23 C6_23 N1_23 179.4(18)
C4_23 C5_23 C6_23 N1_23 0(2)
C10_23 C5_23 C6_23 N7_23 -3(2)
C4_23 C5_23 C6_23 N7_23 178.2(12)
N1_23 C6_23 N7_23 C8_23 178.0(19)
C5_23 C6_23 N7_23 C8_23 0(2)
C6_23 N7_23 C8_23 C9_23 3(3)
C6_23 N7_23 C8_23 N30 178.1(13)
C28 N30 C8_23 C9_23 -8(3)
C28 N30 C8_23 N7_23 176.9(19)
N7_23 C8_23 C9_23 C10_23 -4(2)
N30 C8_23 C9_23 C10_23 -177.9(15)
C4_23 C5_23 C10_23 C9_23 -178.9(13)
C6_23 C5_23 C10_23 C9_23 2(2)
C8_23 C9_23 C10_23 C5_23 1(2)
C3_23 C4_23 O11_23 C1_57 -7.8(19)
C5_23 C4_23 O11_23 C1_57 171.7(12)
C6_24 N1_24 C2_24 C3_24 0.0
C6_24 N1_24 C2_24 C28 -179.6(11)
O32 C28 C2_24 N1_24 -165(2)
N30 C28 C2_24 N1_24 11.8(19)
O32 C28 C2_24 C3_24 15(3)
N30 C28 C2_24 C3_24 -167.7(11)
N1_24 C2_24 C3_24 C4_24 0.0
C28 C2_24 C3_24 C4_24 179.6(11)
C2_24 C3_24 C4_24 O11_24 175.0(9)
C2_24 C3_24 C4_24 C5_24 0.0
O11_24 C4_24 C5_24 C6_24 -175.4(8)
C3_24 C4_24 C5_24 C6_24 0.0
O11_24 C4_24 C5_24 C10_24 4.6(8)
C3_24 C4_24 C5_24 C10_24 180.0
C4_24 C5_24 C6_24 N7_24 180.0
C10_24 C5_24 C6_24 N7_24 0.0
C4_24 C5_24 C6_24 N1_24 0.0
C10_24 C5_24 C6_24 N1_24 180.0
C2_24 N1_24 C6_24 N7_24 180.0
C2_24 N1_24 C6_24 C5_24 0.0
C5_24 C6_24 N7_24 C8_24 0.0
N1_24 C6_24 N7_24 C8_24 180.0
C6_24 N7_24 C8_24 C9_24 0.0
C6_24 N7_24 C8_24 N33 179.5(9)
C30 N33 C8_24 C9_24 -2(2)
C30 N33 C8_24 N7_24 179.0(14)
N7_24 C8_24 C9_24 C10_24 0.0
N33 C8_24 C9_24 C10_24 -179.3(12)
C8_24 C9_24 C10_24 C5_24 0.0
C4_24 C5_24 C10_24 C9_24 180.0
C6_24 C5_24 C10_24 C9_24 0.0
C3_24 C4_24 O11_24 C1_58 3.4(13)
C5_24 C4_24 O11_24 C1_58 178.5(9)
C6_25 N1_25 C2_25 C3_25 0.0
C6_25 N1_25 C2_25 C30 171.1(13)
O31 C30 C2_25 N1_25 -146(3)
N33 C30 C2_25 N1_25 29(2)
O31 C30 C2_25 C3_25 25(3)
N33 C30 C2_25 C3_25 -159.3(11)
N1_25 C2_25 C3_25 C4_25 0.0
C30 C2_25 C3_25 C4_25 -172.0(12)
C2_25 C3_25 C4_25 O11_25 -174.9(10)
C2_25 C3_25 C4_25 C5_25 0.0
O11_25 C4_25 C5_25 C6_25 175.8(8)
C3_25 C4_25 C5_25 C6_25 0.0
O11_25 C4_25 C5_25 C10_25 -4.2(8)
C3_25 C4_25 C5_25 C10_25 180.0
C4_25 C5_25 C6_25 N7_25 180.0
C10_25 C5_25 C6_25 N7_25 0.0
C4_25 C5_25 C6_25 N1_25 0.0
C10_25 C5_25 C6_25 N1_25 180.0
C2_25 N1_25 C6_25 N7_25 180.0
C2_25 N1_25 C6_25 C5_25 0.0
C5_25 C6_25 N7_25 C8_25 0.0
N1_25 C6_25 N7_25 C8_25 180.0
C6_25 N7_25 C8_25 C9_25 0.0
C6_25 N7_25 C8_25 N34 179.3(7)
C34 N34 C8_25 C9_25 9.1(16)
C34 N34 C8_25 N7_25 -170.0(11)
N7_25 C8_25 C9_25 C10_25 0.0
N34 C8_25 C9_25 C10_25 -179.0(8)
C8_25 C9_25 C10_25 C5_25 0.0
C6_25 C5_25 C10_25 C9_25 0.0
C4_25 C5_25 C10_25 C9_25 180.0
C3_25 C4_25 O11_25 C1_59 0.1(14)
C5_25 C4_25 O11_25 C1_59 -175.2(9)
O33 C34 C2_26 N1_26 -176.6(15)
N34 C34 C2_26 N1_26 -0.3(17)
O33 C34 C2_26 C3_26 5(2)
N34 C34 C2_26 C3_26 -179.0(9)
C6_26 N1_26 C2_26 C34 -178.7(11)
C6_26 N1_26 C2_26 C3_26 0.0
C34 C2_26 C3_26 C4_26 178.6(12)
N1_26 C2_26 C3_26 C4_26 0.0
C2_26 C3_26 C4_26 C5_26 0.0
C2_26 C3_26 C4_26 O11_26 -179.8(9)
C3_26 C4_26 C5_26 C6_26 0.0
O11_26 C4_26 C5_26 C6_26 179.8(9)
C3_26 C4_26 C5_26 C10_26 180.0
O11_26 C4_26 C5_26 C10_26 -0.2(9)
C4_26 C5_26 C6_26 N7_26 180.0
C10_26 C5_26 C6_26 N7_26 0.0
C4_26 C5_26 C6_26 N1_26 0.0
C10_26 C5_26 C6_26 N1_26 180.0
C2_26 N1_26 C6_26 C5_26 0.0
C2_26 N1_26 C6_26 N7_26 180.0
C5_26 C6_26 N7_26 C8_26 0.0
N1_26 C6_26 N7_26 C8_26 180.0
C6_26 N7_26 C8_26 C9_26 0.0
C6_26 N7_26 C8_26 N36 -178.2(8)
C38 N36 C8_26 N7_26 -179.5(15)
C38 N36 C8_26 C9_26 3(2)
N7_26 C8_26 C9_26 C10_26 0.0
N36 C8_26 C9_26 C10_26 177.6(11)
C8_26 C9_26 C10_26 C5_26 0.0
C4_26 C5_26 C10_26 C9_26 180.0
C6_26 C5_26 C10_26 C9_26 0.0
C5_26 C4_26 O11_26 C1_60 -172.2(12)
C3_26 C4_26 O11_26 C1_60 7.6(17)
C6_27 C1_27 C2_27 C3_27 0.0
N16_27 C1_27 C2_27 C3_27 178.9(11)
C1_27 C2_27 C3_27 C4_27 0.0
C2_27 C3_27 C4_27 C5_27 0.0
C3_27 C4_27 C5_27 C6_27 0.0
C3_27 C4_27 C5_27 C10_27 180.0
C4_27 C5_27 C6_27 N7_27 180.0
C10_27 C5_27 C6_27 N7_27 0.0
C4_27 C5_27 C6_27 C1_27 0.0
C10_27 C5_27 C6_27 C1_27 180.0
C2_27 C1_27 C6_27 N7_27 180.0
N16_27 C1_27 C6_27 N7_27 1.5(14)
C2_27 C1_27 C6_27 C5_27 0.0
N16_27 C1_27 C6_27 C5_27 -178.5(14)
C5_27 C6_27 N7_27 C8_27 0.0
C1_27 C6_27 N7_27 C8_27 180.0
C6_27 N7_27 C8_27 C9_27 0.0
C6_27 N7_27 C8_27 C58 -177.2(9)
O2 C58 C8_27 N7_27 -160.7(19)
N1 C58 C8_27 N7_27 10.2(15)
O2 C58 C8_27 C9_27 22(2)
N1 C58 C8_27 C9_27 -166.8(10)
N7_27 C8_27 C9_27 C10_27 0.0
C58 C8_27 C9_27 C10_27 176.9(10)
C8_27 C9_27 C10_27 C5_27 0.0
C8_27 C9_27 C10_27 O11_27 -176.9(10)
C4_27 C5_27 C10_27 C9_27 180.0
C6_27 C5_27 C10_27 C9_27 0.0
C4_27 C5_27 C10_27 O11_27 -3.4(11)
C6_27 C5_27 C10_27 O11_27 176.6(11)
C9_27 C10_27 O11_27 C1_47 -6(2)
C5_27 C10_27 O11_27 C1_47 177.4(16)
C2_27 C1_27 N16_27 O18_27 -46(2)
C6_27 C1_27 N16_27 O18_27 133(2)
C2_27 C1_27 N16_27 O17_27 155.4(11)
C6_27 C1_27 N16_27 O17_27 -26(2)
C58 N1 C1_28 C2_28 14.0(18)
C58 N1 C1_28 C6_28 -169.1(12)
N1 C1_28 C2_28 C3_28 176.7(10)
C6_28 C1_28 C2_28 C3_28 0.0
C1_28 C2_28 C3_28 C4_28 0.0
C2_28 C3_28 C4_28 C5_28 0.0
C3_28 C4_28 C5_28 C6_28 0.0
C3_28 C4_28 C5_28 C10_28 180.0
C4_28 C5_28 C6_28 N7_28 180.0
C10_28 C5_28 C6_28 N7_28 0.0
C4_28 C5_28 C6_28 C1_28 0.0
C10_28 C5_28 C6_28 C1_28 180.0
N1 C1_28 C6_28 N7_28 2.9(8)
C2_28 C1_28 C6_28 N7_28 180.0
N1 C1_28 C6_28 C5_28 -177.1(8)
C2_28 C1_28 C6_28 C5_28 0.0
C5_28 C6_28 N7_28 C8_28 0.0
C1_28 C6_28 N7_28 C8_28 180.0
C6_28 N7_28 C8_28 C9_28 0.0
C6_28 N7_28 C8_28 C15 -177.7(12)
N15 C15 C8_28 N7_28 -38(2)
O14 C15 C8_28 N7_28 146.9(9)
N15 C15 C8_28 C9_28 144.0(15)
O14 C15 C8_28 C9_28 -30.9(16)
N7_28 C8_28 C9_28 C10_28 0.0
C15 C8_28 C9_28 C10_28 177.9(11)
C8_28 C9_28 C10_28 O11_28 173.5(9)
C8_28 C9_28 C10_28 C5_28 0.0
C4_28 C5_28 C10_28 O11_28 5.6(8)
C6_28 C5_28 C10_28 O11_28 -174.4(8)
C4_28 C5_28 C10_28 C9_28 180.0
C6_28 C5_28 C10_28 C9_28 0.0
C9_28 C10_28 O11_28 C1_48 -3.9(13)
C5_28 C10_28 O11_28 C1_48 170.0(8)
C15 N15 C1_29 C2_29 57(2)
C15 N15 C1_29 C6_29 -127.5(16)
C6_29 C1_29 C2_29 C3_29 0.0
N15 C1_29 C2_29 C3_29 175.4(9)
C1_29 C2_29 C3_29 C4_29 0.0
C2_29 C3_29 C4_29 C5_29 0.0
C3_29 C4_29 C5_29 C6_29 0.0
C3_29 C4_29 C5_29 C10_29 180.0
C4_29 C5_29 C6_29 N7_29 180.0
C10_29 C5_29 C6_29 N7_29 0.0
C4_29 C5_29 C6_29 C1_29 0.0
C10_29 C5_29 C6_29 C1_29 180.0
C2_29 C1_29 C6_29 C5_29 0.0
N15 C1_29 C6_29 C5_29 -175.6(9)
C2_29 C1_29 C6_29 N7_29 180.0
N15 C1_29 C6_29 N7_29 4.4(9)
C5_29 C6_29 N7_29 C8_29 0.0
C1_29 C6_29 N7_29 C8_29 180.0
C6_29 N7_29 C8_29 C9_29 0.0
C6_29 N7_29 C8_29 C20 -179.6(17)
O15 C20 C8_29 N7_29 177(4)
N21 C20 C8_29 N7_29 4(3)
O15 C20 C8_29 C9_29 -2(5)
N21 C20 C8_29 C9_29 -175.6(12)
N7_29 C8_29 C9_29 C10_29 0.0
C20 C8_29 C9_29 C10_29 179.7(14)
C8_29 C9_29 C10_29 O11_29 172.7(9)
C8_29 C9_29 C10_29 C5_29 0.0
C4_29 C5_29 C10_29 O11_29 6.4(8)
C6_29 C5_29 C10_29 O11_29 -173.6(8)
C4_29 C5_29 C10_29 C9_29 180.0
C6_29 C5_29 C10_29 C9_29 0.0
C9_29 C10_29 O11_29 C1_49 11.1(13)
C5_29 C10_29 O11_29 C1_49 -175.8(8)
C20 N21 C1_30 C2_30 4(2)
C20 N21 C1_30 N6_30 -175.6(17)
N21 C1_30 C2_30 C3_30 -179.8(10)
N6_30 C1_30 C2_30 C3_30 0.0
C1_30 C2_30 C3_30 C4_30 0.0
C2_30 C3_30 C4_30 C5_30 0.0
C21 N22 C5_30 N6_30 -164(2)
C21 N22 C5_30 C4_30 18(3)
C3_30 C4_30 C5_30 N22 178.5(17)
C3_30 C4_30 C5_30 N6_30 0.0
N22 C5_30 N6_30 C1_30 -178.9(13)
C4_30 C5_30 N6_30 C1_30 0.0
N21 C1_30 N6_30 C5_30 179.8(9)
C2_30 C1_30 N6_30 C5_30 0.0
C6_31 N1_31 C2_31 C21 -177(2)
C6_31 N1_31 C2_31 C3_31 -4(2)
O3 C21 C2_31 N1_31 -178(3)
N22 C21 C2_31 N1_31 -3(3)
O3 C21 C2_31 C3_31 10(5)
N22 C21 C2_31 C3_31 -174.8(16)
N1_31 C2_31 C3_31 C4_31 4.1(19)
C21 C2_31 C3_31 C4_31 177(2)
C2_31 C3_31 C4_31 C5_31 -5(2)
C2_31 C3_31 C4_31 O11_31 174.0(11)
C3_31 C4_31 C5_31 C10_31 -179.0(18)
O11_31 C4_31 C5_31 C10_31 2(3)
C3_31 C4_31 C5_31 C6_31 5(2)
O11_31 C4_31 C5_31 C6_31 -174.2(11)
C2_31 N1_31 C6_31 N7_31 -176.5(13)
C2_31 N1_31 C6_31 C5_31 5(3)
C10_31 C5_31 C6_31 N1_31 179.0(18)
C4_31 C5_31 C6_31 N1_31 -5(2)
C10_31 C5_31 C6_31 N7_31 0(2)
C4_31 C5_31 C6_31 N7_31 176.5(13)
N1_31 C6_31 N7_31 C8_31 177(2)
C5_31 C6_31 N7_31 C8_31 -4(3)
C6_31 N7_31 C8_31 N26 175.9(15)
C6_31 N7_31 C8_31 C9_31 10(4)
C22 N26 C8_31 N7_31 -177(2)
C22 N26 C8_31 C9_31 -10(3)
N7_31 C8_31 C9_31 C10_31 -10(4)
N26 C8_31 C9_31 C10_31 -175.9(17)
C4_31 C5_31 C10_31 C9_31 -177.9(16)
C6_31 C5_31 C10_31 C9_31 -2(3)
C8_31 C9_31 C10_31 C5_31 7(3)
C3_31 C4_31 O11_31 C1_50 -7.5(16)
C5_31 C4_31 O11_31 C1_50 171.9(13)
C6_32 N1_32 C2_32 C3_32 0.0
C6_32 N1_32 C2_32 C22 -178.0(11)
O7 C22 C2_32 N1_32 -177.1(15)
N26 C22 C2_32 N1_32 10.8(17)
O7 C22 C2_32 C3_32 5(2)
N26 C22 C2_32 C3_32 -167.1(8)
N1_32 C2_32 C3_32 C4_32 0.0
C22 C2_32 C3_32 C4_32 178.0(12)
C2_32 C3_32 C4_32 C5_32 0.0
C2_32 C3_32 C4_32 O11_32 -179.2(9)
C3_32 C4_32 C5_32 C6_32 0.0
O11_32 C4_32 C5_32 C6_32 179.3(8)
C3_32 C4_32 C5_32 C10_32 180.0
O11_32 C4_32 C5_32 C10_32 -0.7(8)
C4_32 C5_32 C6_32 N7_32 180.0
C10_32 C5_32 C6_32 N7_32 0.0
C4_32 C5_32 C6_32 N1_32 0.0
C10_32 C5_32 C6_32 N1_32 180.0
C2_32 N1_32 C6_32 N7_32 180.0
C2_32 N1_32 C6_32 C5_32 0.0
C5_32 C6_32 N7_32 C8_32 0.0
N1_32 C6_32 N7_32 C8_32 180.0
C6_32 N7_32 C8_32 C9_32 0.0
C6_32 N7_32 C8_32 N27 -178.8(8)
C23 N27 C8_32 C9_32 6(2)
C23 N27 C8_32 N7_32 -175.4(17)
N7_32 C8_32 C9_32 C10_32 0.0
N27 C8_32 C9_32 C10_32 178.2(12)
C8_32 C9_32 C10_32 C5_32 0.0
C4_32 C5_32 C10_32 C9_32 180.0
C6_32 C5_32 C10_32 C9_32 0.0
C5_32 C4_32 O11_32 C1_51 177.2(11)
C3_32 C4_32 O11_32 C1_51 -3.6(16)
C6_33 N1_33 C2_33 C3_33 0.0
C6_33 N1_33 C2_33 C23 -174.9(11)
N27 C23 C2_33 C3_33 -161.8(15)
O8 C23 C2_33 C3_33 25(2)
N27 C23 C2_33 N1_33 13(2)
O8 C23 C2_33 N1_33 -160.0(12)
N1_33 C2_33 C3_33 C4_33 0.0
C23 C2_33 C3_33 C4_33 174.2(12)
C2_33 C3_33 C4_33 C5_33 0.0
C2_33 C3_33 C4_33 O11_33 172.8(9)
C3_33 C4_33 C5_33 C6_33 0.0
O11_33 C4_33 C5_33 C6_33 -173.5(8)
C3_33 C4_33 C5_33 C10_33 180.0
O11_33 C4_33 C5_33 C10_33 6.5(8)
C4_33 C5_33 C6_33 N7_33 180.0
C10_33 C5_33 C6_33 N7_33 0.0
C4_33 C5_33 C6_33 N1_33 0.0
C10_33 C5_33 C6_33 N1_33 180.0
C2_33 N1_33 C6_33 C5_33 0.0
C2_33 N1_33 C6_33 N7_33 180.0
C5_33 C6_33 N7_33 C8_33 0.0
N1_33 C6_33 N7_33 C8_33 180.0
C6_33 N7_33 C8_33 C9_33 0.0
C6_33 N7_33 C8_33 N31 -179.2(9)
C24 N31 C8_33 C9_33 5(3)
C24 N31 C8_33 N7_33 -176.1(18)
N7_33 C8_33 C9_33 C10_33 0.0
N31 C8_33 C9_33 C10_33 178.9(13)
C8_33 C9_33 C10_33 C5_33 0.0
C6_33 C5_33 C10_33 C9_33 0.0
C4_33 C5_33 C10_33 C9_33 180.0
C3_33 C4_33 O11_33 C1_52 9.1(14)
C5_33 C4_33 O11_33 C1_52 -177.8(10)
C6_34 N1_34 C2_34 C3_34 0.0
C6_34 N1_34 C2_34 C24 179.9(11)
O19 C24 C2_34 C3_34 10(2)
N31 C24 C2_34 C3_34 -170.2(15)
O19 C24 C2_34 N1_34 -169.7(13)
N31 C24 C2_34 N1_34 10(2)
N1_34 C2_34 C3_34 C4_34 0.0
C24 C2_34 C3_34 C4_34 -179.8(13)
C2_34 C3_34 C4_34 O11_34 -175.1(8)
C2_34 C3_34 C4_34 C5_34 0.0
O11_34 C4_34 C5_34 C6_34 174.4(10)
C3_34 C4_34 C5_34 C6_34 0.0
O11_34 C4_34 C5_34 C10_34 -5.6(10)
C3_34 C4_34 C5_34 C10_34 180.0
C4_34 C5_34 C6_34 N7_34 180.0
C10_34 C5_34 C6_34 N7_34 0.0
C4_34 C5_34 C6_34 N1_34 0.0
C10_34 C5_34 C6_34 N1_34 180.0
C2_34 N1_34 C6_34 C5_34 0.0
C2_34 N1_34 C6_34 N7_34 180.0
C5_34 C6_34 N7_34 C8_34 0.0
N1_34 C6_34 N7_34 C8_34 180.0
C25 N35 C8_34 C9_34 -11(2)
C25 N35 C8_34 N7_34 -178.9(15)
C6_34 N7_34 C8_34 N35 168.4(12)
C6_34 N7_34 C8_34 C9_34 0.0
N35 C8_34 C9_34 C10_34 -167.8(12)
N7_34 C8_34 C9_34 C10_34 0.0
C8_34 C9_34 C10_34 C5_34 0.0
C6_34 C5_34 C10_34 C9_34 0.0
C4_34 C5_34 C10_34 C9_34 180.0
C5_34 C4_34 O11_34 C1_53 -178.4(12)
C3_34 C4_34 O11_34 C1_53 -3.7(17)
C10_27 O11_27 C1_47 C2_47 -113(3)
O11_27 C1_47 C2_47 C3_47 -149(2)
O11_27 C1_47 C2_47 C4_47 -18(5)
C10_28 O11_28 C1_48 C2_48 -172.9(11)
O11_28 C1_48 C2_48 C3_48 76.0(16)
O11_28 C1_48 C2_48 C4_48 -178.9(13)
C10_29 O11_29 C1_49 C2_49 177.0(10)
O11_29 C1_49 C2_49 C4_49 179.3(14)
O11_29 C1_49 C2_49 C3_49 69.6(17)
C4_31 O11_31 C1_50 C2_50 -178.3(11)
O11_31 C1_50 C2_50 C3_50 -173.7(13)
O11_31 C1_50 C2_50 C4_50 71.9(15)
C4_32 O11_32 C1_51 C2_51 -81(2)
O11_32 C1_51 C2_51 C3_51 -166.5(18)
O11_32 C1_51 C2_51 C4_51 -60(2)
C4_33 O11_33 C1_52 C2_52 131(2)
O11_33 C1_52 C2_52 C4_52 86(5)
O11_33 C1_52 C2_52 C3_52 -10(6)
C4_34 O11_34 C1_53 C2_53 172.0(16)
O11_34 C1_53 C2_53 C3_53 -158(3)
O11_34 C1_53 C2_53 C4_53 -69(3)
C10_19 O11_19 C1_54 C2_54 174.8(13)
O11_19 C1_54 C2_54 C3X_54 -72(2)
O11_19 C1_54 C2_54 C5_54 171.0(12)
O11_19 C1_54 C2_54 C3Y_54 55(2)
C10_20 O11_20 C1_55 C2_55 -154.9(15)
O11_20 C1_55 C2_55 C4_55 59(3)
O11_20 C1_55 C2_55 C3_55 -170.0(14)
C10_21 O11_21 C1_56 C2_56 169.4(15)
O11_21 C1_56 C2_56 C3_56 89(3)
O11_21 C1_56 C2_56 C4_56 173.6(19)
C4_23 O11_23 C1_57 C2_57 -177.5(12)
O11_23 C1_57 C2_57 C4_57 68.8(17)
O11_23 C1_57 C2_57 C3_57 -177.7(11)
C4_24 O11_24 C1_58 C2_58 -173.9(11)
O11_24 C1_58 C2_58 C3_58 -66.5(18)
O11_24 C1_58 C2_58 C4_58 169.7(14)
C4_25 O11_25 C1_59 C2_59 -162(2)
O11_25 C1_59 C2_59 C3_59 -62(7)
O11_25 C1_59 C2_59 C4_59 90(5)
C4_26 O11_26 C1_60 C2_60 162.4(17)
O11_26 C1_60 C2_60 C3_60 57(3)
O11_26 C1_60 C2_60 C4_60 -38(3)
C10_1 O11_1 C1_61 C2_61 -172.4(12)
O11_1 C1_61 C2_61 C4_61 -171.6(13)
O11_1 C1_61 C2_61 C3_61 51(2)
C10_3 O11_3 C1_63 C2_63 -169.9(14)
O11_3 C1_63 C2_63 C4_63 -86(3)
O11_3 C1_63 C2_63 C3_63 -176(3)
C10_2 O11_2 C1_64 C2_64 167.8(13)
O11_2 C1_64 C2_64 C4_64 -65(2)
O11_2 C1_64 C2_64 C3_64 180.0(14)
C4_5 O11_5 C1_65 C2_65 -176.1(12)
O11_5 C1_65 C2_65 C4_65 -179.8(12)
O11_5 C1_65 C2_65 C3_65 -71.8(15)
C4_6 O11_6 C1_66 C2_66 178.3(11)
O11_6 C1_66 C2_66 C4_66 174.0(13)
O11_6 C1_66 C2_66 C3_66 -72.2(17)
C4_7 O11_7 C1_67 C2_67 165.8(11)
O11_7 C1_67 C2_67 C3_67 80.7(17)
O11_7 C1_67 C2_67 C4_67 177.4(14)
C4_8 O11_8 C1_68 C2_68 177(2)
O11_8 C1_68 C2_68 C4_68 56(4)
O11_8 C1_68 C2_68 C3_68 180(3)
C10_11 O47 C1_69 C2_69 79(2)
O47 C1_69 C2_69 C3_69 67(3)
O47 C1_69 C2_69 C4_69 165.1(15)
C10_12 O11_12 C1_70 C2_70 163.8(11)
O11_12 C1_70 C2_70 C3_70 -67.5(17)
O11_12 C1_70 C2_70 C4_70 179.5(12)
C10_13 O11_13 C1_71 C2_71 176.7(9)
O11_13 C1_71 C2_71 C4_71 -63.5(17)
O11_13 C1_71 C2_71 C3_71 176.6(13)
C4_15 O11_15 C1_72 C2_72 176.2(10)
O11_15 C1_72 C2_72 C3_72 171.7(12)
O11_15 C1_72 C2_72 C4_72 -83.0(14)
C4_16 O11_16 C1_73 C3_73 124(4)
O11_16 C1_73 C3_73 C2_73 -7(5)
O11_16 C1_73 C3_73 C4_73 169(2)
C4_17 O11_17 C1_74 C3_74 -156(2)
O11_17 C1_74 C3_74 C2_74 -125(4)
O11_17 C1_74 C3_74 C4_74 104(4)
C4_18 O11_18 C1_75 C2_75 177.4(18)
O11_18 C1_75 C2_75 C4_75 74(3)
O11_18 C1_75 C2_75 C3_75 -172(2)
